data_1566627
loop_
_publ_author_name
'Onishi, Katsuto'
'Ohtani, Shunsuke'
'Kato, Kenichi'
'Fa, Shixin'
'Sakata, Yoko'
'Akine, Shigehisa'
'Ogasawara, Moe'
'Asakawa, Hitoshi'
'Nagano, Shusaku'
'Takashima, Yoshinori'
'Mizuno, Motohiro'
'Ogoshi, Tomoki'

_publ_section_title
;
 State- and water repellency-controllable molecular glass of
 pillar[5]arenes with fluoroalkyl groups by guest vapors
;
_journal_name_full 'Chemical Science'
_journal_paper_doi 10.1039/D2SC00828A
_journal_year 2022
_chemical_formula_moiety C91H94F50O10
_chemical_formula_sum 'C91 H94 F50 O10'
_chemical_formula_weight 2297.66
_chemical_name_common pillar[5]arene-(C3H6C2F5)10_hex
_space_group_crystal_system triclinic
_space_group_IT_number 2
_space_group_name_Hall '-P 1'
_space_group_name_H-M_alt 'P -1'
_atom_sites_solution_hydrogens geom
_audit_creation_method SHELXL-2014/7
_audit_update_record
;
2021-11-10 deposited with the CCDC.	2022-03-03 downloaded from the CCDC.
;
_cell_angle_alpha 98.976(2)
_cell_angle_beta 98.951(2)
_cell_angle_gamma 114.0170(17)
_cell_formula_units_Z 4
_cell_length_a 20.9282(12)
_cell_length_b 22.7403(13)
_cell_length_c 24.2682(14)
_cell_measurement_reflns_used 151621
_cell_measurement_temperature 90
_cell_measurement_theta_max 67.078
_cell_measurement_theta_min 2.193
_cell_volume 10108.6(10)
_computing_cell_refinement 'SAINT V8.37A/APEX3 (Bruker AXS Inc., 2015)'
_computing_data_collection 'Bruker Instrument Service V4.2.9 '
_computing_data_reduction 'SAINT V8.37A/APEX3 (Bruker AXS Inc., 2015)'
_computing_molecular_graphics ORTEP-3
_computing_publication_material ORTEP-3
_computing_structure_refinement 'SHELXL-2014 (Sheldrick, 2014)'
_computing_structure_solution 'SHELXS-97 (Sheldrick, 1997)'
_diffrn_ambient_temperature 90
_diffrn_detector_area_resol_mean 10.4167
_diffrn_measured_fraction_theta_full 0.987
_diffrn_measured_fraction_theta_max 0.987
_diffrn_measurement_device_type 'Bruker D8 goniometer'
_diffrn_measurement_method 'phi and omega scans'
_diffrn_radiation_type CuK\a
_diffrn_radiation_wavelength 1.54178
_diffrn_reflns_av_R_equivalents 0.0681
_diffrn_reflns_av_unetI/netI 0.0710
_diffrn_reflns_Laue_measured_fraction_full 0.987
_diffrn_reflns_Laue_measured_fraction_max 0.987
_diffrn_reflns_limit_h_max 24
_diffrn_reflns_limit_h_min -24
_diffrn_reflns_limit_k_max 27
_diffrn_reflns_limit_k_min -27
_diffrn_reflns_limit_l_max 28
_diffrn_reflns_limit_l_min -25
_diffrn_reflns_number 151621
_diffrn_reflns_point_group_measured_fraction_full 0.987
_diffrn_reflns_point_group_measured_fraction_max 0.987
_diffrn_reflns_theta_full 67.078
_diffrn_reflns_theta_max 67.078
_diffrn_reflns_theta_min 2.193
_diffrn_source 'fine-focus rotating anode'
_exptl_absorpt_coefficient_mu 1.432
_exptl_absorpt_correction_T_max 0.7528
_exptl_absorpt_correction_T_min 0.5275
_exptl_absorpt_correction_type multi-scan
_exptl_absorpt_process_details 'SADABS-2014/5 (Sheldrick, 1996 / Bruker AXS)'
_exptl_crystal_colour colorless
_exptl_crystal_density_diffrn 1.510
_exptl_crystal_description prismatic
_exptl_crystal_F_000 4680
_exptl_crystal_size_max 0.500
_exptl_crystal_size_mid 0.200
_exptl_crystal_size_min 0.070
_refine_diff_density_max 0.672
_refine_diff_density_min -0.469
_refine_diff_density_rms 0.064
_refine_ls_extinction_method none
_refine_ls_goodness_of_fit_ref 1.025
_refine_ls_hydrogen_treatment constr
_refine_ls_matrix_type full
_refine_ls_number_parameters 3378
_refine_ls_number_reflns 35639
_refine_ls_number_restraints 3622
_refine_ls_restrained_S_all 1.022
_refine_ls_R_factor_all 0.0950
_refine_ls_R_factor_gt 0.0784
_refine_ls_shift/su_max 0.000
_refine_ls_shift/su_mean 0.000
_refine_ls_structure_factor_coef Fsqd
_refine_ls_weighting_details 'w=1/[\s^2^(Fo^2^)+(0.1076P)^2^+12.5996P] where P=(Fo^2^+2Fc^2^)/3'
_refine_ls_weighting_scheme calc
_refine_ls_wR_factor_gt 0.2190
_refine_ls_wR_factor_ref 0.2370
_reflns_Friedel_coverage 0.000
_reflns_number_gt 27431
_reflns_number_total 35639
_reflns_threshold_expression 'I > 2\s(I)'
_cod_data_source_file d2sc00828a3.cif
_cod_data_source_block ogoshi047
_cod_database_code 1566627
_shelx_shelxl_version_number 2014/7
_shelx_space_group_comment
;
The symmetry employed for this shelxl refinement is uniquely defined
by the following loop, which should always be used as a source of
symmetry information in preference to the above space-group names.
They are only intended as comments.
;
_shelx_estimated_absorpt_t_min 0.535
_shelx_estimated_absorpt_t_max 0.906

loop_
_space_group_symop_operation_xyz
'x, y, z'
'-x, -y, -z'

loop_
_atom_site_label
_atom_site_type_symbol
_atom_site_fract_x
_atom_site_fract_y
_atom_site_fract_z
_atom_site_U_iso_or_equiv
_atom_site_adp_type
_atom_site_occupancy
_atom_site_site_symmetry_order
_atom_site_calc_flag
_atom_site_refinement_flags_posn
_atom_site_refinement_flags_adp
_atom_site_refinement_flags_occupancy
_atom_site_disorder_assembly
_atom_site_disorder_group
C1 C 0.14289(16) 0.08758(14) 0.14023(13) 0.0408(7) Uani 1 1 d . . . . .
H1 H 0.0907 0.0751 0.1289 0.049 Uiso 1 1 calc R U . . .
H2 H 0.1543 0.0606 0.1107 0.049 Uiso 1 1 calc R U . . .
C2 C 0.21723(18) 0.03519(16) 0.36418(14) 0.0451(7) Uani 1 1 d . . . . .
H3 H 0.1732 0.0139 0.3780 0.054 Uiso 1 1 calc R U . . .
H4 H 0.2398 0.0045 0.3605 0.054 Uiso 1 1 calc R U . . .
C3 C 0.41697(17) 0.29099(16) 0.52121(14) 0.0430(7) Uani 1 1 d . . . . .
H5 H 0.4630 0.2904 0.5376 0.052 Uiso 1 1 calc R U . . .
H6 H 0.3961 0.3004 0.5535 0.052 Uiso 1 1 calc R U . . .
C4 C 0.47370(16) 0.50279(14) 0.39964(13) 0.0409(7) Uani 1 1 d . . . . .
H7 H 0.5258 0.5270 0.4015 0.049 Uiso 1 1 calc R U . . .
H8 H 0.4576 0.5350 0.4171 0.049 Uiso 1 1 calc R U . . .
C5 C 0.31282(16) 0.37157(14) 0.16015(13) 0.0392(6) Uani 1 1 d . . . . .
H9 H 0.3471 0.3780 0.1352 0.047 Uiso 1 1 calc R U . . .
H10 H 0.2808 0.3916 0.1475 0.047 Uiso 1 1 calc R U . . .
C6 C 0.16048(16) 0.07272(14) 0.19796(13) 0.0396(7) Uani 1 1 d . . . . .
C7 C 0.11961(16) 0.07337(14) 0.23843(14) 0.0413(7) Uani 1 1 d D . . . .
C8 C 0.13767(16) 0.06012(14) 0.29117(13) 0.0403(7) Uani 1 1 d . . . . .
H11 H 0.1087 0.0593 0.3178 0.048 Uiso 1 1 calc R U . . .
C9 C 0.19693(17) 0.04807(14) 0.30565(13) 0.0414(7) Uani 1 1 d . . . . .
C10 C 0.23929(17) 0.04951(15) 0.26625(14) 0.0423(7) Uani 1 1 d . . . . .
C11 C 0.21990(17) 0.06045(14) 0.21263(13) 0.0420(7) Uani 1 1 d . . . . .
H12 H 0.2479 0.0595 0.1855 0.050 Uiso 1 1 calc R U . . .
C12 C 0.26911(17) 0.09952(15) 0.40708(13) 0.0421(7) Uani 1 1 d . . . . .
C13 C 0.24378(17) 0.13832(16) 0.43920(13) 0.0414(7) Uani 1 1 d . . . . .
C14 C 0.29138(17) 0.19874(16) 0.47628(13) 0.0420(7) Uani 1 1 d . . . . .
H13 H 0.2730 0.2241 0.4979 0.050 Uiso 1 1 calc R U . . .
C15 C 0.36573(17) 0.22337(16) 0.48271(13) 0.0411(7) Uani 1 1 d . . . . .
C16 C 0.39103(17) 0.18414(16) 0.45127(14) 0.0430(7) Uani 1 1 d . . . . .
C17 C 0.34304(18) 0.12311(16) 0.41422(14) 0.0439(7) Uani 1 1 d . . . . .
H14 H 0.3613 0.0971 0.3934 0.053 Uiso 1 1 calc R U . . .
C18 C 0.43236(16) 0.34653(15) 0.48991(13) 0.0405(7) Uani 1 1 d . . . . .
C19 C 0.38571(16) 0.37592(15) 0.48277(13) 0.0392(6) Uani 1 1 d . . . . .
C20 C 0.40161(16) 0.42801(14) 0.45544(13) 0.0398(7) Uani 1 1 d . . . . .
H15 H 0.3708 0.4492 0.4524 0.048 Uiso 1 1 calc R U . . .
C21 C 0.46152(16) 0.44949(14) 0.43261(13) 0.0381(6) Uani 1 1 d . . . . .
C22 C 0.50725(16) 0.41912(15) 0.43872(13) 0.0407(7) Uani 1 1 d . . . . .
C23 C 0.49278(16) 0.36850(15) 0.46777(13) 0.0399(6) Uani 1 1 d . . . . .
H16 H 0.5249 0.3488 0.4724 0.048 Uiso 1 1 calc R U . . .
C24 C 0.43170(15) 0.47119(14) 0.33725(13) 0.0375(6) Uani 1 1 d . . . . .
C25 C 0.36256(16) 0.46490(14) 0.31710(13) 0.0394(7) Uani 1 1 d D . . . .
C26 C 0.32558(16) 0.43433(14) 0.26025(13) 0.0387(6) Uani 1 1 d . . . . .
H17 H 0.2792 0.4320 0.2472 0.046 Uiso 1 1 calc R U . . .
C27 C 0.35455(16) 0.40696(14) 0.22171(13) 0.0381(6) Uani 1 1 d . . . . .
C28 C 0.42363(16) 0.41215(14) 0.24226(13) 0.0390(7) Uani 1 1 d . . . . .
C29 C 0.46148(16) 0.44434(14) 0.29864(13) 0.0394(7) Uani 1 1 d . . . . .
H18 H 0.5086 0.4483 0.3114 0.047 Uiso 1 1 calc R U . . .
C30 C 0.26748(16) 0.29745(14) 0.15280(12) 0.0387(6) Uani 1 1 d . . . . .
C31 C 0.19817(16) 0.27328(14) 0.16190(13) 0.0406(7) Uani 1 1 d . . . . .
C32 C 0.15758(16) 0.20567(15) 0.15655(13) 0.0403(7) Uani 1 1 d . . . . .
H19 H 0.1102 0.1900 0.1625 0.048 Uiso 1 1 calc R U . . .
C33 C 0.18551(16) 0.16069(14) 0.14262(12) 0.0379(6) Uani 1 1 d . . . . .
C34 C 0.25492(17) 0.18484(15) 0.13326(13) 0.0394(6) Uani 1 1 d . . . . .
C35 C 0.29491(16) 0.25263(15) 0.13821(12) 0.0391(6) Uani 1 1 d . . . . .
H20 H 0.3419 0.2683 0.1314 0.047 Uiso 1 1 calc R U . . .
O1 O 0.06273(16) 0.0882(2) 0.2221(2) 0.0440(9) Uani 0.907(3) 1 d D U P A 1
C36 C 0.0230(4) 0.0927(5) 0.2643(3) 0.0459(12) Uani 0.907(3) 1 d D U P A 1
H21 H 0.0556 0.1258 0.3001 0.055 Uiso 0.907(3) 1 calc R U P A 1
H22 H -0.0012 0.0492 0.2734 0.055 Uiso 0.907(3) 1 calc R U P A 1
C37 C -0.0319(4) 0.1139(4) 0.2381(3) 0.0530(15) Uani 0.907(3) 1 d D U P A 1
H23 H -0.0637 0.0806 0.2022 0.064 Uiso 0.907(3) 1 calc R U P A 1
H24 H -0.0068 0.1568 0.2282 0.064 Uiso 0.907(3) 1 calc R U P A 1
C38 C -0.0774(2) 0.1212(3) 0.2796(2) 0.0629(12) Uani 0.907(3) 1 d D U P A 1
H25 H -0.1051 0.0775 0.2872 0.075 Uiso 0.907(3) 1 calc R U P A 1
H26 H -0.0452 0.1520 0.3165 0.075 Uiso 0.907(3) 1 calc R U P A 1
C39 C -0.1284(2) 0.1469(2) 0.2558(2) 0.0692(12) Uani 0.907(3) 1 d D U P A 1
C40 C -0.1728(3) 0.1605(3) 0.2962(3) 0.0894(16) Uani 0.907(3) 1 d D U P A 1
F1 F -0.09313(15) 0.20487(14) 0.24115(18) 0.0963(11) Uani 0.907(3) 1 d D U P A 1
F2 F -0.17671(14) 0.10404(14) 0.20692(14) 0.0800(8) Uani 0.907(3) 1 d D U P A 1
F3 F -0.21869(18) 0.18057(17) 0.27092(19) 0.1074(12) Uani 0.907(3) 1 d D U P A 1
F4 F -0.21074(17) 0.10530(17) 0.31145(18) 0.0973(11) Uani 0.907(3) 1 d D U P A 1
F5 F -0.1299(2) 0.2062(2) 0.3431(2) 0.1211(15) Uani 0.907(3) 1 d D U P A 1
O2 O 0.0540(17) 0.077(3) 0.227(3) 0.0440(9) Uani 0.093(3) 1 d D U P A 2
C41 C 0.010(4) 0.083(5) 0.265(3) 0.053(15) Uani 0.093(3) 1 d D U P A 2
H27 H 0.0405 0.1088 0.3041 0.064 Uiso 0.093(3) 1 calc R U P A 2
H28 H -0.0239 0.0385 0.2679 0.064 Uiso 0.093(3) 1 calc R U P A 2
C42 C -0.031(4) 0.118(4) 0.241(2) 0.057(13) Uani 0.093(3) 1 d D U P A 2
H29 H -0.0481 0.1004 0.1987 0.068 Uiso 0.093(3) 1 calc R U P A 2
H30 H 0.0020 0.1659 0.2485 0.068 Uiso 0.093(3) 1 calc R U P A 2
C43 C -0.096(2) 0.111(2) 0.2658(13) 0.069(9) Uani 0.093(3) 1 d D U P A 2
H31 H -0.1296 0.1193 0.2390 0.082 Uiso 0.093(3) 1 calc R U P A 2
H32 H -0.1208 0.0641 0.2687 0.082 Uiso 0.093(3) 1 calc R U P A 2
C44 C -0.0767(11) 0.1554(11) 0.3232(10) 0.073(6) Uani 0.093(3) 1 d D U P A 2
C45 C -0.1416(11) 0.1521(11) 0.3473(10) 0.082(6) Uani 0.093(3) 1 d D U P A 2
F6 F -0.0345(12) 0.1411(13) 0.3622(10) 0.075(7) Uani 0.093(3) 1 d D U P A 2
F7 F -0.0375(14) 0.2201(11) 0.3241(13) 0.090(8) Uani 0.093(3) 1 d D U P A 2
F8 F -0.1817(12) 0.0920(10) 0.3513(11) 0.071(6) Uani 0.093(3) 1 d D U P A 2
F9 F -0.1174(12) 0.1926(13) 0.3977(10) 0.082(7) Uani 0.093(3) 1 d D U P A 2
F10 F -0.1828(17) 0.1723(19) 0.3160(14) 0.099(9) Uani 0.093(3) 1 d D U P A 2
O3 O 0.29873(13) 0.03943(12) 0.28399(10) 0.0497(5) Uani 1 1 d . . . . .
C46 C 0.34308(19) 0.0378(2) 0.24578(16) 0.0540(8) Uani 1 1 d . . . . .
H33 H 0.3613 0.0797 0.2330 0.065 Uiso 1 1 calc R U . . .
H34 H 0.3155 0.0004 0.2115 0.065 Uiso 1 1 calc R U . . .
C47 C 0.4049(2) 0.0293(2) 0.27852(17) 0.0581(9) Uani 1 1 d . . . . .
H35 H 0.4333 0.0681 0.3116 0.070 Uiso 1 1 calc R U . . .
H36 H 0.4371 0.0272 0.2531 0.070 Uiso 1 1 calc R U . . .
C48 C 0.3773(2) -0.03432(19) 0.30030(19) 0.0625(10) Uani 1 1 d . . . . .
H37 H 0.3400 -0.0348 0.3210 0.075 Uiso 1 1 calc R U . . .
H38 H 0.3544 -0.0732 0.2669 0.075 Uiso 1 1 calc R U . . .
C49 C 0.4354(2) -0.0406(2) 0.33936(18) 0.0604(9) Uani 1 1 d . . . . .
C50 C 0.4090(3) -0.1035(2) 0.3617(2) 0.0776(13) Uani 1 1 d . . . . .
F11 F 0.48691(17) -0.0409(2) 0.31313(14) 0.1057(10) Uani 1 1 d . . . . .
F12 F 0.46719(15) 0.01058(11) 0.38622(11) 0.0796(7) Uani 1 1 d . . . . .
F13 F 0.46320(17) -0.10691(14) 0.39580(14) 0.0991(10) Uani 1 1 d . . . . .
F14 F 0.3615(2) -0.10564(19) 0.3911(2) 0.1314(15) Uani 1 1 d . . . . .
F15 F 0.3788(2) -0.15562(15) 0.32000(18) 0.1451(18) Uani 1 1 d . . . . .
O4 O 0.16968(12) 0.11365(12) 0.43012(10) 0.0482(5) Uani 1 1 d . . . . .
C51 C 0.14263(17) 0.13036(17) 0.47749(15) 0.0483(8) Uani 1 1 d . . . . .
H39 H 0.1610 0.1791 0.4897 0.058 Uiso 1 1 calc R U . . .
H40 H 0.1588 0.1147 0.5104 0.058 Uiso 1 1 calc R U . . .
C52 C 0.06169(18) 0.09770(17) 0.45897(15) 0.0481(8) Uani 1 1 d . . . . .
H41 H 0.0437 0.0491 0.4453 0.058 Uiso 1 1 calc R U . . .
H42 H 0.0457 0.1145 0.4269 0.058 Uiso 1 1 calc R U . . .
C53 C 0.03139(17) 0.11267(17) 0.50929(15) 0.0480(8) Uani 1 1 d . . . . .
H43 H 0.0491 0.0967 0.5413 0.058 Uiso 1 1 calc R U . . .
H44 H 0.0504 0.1614 0.5226 0.058 Uiso 1 1 calc R U . . .
C54 C -0.04861(18) 0.08257(17) 0.49677(15) 0.0496(8) Uani 1 1 d . . . . .
C55 C -0.07872(18) 0.10014(19) 0.54664(17) 0.0574(9) Uani 1 1 d . . . . .
F16 F -0.07645(13) 0.10107(14) 0.45183(11) 0.0765(7) Uani 1 1 d . . . . .
F17 F -0.07825(12) 0.01539(10) 0.48035(10) 0.0673(6) Uani 1 1 d . . . . .
F18 F -0.14993(11) 0.06823(13) 0.53509(11) 0.0752(7) Uani 1 1 d . . . . .
F19 F -0.05379(13) 0.08290(16) 0.59218(10) 0.0832(8) Uani 1 1 d . . . . .
F20 F -0.06030(15) 0.16401(13) 0.56054(15) 0.0959(9) Uani 1 1 d . . . . .
O5 O 0.46469(12) 0.20810(11) 0.45593(10) 0.0467(5) Uani 1 1 d . . . . .
C56 C 0.49723(19) 0.17225(18) 0.48473(16) 0.0529(8) Uani 1 1 d . . . . .
H45 H 0.4728 0.1245 0.4650 0.064 Uiso 1 1 calc R U . . .
H46 H 0.4931 0.1770 0.5251 0.064 Uiso 1 1 calc R U . . .
C57 C 0.57532(19) 0.20164(18) 0.48262(17) 0.0548(8) Uani 1 1 d . . . . .
H47 H 0.6008 0.1822 0.5061 0.066 Uiso 1 1 calc R U . . .
H48 H 0.5979 0.2501 0.4994 0.066 Uiso 1 1 calc R U . . .
C58 C 0.5835(2) 0.18871(19) 0.42172(18) 0.0586(9) Uani 1 1 d . . . . .
H49 H 0.5715 0.1412 0.4084 0.070 Uiso 1 1 calc R U . . .
H50 H 0.5487 0.1980 0.3965 0.070 Uiso 1 1 calc R U . . .
C59 C 0.6574(3) 0.2296(2) 0.4160(3) 0.0781(14) Uani 1 1 d . . . . .
C60 C 0.6702(4) 0.2175(3) 0.3571(4) 0.108(2) Uani 1 1 d . . . . .
F21 F 0.67480(16) 0.29606(12) 0.43204(15) 0.0921(9) Uani 1 1 d . . . . .
F22 F 0.70845(14) 0.22248(15) 0.45251(18) 0.1060(11) Uani 1 1 d . . . . .
F23 F 0.7364(2) 0.25634(18) 0.3549(2) 0.1505(19) Uani 1 1 d . . . . .
F24 F 0.6591(2) 0.15449(17) 0.3400(2) 0.1393(17) Uani 1 1 d . . . . .
F25 F 0.6263(3) 0.2296(2) 0.32055(18) 0.1355(15) Uani 1 1 d . . . . .
O6 O 0.32481(11) 0.35087(11) 0.50349(9) 0.0435(5) Uani 1 1 d . . . . .
C61 C 0.27233(17) 0.37450(16) 0.48951(15) 0.0451(7) Uani 1 1 d . . . . .
H51 H 0.2672 0.3788 0.4493 0.054 Uiso 1 1 calc R U . . .
H52 H 0.2874 0.4186 0.5152 0.054 Uiso 1 1 calc R U . . .
C62 C 0.20142(17) 0.32524(17) 0.49703(15) 0.0483(8) Uani 1 1 d . . . . .
H53 H 0.2076 0.3194 0.5368 0.058 Uiso 1 1 calc R U . . .
H54 H 0.1858 0.2817 0.4702 0.058 Uiso 1 1 calc R U . . .
C63 C 0.14410(18) 0.34974(18) 0.48518(18) 0.0546(9) Uani 1 1 d . . . . .
H55 H 0.1577 0.3910 0.5146 0.066 Uiso 1 1 calc R U . . .
H56 H 0.1422 0.3605 0.4472 0.066 Uiso 1 1 calc R U . . .
C64 C 0.0703(2) 0.2990(2) 0.4859(2) 0.0643(10) Uani 1 1 d . . . . .
C65 C 0.0111(2) 0.3207(3) 0.4752(3) 0.0866(15) Uani 1 1 d . . . . .
F26 F 0.04895(12) 0.24221(11) 0.44496(12) 0.0748(7) Uani 1 1 d . . . . .
F27 F 0.07153(13) 0.28228(13) 0.53724(12) 0.0764(7) Uani 1 1 d . . . . .
F28 F -0.05173(14) 0.27524(16) 0.47765(19) 0.1153(12) Uani 1 1 d . . . . .
F29 F 0.02760(16) 0.37601(17) 0.51469(19) 0.1131(12) Uani 1 1 d . . . . .
F30 F 0.00407(15) 0.33481(16) 0.42411(18) 0.1104(11) Uani 1 1 d . . . . .
O7 O 0.56565(11) 0.44279(11) 0.41481(10) 0.0455(5) Uani 1 1 d . . . . .
C66 C 0.61432(17) 0.41400(16) 0.41815(15) 0.0459(7) Uani 1 1 d . . . . .
H57 H 0.5885 0.3656 0.4008 0.055 Uiso 1 1 calc R U . . .
H58 H 0.6388 0.4215 0.4587 0.055 Uiso 1 1 calc R U . . .
C67 C 0.66840(17) 0.44811(16) 0.38497(16) 0.0483(8) Uani 1 1 d . . . . .
H59 H 0.6907 0.4967 0.4012 0.058 Uiso 1 1 calc R U . . .
H60 H 0.6429 0.4390 0.3444 0.058 Uiso 1 1 calc R U . . .
C68 C 0.72752(18) 0.42499(17) 0.38702(17) 0.0513(8) Uani 1 1 d . . . . .
H61 H 0.7486 0.4283 0.4275 0.062 Uiso 1 1 calc R U . . .
H62 H 0.7061 0.3778 0.3659 0.062 Uiso 1 1 calc R U . . .
C69 C 0.78618(19) 0.46546(17) 0.36106(16) 0.0509(8) Uani 1 1 d . . . . .
C70 C 0.8481(2) 0.4474(2) 0.3626(2) 0.0639(10) Uani 1 1 d . . . . .
F31 F 0.75940(12) 0.46186(13) 0.30515(10) 0.0694(6) Uani 1 1 d . . . . .
F32 F 0.81580(12) 0.53114(10) 0.38841(12) 0.0741(7) Uani 1 1 d . . . . .
F33 F 0.89836(12) 0.48614(12) 0.34028(12) 0.0746(7) Uani 1 1 d . . . . .
F34 F 0.87827(15) 0.4513(2) 0.41563(14) 0.1043(10) Uani 1 1 d . . . . .
F35 F 0.82393(16) 0.38518(13) 0.33253(15) 0.0920(9) Uani 1 1 d . . . . .
O8 O 0.3366(3) 0.4923(5) 0.3585(3) 0.0421(11) Uani 0.867(5) 1 d D U P B 1
C71 C 0.2631(4) 0.4790(7) 0.3423(3) 0.0434(12) Uani 0.867(5) 1 d D U P B 1
H63 H 0.2320 0.4307 0.3285 0.052 Uiso 0.867(5) 1 calc R U P B 1
H64 H 0.2553 0.5006 0.3111 0.052 Uiso 0.867(5) 1 calc R U P B 1
C72 C 0.2457(4) 0.5070(6) 0.3954(3) 0.0464(12) Uani 0.867(5) 1 d D U P B 1
H65 H 0.2804 0.5544 0.4109 0.056 Uiso 0.867(5) 1 calc R U P B 1
H66 H 0.2506 0.4829 0.4253 0.056 Uiso 0.867(5) 1 calc R U P B 1
C73 C 0.1693(3) 0.5006(4) 0.3816(3) 0.0517(11) Uani 0.867(5) 1 d D U P B 1
H67 H 0.1648 0.5247 0.3518 0.062 Uiso 0.867(5) 1 calc R U P B 1
H68 H 0.1350 0.4532 0.3656 0.062 Uiso 0.867(5) 1 calc R U P B 1
C74 C 0.1496(3) 0.5271(2) 0.4328(2) 0.0565(11) Uani 0.867(5) 1 d D U P B 1
C75 C 0.0743(4) 0.5253(4) 0.4215(4) 0.0739(19) Uani 0.867(5) 1 d D U P B 1
F36 F 0.1518(3) 0.4921(3) 0.4735(3) 0.0691(11) Uani 0.867(5) 1 d D U P B 1
F37 F 0.19579(17) 0.59022(14) 0.45728(14) 0.0721(9) Uani 0.867(5) 1 d D U P B 1
F38 F 0.05885(19) 0.5470(2) 0.46780(15) 0.0954(12) Uani 0.867(5) 1 d D U P B 1
F39 F 0.06711(17) 0.55763(17) 0.38299(15) 0.0859(10) Uani 0.867(5) 1 d D U P B 1
F40 F 0.02401(15) 0.46051(18) 0.39904(16) 0.0826(10) Uani 0.867(5) 1 d D U P B 1
O9 O 0.326(3) 0.489(4) 0.351(2) 0.0421(11) Uani 0.133(5) 1 d D U P B 2
C76 C 0.253(3) 0.480(5) 0.337(2) 0.0434(12) Uani 0.133(5) 1 d D U P B 2
H69 H 0.2199 0.4317 0.3226 0.052 Uiso 0.133(5) 1 calc R U P B 2
H70 H 0.2463 0.5020 0.3061 0.052 Uiso 0.133(5) 1 calc R U P B 2
C77 C 0.235(3) 0.508(5) 0.390(2) 0.0464(12) Uani 0.133(5) 1 d D U P B 2
H71 H 0.2692 0.5555 0.4042 0.056 Uiso 0.133(5) 1 calc R U P B 2
H72 H 0.2411 0.4849 0.4198 0.056 Uiso 0.133(5) 1 calc R U P B 2
C78 C 0.159(2) 0.502(3) 0.3787(17) 0.0517(11) Uani 0.133(5) 1 d D U P B 2
H73 H 0.1531 0.5253 0.3485 0.062 Uiso 0.133(5) 1 calc R U P B 2
H74 H 0.1248 0.4543 0.3628 0.062 Uiso 0.133(5) 1 calc R U P B 2
C79 C 0.1360(14) 0.5271(12) 0.4280(13) 0.076(6) Uani 0.133(5) 1 d D U P B 2
C80 C 0.1725(13) 0.6029(12) 0.4521(12) 0.081(9) Uani 0.133(5) 1 d D U P B 2
F41 F 0.154(3) 0.506(2) 0.4753(18) 0.091(9) Uani 0.133(5) 1 d D U P B 2
F42 F 0.0640(14) 0.5093(13) 0.4186(14) 0.076(7) Uani 0.133(5) 1 d D U P B 2
F43 F 0.166(2) 0.6347(18) 0.4131(15) 0.206(19) Uiso 0.133(5) 1 d D . P B 2
F44 F 0.1432(18) 0.6179(17) 0.4924(14) 0.178(16) Uiso 0.133(5) 1 d D . P B 2
F45 F 0.2412(13) 0.6217(15) 0.4752(13) 0.126(11) Uiso 0.133(5) 1 d D . P B 2
O10 O 0.45043(11) 0.38330(10) 0.20322(9) 0.0424(5) Uani 1 1 d . . . . .
C81 C 0.51762(16) 0.38354(16) 0.22537(14) 0.0439(7) Uani 1 1 d . . . . .
H75 H 0.5146 0.3621 0.2580 0.053 Uiso 1 1 calc R U . . .
H76 H 0.5561 0.4297 0.2391 0.053 Uiso 1 1 calc R U . . .
C82 C 0.53402(18) 0.34567(17) 0.17719(15) 0.0500(8) Uani 1 1 d . . . . .
H77 H 0.5364 0.3672 0.1446 0.060 Uiso 1 1 calc R U . . .
H78 H 0.4951 0.2997 0.1634 0.060 Uiso 1 1 calc R U . . .
C83 C 0.60586(19) 0.34426(19) 0.19848(17) 0.0566(9) Uani 1 1 d . . . . .
H79 H 0.6449 0.3902 0.2098 0.068 Uiso 1 1 calc R U . . .
H80 H 0.6043 0.3261 0.2330 0.068 Uiso 1 1 calc R U . . .
C84 C 0.6228(2) 0.30317(18) 0.15377(18) 0.0589(9) Uani 1 1 d . . . . .
C85 C 0.6951(2) 0.3010(2) 0.1722(2) 0.0757(13) Uani 1 1 d . . . . .
F46 F 0.57113(11) 0.23893(10) 0.13825(10) 0.0643(6) Uani 1 1 d . . . . .
F47 F 0.62355(13) 0.32547(11) 0.10526(10) 0.0695(6) Uani 1 1 d . . . . .
F48 F 0.70650(14) 0.26387(13) 0.13107(13) 0.0875(8) Uani 1 1 d . . . . .
F49 F 0.74849(13) 0.36275(14) 0.18424(17) 0.1101(12) Uani 1 1 d . . . . .
F50 F 0.69856(15) 0.27823(17) 0.21883(14) 0.0938(9) Uani 1 1 d . . . . .
O11 O 0.17404(12) 0.32037(10) 0.17676(10) 0.0475(5) Uani 1 1 d . . . . .
C86 C 0.10109(18) 0.29713(17) 0.18114(16) 0.0499(8) Uani 1 1 d . . . . .
H81 H 0.0935 0.2733 0.2122 0.060 Uiso 1 1 calc R U . . .
H82 H 0.0679 0.2664 0.1445 0.060 Uiso 1 1 calc R U . . .
C87 C 0.08766(19) 0.35735(18) 0.19445(18) 0.0560(9) Uani 1 1 d . . . . .
H83 H 0.0942 0.3801 0.1627 0.067 Uiso 1 1 calc R U . . .
H84 H 0.1227 0.3887 0.2301 0.067 Uiso 1 1 calc R U . . .
C88 C 0.0119(2) 0.3365(2) 0.2019(2) 0.0715(12) Uani 1 1 d . . . . .
H85 H -0.0224 0.3040 0.1664 0.086 Uiso 1 1 calc R U . . .
H86 H 0.0062 0.3140 0.2338 0.086 Uiso 1 1 calc R U . . .
C89 C -0.0068(2) 0.3917(2) 0.2139(2) 0.0720(11) Uani 1 1 d . . . . .
C90 C -0.0817(3) 0.3735(3) 0.2262(3) 0.0903(15) Uani 1 1 d . . . . .
F51 F 0.04242(15) 0.44223(14) 0.25847(13) 0.0911(8) Uani 1 1 d . . . . .
F52 F -0.00606(17) 0.41894(16) 0.16743(14) 0.0966(9) Uani 1 1 d . . . . .
F53 F -0.09585(17) 0.42429(17) 0.23214(16) 0.1074(10) Uani 1 1 d . . . . .
F54 F -0.13065(17) 0.3241(2) 0.1864(2) 0.1434(17) Uani 1 1 d . . . . .
F55 F -0.0802(2) 0.3543(2) 0.2759(2) 0.1395(16) Uani 1 1 d . . . . .
O12 O 0.27964(11) 0.13809(10) 0.11873(9) 0.0430(5) Uani 1 1 d . . . . .
C91 C 0.35185(18) 0.16128(16) 0.11227(15) 0.0465(7) Uani 1 1 d . . . . .
H87 H 0.3861 0.1920 0.1485 0.056 Uiso 1 1 calc R U . . .
H88 H 0.3578 0.1853 0.0813 0.056 Uiso 1 1 calc R U . . .
C92 C 0.36667(19) 0.10153(17) 0.09723(15) 0.0502(8) Uani 1 1 d . . . . .
H89 H 0.3596 0.0774 0.1281 0.060 Uiso 1 1 calc R U . . .
H90 H 0.4175 0.1167 0.0948 0.060 Uiso 1 1 calc R U . . .
C93 C 0.3169(2) 0.05468(18) 0.04002(16) 0.0550(8) Uani 1 1 d . . . . .
H91 H 0.2681 0.0306 0.0460 0.066 Uiso 1 1 calc R U . . .
H92 H 0.3133 0.0817 0.0124 0.066 Uiso 1 1 calc R U . . .
C94 C 0.3398(2) 0.0045(2) 0.01331(19) 0.0649(10) Uani 1 1 d . . . . .
C95 C 0.3309(3) -0.0518(2) 0.0408(2) 0.0769(12) Uani 1 1 d . . . . .
F56 F 0.30012(14) -0.02517(12) -0.04376(11) 0.0733(6) Uani 1 1 d . . . . .
F57 F 0.41031(12) 0.03396(11) 0.01070(11) 0.0696(6) Uani 1 1 d . . . . .
F58 F 0.35130(19) -0.09434(14) 0.01151(16) 0.1055(10) Uani 1 1 d . . . . .
F59 F 0.37085(15) -0.02854(12) 0.09419(12) 0.0800(7) Uani 1 1 d . . . . .
F60 F 0.26200(16) -0.08675(14) 0.04042(16) 0.1004(10) Uani 1 1 d . . . . .
C96 C 0.13187(16) 0.09335(14) 0.64757(13) 0.0415(7) Uani 1 1 d . . . . .
H93 H 0.0795 0.0806 0.6376 0.050 Uiso 1 1 calc R U . . .
H94 H 0.1417 0.0650 0.6181 0.050 Uiso 1 1 calc R U . . .
C97 C 0.21419(19) 0.04766(17) 0.87302(15) 0.0537(9) Uani 1 1 d . . . . .
H95 H 0.1709 0.0257 0.8875 0.064 Uiso 1 1 calc R U . . .
H96 H 0.2386 0.0185 0.8701 0.064 Uiso 1 1 calc R U . . .
C98 C 0.4082(3) 0.3106(2) 1.02331(16) 0.0816(16) Uani 1 1 d . . . . .
H97 H 0.4554 0.3125 1.0403 0.098 Uiso 1 1 calc R U . . .
H98 H 0.3871 0.3205 1.0552 0.098 Uiso 1 1 calc R U . . .
C99 C 0.4516(3) 0.51224(18) 0.89107(16) 0.0773(14) Uani 1 1 d . . . . .
H99 H 0.5035 0.5382 0.8933 0.093 Uiso 1 1 calc R U . . .
H100 H 0.4332 0.5433 0.9071 0.093 Uiso 1 1 calc R U . . .
C100 C 0.29393(17) 0.37448(14) 0.65273(14) 0.0437(7) Uani 1 1 d . . . . .
H101 H 0.3277 0.3799 0.6274 0.052 Uiso 1 1 calc R U . . .
H102 H 0.2608 0.3931 0.6391 0.052 Uiso 1 1 calc R U . . .
C101 C 0.15220(16) 0.08065(14) 0.70585(13) 0.0405(7) Uani 1 1 d . . . . .
C102 C 0.11314(16) 0.08290(15) 0.74731(14) 0.0431(7) Uani 1 1 d D . . . .
C103 C 0.13235(17) 0.07018(15) 0.80018(14) 0.0461(8) Uani 1 1 d . . . . .
H103 H 0.1042 0.0700 0.8274 0.055 Uiso 1 1 calc R U . . .
C104 C 0.19160(17) 0.05777(15) 0.81377(14) 0.0459(8) Uani 1 1 d . . . . .
C105 C 0.23191(17) 0.05734(15) 0.77318(15) 0.0467(8) Uani 1 1 d . . . . .
C106 C 0.21091(17) 0.06764(15) 0.71967(14) 0.0429(7) Uani 1 1 d . . . . .
H104 H 0.2377 0.0657 0.6918 0.052 Uiso 1 1 calc R U . . .
C107 C 0.2647(2) 0.11376(18) 0.91460(15) 0.0564(10) Uani 1 1 d . . . . .
C108 C 0.2387(2) 0.15149(19) 0.94677(16) 0.0594(10) Uani 1 1 d D . . . .
C109 C 0.2849(2) 0.21420(19) 0.98185(15) 0.0626(11) Uani 1 1 d . . . . .
H105 H 0.2656 0.2391 1.0028 0.075 Uiso 1 1 calc R U . . .
C110 C 0.3589(2) 0.2412(2) 0.98675(16) 0.0690(13) Uani 1 1 d . . . . .
C111 C 0.3852(2) 0.2026(2) 0.95606(17) 0.0699(13) Uani 1 1 d D . . . .
C112 C 0.3387(2) 0.1403(2) 0.92033(16) 0.0630(11) Uani 1 1 d . . . . .
H106 H 0.3580 0.1154 0.8994 0.076 Uiso 1 1 calc R U . . .
C113 C 0.4200(3) 0.3630(2) 0.98916(16) 0.0800(16) Uani 1 1 d . . . . .
C114 C 0.3724(3) 0.3912(2) 0.98219(16) 0.0814(17) Uani 1 1 d . . . . .
C115 C 0.3848(3) 0.44078(18) 0.95130(15) 0.0764(14) Uani 1 1 d . . . . .
H107 H 0.3528 0.4607 0.9477 0.092 Uiso 1 1 calc R U . . .
C116 C 0.4423(3) 0.46103(19) 0.92616(17) 0.0782(16) Uani 1 1 d . . . . .
C117 C 0.4890(3) 0.4313(2) 0.93215(16) 0.0807(17) Uani 1 1 d . . . . .
C118 C 0.4786(3) 0.3831(2) 0.96442(15) 0.0785(15) Uani 1 1 d . . . . .
H108 H 0.5117 0.3645 0.9693 0.094 Uiso 1 1 calc R U . . .
C119 C 0.4111(2) 0.47866(16) 0.82874(16) 0.0619(11) Uani 1 1 d . . . . .
C120 C 0.3411(2) 0.47064(16) 0.80802(18) 0.0645(12) Uani 1 1 d D . . . .
C121 C 0.3051(2) 0.43911(16) 0.75121(18) 0.0567(9) Uani 1 1 d . . . . .
H109 H 0.2583 0.4356 0.7374 0.068 Uiso 1 1 calc R U . . .
C122 C 0.33605(18) 0.41230(14) 0.71358(15) 0.0462(8) Uani 1 1 d . . . . .
C123 C 0.40538(18) 0.41938(15) 0.73461(14) 0.0453(7) Uani 1 1 d . . . . .
C124 C 0.4422(2) 0.45315(16) 0.79122(15) 0.0550(9) Uani 1 1 d . . . . .
H110 H 0.4900 0.4589 0.8045 0.066 Uiso 1 1 calc R U . . .
C125 C 0.25047(16) 0.30078(14) 0.64883(13) 0.0393(6) Uani 1 1 d . . . . .
C126 C 0.18135(16) 0.27654(15) 0.65833(14) 0.0415(7) Uani 1 1 d D . . . .
C127 C 0.14309(16) 0.20954(15) 0.65730(13) 0.0401(7) Uani 1 1 d . . . . .
H111 H 0.0962 0.1938 0.6641 0.048 Uiso 1 1 calc R U . . .
C128 C 0.17309(16) 0.16560(14) 0.64635(12) 0.0379(6) Uani 1 1 d . . . . .
C129 C 0.24142(16) 0.18974(14) 0.63557(12) 0.0369(6) Uani 1 1 d . . . . .
C130 C 0.27926(16) 0.25638(14) 0.63683(12) 0.0375(6) Uani 1 1 d . . . . .
H112 H 0.3258 0.2719 0.6293 0.045 Uiso 1 1 calc R U . . .
O13 O 0.0569(6) 0.1004(7) 0.7357(4) 0.045(2) Uani 0.741(4) 1 d D U P C 1
C131 C 0.0152(7) 0.1047(7) 0.7764(5) 0.046(2) Uani 0.741(4) 1 d D U P C 1
H113 H 0.0464 0.1386 0.8122 0.056 Uiso 0.741(4) 1 calc R U P C 1
H114 H -0.0087 0.0614 0.7861 0.056 Uiso 0.741(4) 1 calc R U P C 1
C132 C -0.0403(8) 0.1239(10) 0.7477(5) 0.052(2) Uani 0.741(4) 1 d D U P C 1
H115 H -0.0605 0.0974 0.7074 0.063 Uiso 0.741(4) 1 calc R U P C 1
H116 H -0.0159 0.1712 0.7469 0.063 Uiso 0.741(4) 1 calc R U P C 1
C133 C -0.1026(3) 0.1141(3) 0.7767(2) 0.0590(15) Uani 0.741(4) 1 d D U P C 1
H117 H -0.1397 0.1209 0.7516 0.071 Uiso 0.741(4) 1 calc R U P C 1
H118 H -0.1248 0.0675 0.7800 0.071 Uiso 0.741(4) 1 calc R U P C 1
C134 C -0.0822(3) 0.1588(2) 0.8350(2) 0.0609(12) Uani 0.741(4) 1 d D U P C 1
C135 C -0.1472(3) 0.1513(3) 0.8608(3) 0.0714(14) Uani 0.741(4) 1 d D U P C 1
F61 F -0.03679(16) 0.14704(16) 0.87331(13) 0.0678(9) Uani 0.741(4) 1 d D U P C 1
F62 F -0.0475(2) 0.22356(15) 0.83407(16) 0.0791(11) Uani 0.741(4) 1 d D U P C 1
F63 F -0.1815(2) 0.0899(2) 0.86611(19) 0.0887(12) Uani 0.741(4) 1 d D U P C 1
F64 F -0.1267(2) 0.19190(19) 0.91158(17) 0.0828(11) Uani 0.741(4) 1 d D U P C 1
F65 F -0.1935(3) 0.1639(3) 0.82766(19) 0.1079(16) Uani 0.741(4) 1 d D U P C 1
O14 O 0.0537(14) 0.0910(19) 0.7240(10) 0.031(4) Uani 0.259(4) 1 d D U P C 2
C136 C 0.0192(15) 0.0954(18) 0.7695(13) 0.031(5) Uani 0.259(4) 1 d D U P C 2
H119 H 0.0551 0.1265 0.8049 0.037 Uiso 0.259(4) 1 calc R U P C 2
H120 H -0.0050 0.0512 0.7776 0.037 Uiso 0.259(4) 1 calc R U P C 2
C137 C -0.035(2) 0.120(3) 0.7504(15) 0.062(8) Uani 0.259(4) 1 d D U P C 2
H121 H -0.0701 0.0890 0.7146 0.075 Uiso 0.259(4) 1 calc R U P C 2
H122 H -0.0103 0.1639 0.7421 0.075 Uiso 0.259(4) 1 calc R U P C 2
C138 C -0.0758(9) 0.1261(10) 0.7967(9) 0.081(5) Uani 0.259(4) 1 d D U P C 2
H123 H -0.1018 0.0821 0.8044 0.097 Uiso 0.259(4) 1 calc R U P C 2
H124 H -0.0410 0.1566 0.8328 0.097 Uiso 0.259(4) 1 calc R U P C 2
C139 C -0.1281(7) 0.1518(6) 0.7772(7) 0.110(4) Uani 0.259(4) 1 d D U P C 2
C140 C -0.1697(10) 0.1639(9) 0.8214(8) 0.157(6) Uani 0.259(4) 1 d D U P C 2
F66 F -0.1789(6) 0.1106(5) 0.7303(6) 0.121(4) Uani 0.259(4) 1 d D U P C 2
F67 F -0.0939(6) 0.2108(5) 0.7638(9) 0.145(6) Uani 0.259(4) 1 d D U P C 2
F68 F -0.2049(8) 0.1089(8) 0.8363(10) 0.152(6) Uani 0.259(4) 1 d D U P C 2
F69 F -0.1249(8) 0.2079(10) 0.8667(9) 0.181(7) Uani 0.259(4) 1 d D U P C 2
F70 F -0.2139(9) 0.1859(10) 0.7972(11) 0.189(7) Uani 0.259(4) 1 d D U P C 2
O15 O 0.29159(13) 0.04706(12) 0.78965(11) 0.0537(6) Uani 1 1 d . . . . .
C141 C 0.33680(19) 0.05089(19) 0.75123(16) 0.0550(9) Uani 1 1 d . . . . .
H125 H 0.3530 0.0941 0.7406 0.066 Uiso 1 1 calc R U . . .
H126 H 0.3107 0.0149 0.7157 0.066 Uiso 1 1 calc R U . . .
C142 C 0.4004(2) 0.0437(2) 0.78248(18) 0.0610(9) Uani 1 1 d . . . . .
H127 H 0.4254 0.0795 0.8182 0.073 Uiso 1 1 calc R U . . .
H128 H 0.4350 0.0482 0.7579 0.073 Uiso 1 1 calc R U . . .
C143 C 0.3762(2) -0.0240(2) 0.79758(19) 0.0681(11) Uani 1 1 d . . . . .
H129 H 0.3347 -0.0323 0.8152 0.082 Uiso 1 1 calc R U . . .
H130 H 0.3601 -0.0593 0.7619 0.082 Uiso 1 1 calc R U . . .
C144 C 0.4358(2) -0.0269(2) 0.83842(17) 0.0616(10) Uani 1 1 d . . . . .
C145 C 0.4151(4) -0.0947(3) 0.8525(2) 0.0921(17) Uani 1 1 d . . . . .
F71 F 0.45477(13) 0.01655(11) 0.88908(10) 0.0687(6) Uani 1 1 d . . . . .
F72 F 0.49569(17) -0.0102(2) 0.81905(13) 0.1062(11) Uani 1 1 d . . . . .
F73 F 0.46897(18) -0.09362(15) 0.89062(13) 0.0981(9) Uani 1 1 d . . . . .
F74 F 0.4040(3) -0.13835(19) 0.80456(17) 0.180(3) Uani 1 1 d . . . . .
F75 F 0.3583(2) -0.11419(17) 0.8708(2) 0.1320(16) Uani 1 1 d . . . . .
O16 O 0.1645(3) 0.1256(6) 0.9452(4) 0.0555(19) Uani 0.709(5) 1 d D U P D 1
C146 C 0.1317(4) 0.1547(3) 0.9799(3) 0.0539(17) Uani 0.709(5) 1 d D U P D 1
H131 H 0.1279 0.1917 0.9652 0.065 Uiso 0.709(5) 1 calc R U P D 1
H132 H 0.1621 0.1730 1.0197 0.065 Uiso 0.709(5) 1 calc R U P D 1
C147 C 0.0574(4) 0.1041(5) 0.9799(4) 0.060(2) Uani 0.709(5) 1 d D U P D 1
H133 H 0.0615 0.0692 0.9980 0.072 Uiso 0.709(5) 1 calc R U P D 1
H134 H 0.0283 0.0828 0.9399 0.072 Uiso 0.709(5) 1 calc R U P D 1
C148 C 0.0204(3) 0.1378(3) 1.0131(3) 0.0581(18) Uani 0.709(5) 1 d D U P D 1
H135 H 0.0537 0.1650 1.0508 0.070 Uiso 0.709(5) 1 calc R U P D 1
H136 H 0.0109 0.1682 0.9917 0.070 Uiso 0.709(5) 1 calc R U P D 1
C149 C -0.0488(3) 0.0911(3) 1.0231(3) 0.0614(15) Uani 0.709(5) 1 d D U P D 1
C150 C -0.0883(4) 0.1227(3) 1.0552(3) 0.0660(16) Uani 0.709(5) 1 d D U P D 1
F76 F -0.0956(2) 0.0508(2) 0.97281(18) 0.0834(13) Uani 0.709(5) 1 d D U P D 1
F77 F -0.0374(2) 0.0505(2) 1.0554(2) 0.0913(15) Uani 0.709(5) 1 d D U P D 1
F78 F -0.1018(3) 0.1640(2) 1.0281(2) 0.0872(13) Uani 0.709(5) 1 d D U P D 1
F79 F -0.1487(3) 0.0794(3) 1.0624(3) 0.0733(15) Uani 0.709(5) 1 d D U P D 1
F80 F -0.0461(2) 0.1591(2) 1.10690(19) 0.0884(14) Uani 0.709(5) 1 d D U P D 1
O17 O 0.1656(7) 0.1156(13) 0.9311(8) 0.042(4) Uani 0.291(5) 1 d D U P D 2
C151 C 0.1452(7) 0.1347(8) 0.9812(7) 0.042(3) Uani 0.291(5) 1 d D U P D 2
H137 H 0.1672 0.1836 0.9948 0.050 Uiso 0.291(5) 1 calc R U P D 2
H138 H 0.1600 0.1161 1.0124 0.050 Uiso 0.291(5) 1 calc R U P D 2
C152 C 0.0639(8) 0.1061(12) 0.9627(7) 0.045(4) Uani 0.291(5) 1 d D U P D 2
H139 H 0.0503 0.1271 0.9331 0.054 Uiso 0.291(5) 1 calc R U P D 2
H140 H 0.0433 0.0578 0.9456 0.054 Uiso 0.291(5) 1 calc R U P D 2
C153 C 0.0337(6) 0.1180(8) 1.0137(7) 0.047(4) Uani 0.291(5) 1 d D U P D 2
H141 H 0.0516 0.1006 1.0444 0.057 Uiso 0.291(5) 1 calc R U P D 2
H142 H 0.0522 0.1665 1.0287 0.057 Uiso 0.291(5) 1 calc R U P D 2
C154 C -0.0461(6) 0.0870(6) 1.0005(5) 0.052(3) Uani 0.291(5) 1 d D U P D 2
C155 C -0.0771(6) 0.1023(7) 1.0512(5) 0.064(3) Uani 0.291(5) 1 d D U P D 2
F81 F -0.0742(5) 0.0207(5) 0.9842(5) 0.085(3) Uani 0.291(5) 1 d D U P D 2
F82 F -0.0750(5) 0.1066(7) 0.9572(4) 0.102(4) Uani 0.291(5) 1 d D U P D 2
F83 F -0.0593(7) 0.1663(6) 1.0668(7) 0.102(4) Uani 0.291(5) 1 d D U P D 2
F84 F -0.1477(6) 0.0707(8) 1.0394(6) 0.079(4) Uani 0.291(5) 1 d D U P D 2
F85 F -0.0529(5) 0.0824(6) 1.0950(4) 0.096(4) Uani 0.291(5) 1 d D U P D 2
O18 O 0.4599(2) 0.2254(3) 0.9591(3) 0.0725(18) Uani 0.843(5) 1 d D U P E 1
C156 C 0.4965(3) 0.1936(3) 0.9875(2) 0.0820(17) Uani 0.843(5) 1 d D U P E 1
H143 H 0.4691 0.1448 0.9730 0.098 Uiso 0.843(5) 1 calc R U P E 1
H144 H 0.5005 0.2049 1.0294 0.098 Uiso 0.843(5) 1 calc R U P E 1
C157 C 0.5706(3) 0.2166(3) 0.9761(2) 0.0780(19) Uani 0.843(5) 1 d D U P E 1
H145 H 0.5990 0.1996 0.9997 0.094 Uiso 0.843(5) 1 calc R U P E 1
H146 H 0.5960 0.2657 0.9872 0.094 Uiso 0.843(5) 1 calc R U P E 1
C158 C 0.5652(3) 0.1919(3) 0.9127(2) 0.0785(16) Uani 0.843(5) 1 d D U P E 1
H147 H 0.5476 0.1431 0.9037 0.094 Uiso 0.843(5) 1 calc R U P E 1
H148 H 0.5290 0.2014 0.8892 0.094 Uiso 0.843(5) 1 calc R U P E 1
C159 C 0.6346(3) 0.2224(3) 0.8959(3) 0.0775(15) Uani 0.843(5) 1 d D U P E 1
C160 C 0.6322(4) 0.1998(4) 0.8327(3) 0.107(2) Uani 0.843(5) 1 d D U P E 1
F86 F 0.6605(3) 0.28961(18) 0.9069(2) 0.1014(15) Uani 0.843(5) 1 d D U P E 1
F87 F 0.6865(2) 0.21240(19) 0.92679(17) 0.1000(12) Uani 0.843(5) 1 d D U P E 1
F88 F 0.6945(4) 0.2280(4) 0.8202(3) 0.134(3) Uani 0.843(5) 1 d D U P E 1
F89 F 0.6093(4) 0.1339(2) 0.8192(2) 0.149(2) Uani 0.843(5) 1 d D U P E 1
F90 F 0.5850(3) 0.2126(4) 0.7999(2) 0.159(2) Uani 0.843(5) 1 d D U P E 1
O19 O 0.4571(9) 0.2452(10) 0.963(2) 0.060(8) Uani 0.157(5) 1 d D U P E 2
C161 C 0.4797(12) 0.1963(11) 0.9425(13) 0.064(7) Uani 0.157(5) 1 d D U P E 2
H149 H 0.4646 0.1813 0.9001 0.076 Uiso 0.157(5) 1 calc R U P E 2
H150 H 0.4600 0.1575 0.9592 0.076 Uiso 0.157(5) 1 calc R U P E 2
C162 C 0.5617(12) 0.2336(17) 0.9636(13) 0.077(9) Uani 0.157(5) 1 d D U P E 2
H151 H 0.5778 0.2786 0.9567 0.093 Uiso 0.157(5) 1 calc R U P E 2
H152 H 0.5751 0.2388 1.0057 0.093 Uiso 0.157(5) 1 calc R U P E 2
C163 C 0.6017(15) 0.2000(15) 0.9352(10) 0.080(7) Uani 0.157(5) 1 d D U P E 2
H153 H 0.6490 0.2139 0.9619 0.096 Uiso 0.157(5) 1 calc R U P E 2
H154 H 0.5741 0.1515 0.9295 0.096 Uiso 0.157(5) 1 calc R U P E 2
C164 C 0.6146(11) 0.2136(11) 0.8795(9) 0.093(6) Uani 0.157(5) 1 d D U P E 2
C165 C 0.6691(11) 0.1943(11) 0.8564(9) 0.104(6) Uani 0.157(5) 1 d D U P E 2
F91 F 0.5533(10) 0.1829(12) 0.8366(9) 0.125(7) Uani 0.157(5) 1 d D U P E 2
F92 F 0.6333(14) 0.2778(10) 0.8784(11) 0.101(7) Uani 0.157(5) 1 d D U P E 2
F93 F 0.6757(19) 0.210(2) 0.8074(12) 0.105(9) Uani 0.157(5) 1 d D U P E 2
F94 F 0.7308(11) 0.2200(13) 0.8928(9) 0.131(7) Uani 0.157(5) 1 d D U P E 2
F95 F 0.6493(14) 0.1300(10) 0.8474(11) 0.116(7) Uani 0.157(5) 1 d D U P E 2
O20 O 0.31430(19) 0.36913(16) 1.00643(12) 0.0859(11) Uani 1 1 d . . . . .
C166 C 0.2599(3) 0.3907(2) 0.99207(19) 0.0878(17) Uani 1 1 d . . . . .
H155 H 0.2486 0.3873 0.9502 0.105 Uiso 1 1 calc R U . . .
H156 H 0.2776 0.4377 1.0125 0.105 Uiso 1 1 calc R U . . .
C167 C 0.1927(3) 0.3481(3) 1.00895(19) 0.095(2) Uani 1 1 d . . . . .
H157 H 0.1737 0.3015 0.9870 0.114 Uiso 1 1 calc R U . . .
H158 H 0.2048 0.3495 1.0504 0.114 Uiso 1 1 calc R U . . .
C168 C 0.1360(3) 0.3722(3) 0.9972(2) 0.098(2) Uani 1 1 d . . . . .
H159 H 0.1308 0.3784 0.9575 0.117 Uiso 1 1 calc R U . . .
H160 H 0.1526 0.4161 1.0239 0.117 Uiso 1 1 calc R U . . .
C169 C 0.0634(3) 0.3261(3) 1.0037(2) 0.101(2) Uani 1 1 d . . . . .
C170 C 0.0065(4) 0.3512(4) 0.9989(3) 0.117(2) Uani 1 1 d . . . . .
F96 F 0.03695(17) 0.26782(15) 0.96372(14) 0.1087(11) Uani 1 1 d . . . . .
F97 F 0.06993(18) 0.3089(2) 1.05482(14) 0.1399(17) Uani 1 1 d . . . . .
F98 F -0.0558(2) 0.3059(2) 1.00549(19) 0.1455(16) Uani 1 1 d . . . . .
F99 F 0.0268(2) 0.4063(2) 1.0381(2) 0.161(2) Uani 1 1 d . . . . .
F100 F -0.0078(2) 0.3615(2) 0.94710(19) 0.1296(13) Uani 1 1 d . . . . .
O21 O 0.54541(19) 0.45311(14) 0.90550(12) 0.0793(10) Uani 1 1 d . . . . .
C171 C 0.5948(3) 0.4255(2) 0.91085(19) 0.0839(17) Uani 1 1 d . . . . .
H161 H 0.5695 0.3767 0.8958 0.101 Uiso 1 1 calc R U . . .
H162 H 0.6202 0.4357 0.9517 0.101 Uiso 1 1 calc R U . . .
C172 C 0.6479(2) 0.4569(2) 0.87575(18) 0.0737(13) Uani 1 1 d . . . . .
H163 H 0.6216 0.4466 0.8352 0.088 Uiso 1 1 calc R U . . .
H164 H 0.6717 0.5057 0.8907 0.088 Uiso 1 1 calc R U . . .
C173 C 0.7047(3) 0.4314(2) 0.8783(2) 0.0829(15) Uani 1 1 d . . . . .
H165 H 0.7284 0.4387 0.9190 0.099 Uiso 1 1 calc R U . . .
H166 H 0.6810 0.3830 0.8609 0.099 Uiso 1 1 calc R U . . .
C174 C 0.7609(3) 0.4648(2) 0.84754(18) 0.0727(12) Uani 1 1 d . . . . .
C175 C 0.8205(3) 0.4426(2) 0.8493(2) 0.0863(14) Uani 1 1 d . . . . .
F101 F 0.73130(14) 0.45624(13) 0.79091(10) 0.0802(7) Uani 1 1 d . . . . .
F102 F 0.79437(14) 0.53180(11) 0.86984(12) 0.0801(7) Uani 1 1 d . . . . .
F103 F 0.86580(19) 0.47239(16) 0.81881(16) 0.1050(10) Uani 1 1 d . . . . .
F104 F 0.85662(19) 0.45533(17) 0.90244(15) 0.1112(11) Uani 1 1 d . . . . .
F105 F 0.7911(2) 0.37720(15) 0.82642(16) 0.1144(11) Uani 1 1 d . . . . .
O22 O 0.3212(4) 0.4975(3) 0.8535(2) 0.0529(14) Uani 0.638(6) 1 d D U P F 1
C176 C 0.2490(6) 0.4853(3) 0.8383(4) 0.0557(18) Uani 0.638(6) 1 d . U P F 1
H167 H 0.2173 0.4370 0.8249 0.067 Uiso 0.638(6) 1 calc R U P F 1
H168 H 0.2410 0.5068 0.8072 0.067 Uiso 0.638(6) 1 calc R U P F 1
C177 C 0.2334(5) 0.5148(4) 0.8929(3) 0.0698(19) Uani 0.638(6) 1 d . U P F 1
H169 H 0.2399 0.4913 0.9228 0.084 Uiso 0.638(6) 1 calc R U P F 1
H170 H 0.2688 0.5620 0.9074 0.084 Uiso 0.638(6) 1 calc R U P F 1
C178 C 0.1590(5) 0.5100(4) 0.8835(4) 0.084(2) Uani 0.638(6) 1 d . U P F 1
H171 H 0.1539 0.5363 0.8556 0.100 Uiso 0.638(6) 1 calc R U P F 1
H172 H 0.1240 0.4632 0.8660 0.100 Uiso 0.638(6) 1 calc R U P F 1
C179 C 0.1404(13) 0.5335(11) 0.9360(8) 0.126(4) Uani 0.638(6) 1 d . U P F 1
C180 C 0.1757(13) 0.6036(10) 0.9608(8) 0.150(4) Uani 0.638(6) 1 d . U P F 1
F106 F 0.1531(5) 0.5057(3) 0.9785(3) 0.120(2) Uani 0.638(6) 1 d . U P F 1
F107 F 0.0624(5) 0.5178(4) 0.9238(3) 0.148(3) Uani 0.638(6) 1 d . U P F 1
F108 F 0.1440(8) 0.6231(7) 1.0051(5) 0.201(6) Uani 0.638(6) 1 d . U P F 1
F109 F 0.1596(11) 0.6424(8) 0.9339(6) 0.237(7) Uani 0.638(6) 1 d . U P F 1
F110 F 0.2423(6) 0.6258(5) 0.9831(4) 0.161(3) Uani 0.638(6) 1 d . U P F 1
O23 O 0.2941(6) 0.4925(5) 0.8351(4) 0.045(2) Uani 0.362(6) 1 d D U P F 2
C181 C 0.2178(6) 0.4673(6) 0.8159(5) 0.044(2) Uani 0.362(6) 1 d . U P F 2
H173 H 0.1963 0.4193 0.7971 0.053 Uiso 0.362(6) 1 calc R U P F 2
H174 H 0.2063 0.4904 0.7874 0.053 Uiso 0.362(6) 1 calc R U P F 2
C182 C 0.1864(5) 0.4777(5) 0.8666(4) 0.045(2) Uani 0.362(6) 1 d . U P F 2
H175 H 0.2031 0.4589 0.8968 0.054 Uiso 0.362(6) 1 calc R U P F 2
H176 H 0.1332 0.4530 0.8541 0.054 Uiso 0.362(6) 1 calc R U P F 2
C183 C 0.2073(6) 0.5513(5) 0.8927(4) 0.048(2) Uani 0.362(6) 1 d . U P F 2
H177 H 0.2602 0.5770 0.8998 0.057 Uiso 0.362(6) 1 calc R U P F 2
H178 H 0.1846 0.5682 0.8643 0.057 Uiso 0.362(6) 1 calc R U P F 2
C184 C 0.1856(7) 0.5632(6) 0.9475(5) 0.054(2) Uani 0.362(6) 1 d . U P F 2
C185 C 0.1921(9) 0.6311(7) 0.9702(7) 0.070(3) Uani 0.362(6) 1 d . U P F 2
F111 F 0.2244(6) 0.5479(5) 0.9877(3) 0.093(3) Uani 0.362(6) 1 d . U P F 2
F112 F 0.1176(6) 0.5248(6) 0.9427(6) 0.094(4) Uani 0.362(6) 1 d . U P F 2
F113 F 0.1805(6) 0.6382(5) 1.0200(5) 0.077(3) Uani 0.362(6) 1 d . U P F 2
F114 F 0.1587(6) 0.6439(5) 0.9210(6) 0.085(3) Uani 0.362(6) 1 d . U P F 2
F115 F 0.2593(5) 0.6752(5) 0.9688(4) 0.100(3) Uani 0.362(6) 1 d . U P F 2
O24 O 0.43320(11) 0.39108(10) 0.69660(9) 0.0438(5) Uani 1 1 d . . . . .
C186 C 0.50069(16) 0.39241(15) 0.71954(14) 0.0434(7) Uani 1 1 d . . . . .
H179 H 0.4977 0.3708 0.7520 0.052 Uiso 1 1 calc R U . . .
H180 H 0.5387 0.4387 0.7335 0.052 Uiso 1 1 calc R U . . .
C187 C 0.51752(17) 0.35515(15) 0.67116(14) 0.0451(7) Uani 1 1 d . . . . .
H181 H 0.5184 0.3762 0.6383 0.054 Uiso 1 1 calc R U . . .
H182 H 0.4795 0.3088 0.6579 0.054 Uiso 1 1 calc R U . . .
C188 C 0.59046(18) 0.35576(16) 0.69174(16) 0.0495(8) Uani 1 1 d . . . . .
H183 H 0.6287 0.4020 0.7015 0.059 Uiso 1 1 calc R U . . .
H184 H 0.5909 0.3391 0.7271 0.059 Uiso 1 1 calc R U . . .
C189 C 0.60688(19) 0.31375(17) 0.64710(16) 0.0534(8) Uani 1 1 d . . . . .
C190 C 0.6804(2) 0.31347(19) 0.66442(19) 0.0611(10) Uani 1 1 d . . . . .
F116 F 0.55624(11) 0.24905(10) 0.63377(11) 0.0657(6) Uani 1 1 d . . . . .
F117 F 0.60504(11) 0.33386(11) 0.59715(9) 0.0608(5) Uani 1 1 d . . . . .
F118 F 0.68988(13) 0.27409(13) 0.62377(12) 0.0787(7) Uani 1 1 d . . . . .
F119 F 0.73286(11) 0.37523(11) 0.67324(11) 0.0698(6) Uani 1 1 d . . . . .
F120 F 0.68678(13) 0.29395(12) 0.71274(11) 0.0720(6) Uani 1 1 d . . . . .
O25 O 0.1574(8) 0.3233(7) 0.6762(6) 0.041(3) Uani 0.550(5) 1 d D U P G 1
C191 C 0.0836(11) 0.3000(9) 0.6780(17) 0.046(4) Uani 0.550(5) 1 d D U P G 1
H185 H 0.0766 0.2867 0.7144 0.055 Uiso 0.550(5) 1 calc R U P G 1
H186 H 0.0527 0.2612 0.6455 0.055 Uiso 0.550(5) 1 calc R U P G 1
C192 C 0.0642(8) 0.3572(8) 0.6738(11) 0.062(4) Uani 0.550(5) 1 d D U P G 1
H187 H 0.0670 0.3669 0.6357 0.075 Uiso 0.550(5) 1 calc R U P G 1
H188 H 0.0998 0.3974 0.7034 0.075 Uiso 0.550(5) 1 calc R U P G 1
C193 C -0.0115(6) 0.3418(7) 0.6822(5) 0.073(3) Uani 0.550(5) 1 d D U P G 1
H189 H -0.0323 0.3649 0.6592 0.087 Uiso 0.550(5) 1 calc R U P G 1
H190 H -0.0427 0.2935 0.6679 0.087 Uiso 0.550(5) 1 calc R U P G 1
C194 C -0.0106(6) 0.3626(6) 0.7426(5) 0.120(3) Uani 0.550(5) 1 d D U P G 1
C195 C -0.0865(7) 0.3468(9) 0.7553(6) 0.183(5) Uani 0.550(5) 1 d D U P G 1
F121 F 0.0293(5) 0.4285(4) 0.7639(3) 0.149(3) Uani 0.550(5) 1 d D U P G 1
F122 F 0.0190(4) 0.3324(4) 0.7759(3) 0.112(2) Uani 0.550(5) 1 d D U P G 1
F123 F -0.1309(7) 0.2846(8) 0.7321(7) 0.242(6) Uani 0.550(5) 1 d D U P G 1
F124 F -0.0810(7) 0.3583(8) 0.8090(4) 0.217(5) Uani 0.550(5) 1 d D U P G 1
F125 F -0.1039(8) 0.3880(8) 0.7319(5) 0.204(6) Uani 0.550(5) 1 d D U P G 1
O26 O 0.1511(11) 0.3216(10) 0.6602(8) 0.042(4) Uani 0.450(5) 1 d D U P G 2
C196 C 0.0801(14) 0.2991(13) 0.670(2) 0.050(6) Uani 0.450(5) 1 d D U P G 2
H191 H 0.0770 0.2782 0.7028 0.061 Uiso 0.450(5) 1 calc R U P G 2
H192 H 0.0440 0.2661 0.6354 0.061 Uiso 0.450(5) 1 calc R U P G 2
C197 C 0.0663(11) 0.3597(11) 0.6825(16) 0.078(7) Uani 0.450(5) 1 d D U P G 2
H193 H 0.0879 0.3886 0.6573 0.094 Uiso 0.450(5) 1 calc R U P G 2
H194 H 0.0922 0.3845 0.7227 0.094 Uiso 0.450(5) 1 calc R U P G 2
C198 C -0.0118(11) 0.3472(12) 0.6747(9) 0.116(7) Uani 0.450(5) 1 d D U P G 2
H195 H -0.0135 0.3906 0.6794 0.139 Uiso 0.450(5) 1 calc R U P G 2
H196 H -0.0381 0.3214 0.6348 0.139 Uiso 0.450(5) 1 calc R U P G 2
C199 C -0.0496(7) 0.3123(6) 0.7136(7) 0.143(4) Uani 0.450(5) 1 d D U P G 2
C200 C -0.1275(8) 0.3029(8) 0.7100(8) 0.173(5) Uani 0.450(5) 1 d D U P G 2
F126 F -0.0557(4) 0.2498(4) 0.7077(5) 0.142(4) Uani 0.450(5) 1 d D U P G 2
F127 F -0.0136(8) 0.3444(8) 0.7696(6) 0.197(5) Uani 0.450(5) 1 d D U P G 2
F128 F -0.1688(6) 0.2679(8) 0.6600(7) 0.213(5) Uani 0.450(5) 1 d D U P G 2
F129 F -0.1350(7) 0.3543(7) 0.7126(8) 0.185(6) Uani 0.450(5) 1 d D U P G 2
F130 F -0.1483(8) 0.2817(10) 0.7553(8) 0.222(7) Uani 0.450(5) 1 d D U P G 2
O27 O 0.26786(11) 0.14360(10) 0.62333(9) 0.0414(5) Uani 1 1 d . . . . .
C201 C 0.34134(16) 0.16811(15) 0.62013(14) 0.0425(7) Uani 1 1 d . . . . .
H197 H 0.3734 0.1988 0.6571 0.051 Uiso 1 1 calc R U . . .
H198 H 0.3492 0.1925 0.5895 0.051 Uiso 1 1 calc R U . . .
C202 C 0.35778(18) 0.10912(16) 0.60693(15) 0.0457(7) Uani 1 1 d . . . . .
H199 H 0.3484 0.0845 0.6373 0.055 Uiso 1 1 calc R U . . .
H200 H 0.4095 0.1251 0.6071 0.055 Uiso 1 1 calc R U . . .
C203 C 0.31217(18) 0.06246(16) 0.54872(15) 0.0463(7) Uani 1 1 d . . . . .
H201 H 0.2615 0.0403 0.5514 0.056 Uiso 1 1 calc R U . . .
H202 H 0.3138 0.0893 0.5201 0.056 Uiso 1 1 calc R U . . .
C204 C 0.33439(19) 0.00995(17) 0.52678(17) 0.0543(9) Uani 1 1 d . . . . .
C205 C 0.3232(2) -0.0439(2) 0.5585(2) 0.0691(11) Uani 1 1 d . . . . .
F131 F 0.40492(11) 0.03725(11) 0.52556(11) 0.0649(6) Uani 1 1 d . . . . .
F132 F 0.29584(12) -0.02187(11) 0.47025(10) 0.0634(5) Uani 1 1 d . . . . .
F133 F 0.34060(18) -0.08979(13) 0.53203(15) 0.0973(9) Uani 1 1 d . . . . .
F134 F 0.25500(15) -0.07413(13) 0.56098(14) 0.0910(8) Uani 1 1 d . . . . .
F135 F 0.36416(15) -0.01925(12) 0.61109(12) 0.0798(7) Uani 1 1 d . . . . .
C206 C 0.1735(3) 0.2707(3) 0.3270(2) 0.104(2) Uani 1 1 d . . . . .
H203 H 0.1402 0.2346 0.2938 0.156 Uiso 1 1 calc R U . . .
H204 H 0.1889 0.3131 0.3160 0.156 Uiso 1 1 calc R U . . .
H205 H 0.1492 0.2717 0.3583 0.156 Uiso 1 1 calc R U . . .
C207 C 0.2362(4) 0.2598(3) 0.3462(3) 0.118(2) Uani 1 1 d . . . . .
H206 H 0.2196 0.2177 0.3587 0.141 Uiso 1 1 calc R U . . .
H207 H 0.2681 0.2959 0.3805 0.141 Uiso 1 1 calc R U . . .
C208 C 0.2801(3) 0.2563(3) 0.3048(2) 0.0973(19) Uani 1 1 d . . . . .
H208 H 0.2943 0.2973 0.2907 0.117 Uiso 1 1 calc R U . . .
H209 H 0.2486 0.2188 0.2714 0.117 Uiso 1 1 calc R U . . .
C209 C 0.3462(4) 0.2485(2) 0.3239(2) 0.101(2) Uani 1 1 d . . . . .
H210 H 0.3801 0.2885 0.3544 0.121 Uiso 1 1 calc R U . . .
H211 H 0.3330 0.2104 0.3419 0.121 Uiso 1 1 calc R U . . .
C210 C 0.3854(3) 0.2384(3) 0.2813(3) 0.102(2) Uani 1 1 d . . . . .
H212 H 0.3981 0.2765 0.2633 0.123 Uiso 1 1 calc R U . . .
H213 H 0.3512 0.1984 0.2509 0.123 Uiso 1 1 calc R U . . .
C211 C 0.4548(3) 0.2301(3) 0.2995(3) 0.113(2) Uani 1 1 d . . . . .
H214 H 0.4440 0.1922 0.3171 0.169 Uiso 1 1 calc R U . . .
H215 H 0.4914 0.2705 0.3274 0.169 Uiso 1 1 calc R U . . .
H216 H 0.4729 0.2222 0.2656 0.169 Uiso 1 1 calc R U . . .
C212 C 0.1488(3) 0.2818(2) 0.8379(2) 0.107(2) Uani 1 1 d . . . . .
H217 H 0.1190 0.2557 0.7993 0.160 Uiso 1 1 calc R U . . .
H218 H 0.1693 0.3291 0.8384 0.160 Uiso 1 1 calc R U . . .
H219 H 0.1189 0.2732 0.8658 0.160 Uiso 1 1 calc R U . . .
C213 C 0.2086(3) 0.2625(2) 0.8534(2) 0.0988(19) Uani 1 1 d . . . . .
H220 H 0.2372 0.2882 0.8929 0.119 Uiso 1 1 calc R U . . .
H221 H 0.1870 0.2150 0.8539 0.119 Uiso 1 1 calc R U . . .
C214 C 0.2585(3) 0.2733(3) 0.8138(2) 0.105(2) Uani 1 1 d . . . . .
H222 H 0.2297 0.2466 0.7746 0.126 Uiso 1 1 calc R U . . .
H223 H 0.2786 0.3206 0.8126 0.126 Uiso 1 1 calc R U . . .
C215 C 0.3199(3) 0.2562(2) 0.8291(2) 0.0928(18) Uani 1 1 d . . . . .
H224 H 0.3508 0.2860 0.8667 0.111 Uiso 1 1 calc R U . . .
H225 H 0.2996 0.2104 0.8345 0.111 Uiso 1 1 calc R U . . .
C216 C 0.3671(4) 0.2597(4) 0.7889(3) 0.128(3) Uani 1 1 d . . . . .
H226 H 0.3370 0.2275 0.7519 0.154 Uiso 1 1 calc R U . . .
H227 H 0.3852 0.3045 0.7814 0.154 Uiso 1 1 calc R U . . .
C217 C 0.4299(3) 0.2465(3) 0.8068(2) 0.105(2) Uani 1 1 d . . . . .
H228 H 0.4137 0.2039 0.8175 0.157 Uiso 1 1 calc R U . . .
H229 H 0.4644 0.2820 0.8398 0.157 Uiso 1 1 calc R U . . .
H230 H 0.4531 0.2449 0.7748 0.157 Uiso 1 1 calc R U . . .

loop_
_atom_site_aniso_label
_atom_site_aniso_U_11
_atom_site_aniso_U_22
_atom_site_aniso_U_33
_atom_site_aniso_U_23
_atom_site_aniso_U_13
_atom_site_aniso_U_12
C1 0.0385(15) 0.0320(15) 0.0409(16) 0.0076(12) 0.0075(12) 0.0062(12)
C2 0.0494(18) 0.0392(16) 0.0470(18) 0.0183(14) 0.0178(14) 0.0150(14)
C3 0.0395(16) 0.0481(17) 0.0426(17) 0.0149(14) 0.0120(13) 0.0184(14)
C4 0.0352(15) 0.0306(14) 0.0484(17) 0.0060(12) 0.0120(13) 0.0069(12)
C5 0.0396(15) 0.0320(15) 0.0425(16) 0.0121(12) 0.0134(13) 0.0100(12)
C6 0.0383(15) 0.0257(13) 0.0444(17) 0.0079(12) 0.0082(13) 0.0050(12)
C7 0.0356(15) 0.0281(14) 0.0494(18) 0.0084(12) 0.0104(13) 0.0039(12)
C8 0.0389(15) 0.0309(14) 0.0446(17) 0.0101(12) 0.0161(13) 0.0067(12)
C9 0.0426(16) 0.0318(15) 0.0445(17) 0.0119(12) 0.0143(13) 0.0092(13)
C10 0.0427(16) 0.0354(15) 0.0475(18) 0.0136(13) 0.0129(13) 0.0139(13)
C11 0.0458(17) 0.0330(15) 0.0420(17) 0.0114(12) 0.0140(13) 0.0105(13)
C12 0.0487(17) 0.0414(16) 0.0389(16) 0.0185(13) 0.0156(13) 0.0177(14)
C13 0.0404(16) 0.0455(17) 0.0421(16) 0.0191(13) 0.0163(13) 0.0174(14)
C14 0.0448(17) 0.0448(17) 0.0398(16) 0.0169(13) 0.0157(13) 0.0189(14)
C15 0.0440(16) 0.0452(17) 0.0405(16) 0.0208(13) 0.0147(13) 0.0205(14)
C16 0.0428(16) 0.0441(17) 0.0461(17) 0.0198(14) 0.0167(14) 0.0177(14)
C17 0.0494(18) 0.0431(17) 0.0474(18) 0.0210(14) 0.0208(14) 0.0216(14)
C18 0.0378(15) 0.0386(16) 0.0369(16) 0.0054(12) 0.0067(12) 0.0112(13)
C19 0.0333(14) 0.0411(16) 0.0356(15) 0.0067(12) 0.0103(12) 0.0095(12)
C20 0.0384(15) 0.0347(15) 0.0387(16) 0.0038(12) 0.0092(12) 0.0106(12)
C21 0.0352(15) 0.0305(14) 0.0392(16) 0.0020(12) 0.0082(12) 0.0081(12)
C22 0.0364(15) 0.0337(15) 0.0429(16) 0.0044(12) 0.0127(13) 0.0075(12)
C23 0.0362(15) 0.0363(15) 0.0419(16) 0.0052(12) 0.0096(12) 0.0123(12)
C24 0.0353(15) 0.0283(14) 0.0435(16) 0.0091(12) 0.0143(12) 0.0070(12)
C25 0.0367(15) 0.0306(14) 0.0486(17) 0.0114(12) 0.0162(13) 0.0099(12)
C26 0.0344(14) 0.0294(14) 0.0480(17) 0.0102(12) 0.0133(13) 0.0084(12)
C27 0.0365(15) 0.0281(14) 0.0451(16) 0.0123(12) 0.0134(12) 0.0074(12)
C28 0.0397(15) 0.0283(14) 0.0461(17) 0.0104(12) 0.0189(13) 0.0086(12)
C29 0.0315(14) 0.0315(14) 0.0491(17) 0.0113(12) 0.0120(13) 0.0067(12)
C30 0.0393(15) 0.0345(15) 0.0358(15) 0.0111(12) 0.0091(12) 0.0093(12)
C31 0.0394(16) 0.0321(15) 0.0432(17) 0.0083(12) 0.0087(13) 0.0098(12)
C32 0.0350(15) 0.0364(15) 0.0423(16) 0.0111(12) 0.0087(12) 0.0085(12)
C33 0.0382(15) 0.0326(14) 0.0340(15) 0.0082(11) 0.0071(12) 0.0076(12)
C34 0.0435(16) 0.0350(15) 0.0360(15) 0.0112(12) 0.0099(12) 0.0129(13)
C35 0.0398(15) 0.0369(15) 0.0377(16) 0.0134(12) 0.0126(12) 0.0114(13)
O1 0.0367(14) 0.043(2) 0.0498(17) 0.0154(13) 0.0156(11) 0.0115(15)
C36 0.033(3) 0.039(3) 0.056(2) 0.0114(18) 0.0173(19) 0.004(2)
C37 0.040(2) 0.042(3) 0.071(3) 0.015(2) 0.019(2) 0.011(2)
C38 0.047(2) 0.049(2) 0.084(3) 0.009(2) 0.026(2) 0.0112(19)
C39 0.048(2) 0.047(2) 0.108(3) 0.013(2) 0.029(2) 0.0144(17)
C40 0.061(3) 0.069(3) 0.129(4) 0.000(3) 0.036(3) 0.023(2)
F1 0.0638(16) 0.0603(16) 0.181(3) 0.0457(19) 0.0551(19) 0.0287(13)
F2 0.0576(15) 0.0736(17) 0.105(2) 0.0114(15) 0.0184(14) 0.0299(13)
F3 0.0735(19) 0.091(2) 0.167(3) 0.015(2) 0.043(2) 0.0461(17)
F4 0.0668(18) 0.093(2) 0.132(3) 0.022(2) 0.0532(19) 0.0274(16)
F5 0.082(2) 0.104(3) 0.146(3) -0.038(2) 0.033(2) 0.0345(19)
O2 0.0367(14) 0.043(2) 0.0498(17) 0.0154(13) 0.0156(11) 0.0115(15)
C41 0.04(2) 0.06(3) 0.057(15) 0.014(18) 0.022(16) 0.02(3)
C42 0.047(18) 0.05(3) 0.063(18) 0.011(16) 0.016(15) 0.016(19)
C43 0.056(13) 0.070(16) 0.076(12) 0.015(9) 0.026(8) 0.023(11)
C44 0.053(9) 0.077(11) 0.078(11) 0.008(8) 0.026(7) 0.019(8)
C45 0.056(9) 0.092(11) 0.086(11) 0.007(8) 0.029(7) 0.022(7)
F6 0.060(11) 0.090(14) 0.075(12) 0.011(10) 0.031(8) 0.030(10)
F7 0.073(12) 0.078(11) 0.109(16) 0.013(9) 0.036(11) 0.021(8)
F8 0.049(10) 0.091(11) 0.067(13) -0.001(9) 0.034(9) 0.025(8)
F9 0.044(10) 0.100(13) 0.090(11) 0.000(9) 0.021(8) 0.029(9)
F10 0.078(14) 0.117(18) 0.096(15) 0.011(13) 0.026(11) 0.041(13)
O3 0.0541(13) 0.0595(14) 0.0515(13) 0.0251(11) 0.0237(11) 0.0325(12)
C46 0.0506(19) 0.065(2) 0.051(2) 0.0203(17) 0.0190(16) 0.0258(17)
C47 0.052(2) 0.068(2) 0.059(2) 0.0183(18) 0.0188(17) 0.0283(18)
C48 0.061(2) 0.049(2) 0.073(3) 0.0070(18) 0.0053(19) 0.0269(18)
C49 0.055(2) 0.058(2) 0.065(2) 0.0052(18) 0.0054(18) 0.0291(18)
C50 0.083(3) 0.057(3) 0.092(3) 0.013(2) 0.000(3) 0.038(2)
F11 0.090(2) 0.165(3) 0.107(2) 0.055(2) 0.0361(17) 0.089(2)
F12 0.1009(19) 0.0472(12) 0.0684(15) 0.0088(10) -0.0058(13) 0.0223(12)
F13 0.099(2) 0.0788(18) 0.113(2) 0.0249(16) -0.0149(17) 0.0467(16)
F14 0.111(3) 0.120(3) 0.208(4) 0.111(3) 0.062(3) 0.061(2)
F15 0.190(4) 0.0534(16) 0.143(3) -0.0044(18) -0.059(3) 0.052(2)
O4 0.0394(11) 0.0531(13) 0.0461(12) 0.0105(10) 0.0141(9) 0.0141(10)
C51 0.0429(17) 0.0469(18) 0.0519(19) 0.0108(15) 0.0172(14) 0.0153(15)
C52 0.0434(17) 0.0445(18) 0.0531(19) 0.0133(15) 0.0112(14) 0.0159(14)
C53 0.0382(16) 0.0454(18) 0.0508(19) 0.0091(14) 0.0120(14) 0.0097(14)
C54 0.0435(17) 0.0419(17) 0.057(2) 0.0122(15) 0.0096(15) 0.0139(14)
C55 0.0370(17) 0.055(2) 0.067(2) 0.0070(17) 0.0128(16) 0.0106(16)
F16 0.0592(13) 0.1036(19) 0.0765(15) 0.0374(14) 0.0170(11) 0.0399(13)
F17 0.0558(12) 0.0464(11) 0.0770(15) 0.0007(10) 0.0185(11) 0.0050(9)
F18 0.0411(11) 0.0818(16) 0.0873(16) 0.0108(13) 0.0215(11) 0.0134(11)
F19 0.0597(14) 0.125(2) 0.0597(14) 0.0218(14) 0.0231(11) 0.0335(14)
F20 0.0774(17) 0.0615(15) 0.138(3) -0.0045(15) 0.0532(17) 0.0207(13)
O5 0.0419(12) 0.0489(12) 0.0574(13) 0.0227(10) 0.0184(10) 0.0222(10)
C56 0.055(2) 0.054(2) 0.057(2) 0.0210(16) 0.0152(16) 0.0277(17)
C57 0.0466(19) 0.0501(19) 0.067(2) 0.0137(17) 0.0104(16) 0.0221(16)
C58 0.056(2) 0.050(2) 0.077(3) 0.0177(18) 0.0269(19) 0.0257(17)
C59 0.073(3) 0.054(2) 0.138(4) 0.045(3) 0.053(3) 0.040(2)
C60 0.121(5) 0.077(3) 0.174(7) 0.053(4) 0.101(5) 0.059(3)
F21 0.0942(19) 0.0509(13) 0.147(3) 0.0412(15) 0.0576(18) 0.0316(13)
F22 0.0585(15) 0.0846(19) 0.196(4) 0.063(2) 0.0433(18) 0.0370(14)
F23 0.160(3) 0.100(2) 0.261(5) 0.085(3) 0.165(4) 0.070(2)
F24 0.182(4) 0.083(2) 0.200(4) 0.045(2) 0.143(3) 0.066(2)
F25 0.191(4) 0.146(3) 0.123(3) 0.063(3) 0.102(3) 0.093(3)
O6 0.0385(11) 0.0498(12) 0.0471(12) 0.0187(10) 0.0180(9) 0.0190(10)
C61 0.0414(17) 0.0463(17) 0.0513(19) 0.0159(14) 0.0178(14) 0.0191(14)
C62 0.0408(17) 0.0517(19) 0.0544(19) 0.0204(15) 0.0165(14) 0.0178(15)
C63 0.0425(18) 0.052(2) 0.074(2) 0.0251(18) 0.0200(17) 0.0195(16)
C64 0.048(2) 0.060(2) 0.091(3) 0.030(2) 0.024(2) 0.0222(18)
C65 0.048(2) 0.074(3) 0.144(5) 0.039(3) 0.030(3) 0.027(2)
F26 0.0531(12) 0.0559(13) 0.1025(19) 0.0192(13) 0.0132(12) 0.0136(10)
F27 0.0611(13) 0.0865(17) 0.0978(18) 0.0458(14) 0.0427(13) 0.0320(12)
F28 0.0472(14) 0.102(2) 0.209(4) 0.062(2) 0.0427(18) 0.0315(14)
F29 0.0657(17) 0.091(2) 0.200(4) 0.032(2) 0.051(2) 0.0460(16)
F30 0.0617(16) 0.103(2) 0.170(3) 0.068(2) 0.0074(18) 0.0348(15)
O7 0.0377(11) 0.0408(11) 0.0614(14) 0.0165(10) 0.0233(10) 0.0151(9)
C66 0.0378(16) 0.0407(17) 0.057(2) 0.0122(14) 0.0161(14) 0.0137(13)
C67 0.0393(16) 0.0398(17) 0.065(2) 0.0136(15) 0.0221(15) 0.0134(14)
C68 0.0440(18) 0.0456(18) 0.066(2) 0.0170(16) 0.0222(16) 0.0170(15)
C69 0.0479(18) 0.0419(18) 0.064(2) 0.0137(15) 0.0212(16) 0.0174(15)
C70 0.060(2) 0.059(2) 0.085(3) 0.025(2) 0.038(2) 0.0276(19)
F31 0.0564(12) 0.0861(16) 0.0747(15) 0.0314(12) 0.0303(11) 0.0310(12)
F32 0.0497(12) 0.0424(11) 0.121(2) 0.0074(12) 0.0375(13) 0.0099(9)
F33 0.0540(12) 0.0726(15) 0.1093(19) 0.0312(14) 0.0424(13) 0.0287(11)
F34 0.0691(16) 0.178(3) 0.102(2) 0.060(2) 0.0360(15) 0.074(2)
F35 0.0916(18) 0.0639(15) 0.152(3) 0.0359(16) 0.0756(19) 0.0445(14)
O8 0.032(2) 0.0412(17) 0.047(2) 0.0024(18) 0.0090(19) 0.013(2)
C71 0.032(3) 0.0429(17) 0.052(2) 0.011(2) 0.0118(19) 0.014(3)
C72 0.041(3) 0.0480(18) 0.052(2) 0.012(2) 0.015(2) 0.020(2)
C73 0.040(3) 0.058(2) 0.064(2) 0.0190(17) 0.0179(18) 0.0252(19)
C74 0.056(2) 0.061(2) 0.071(3) 0.026(2) 0.0257(19) 0.036(2)
C75 0.071(3) 0.088(4) 0.101(4) 0.050(3) 0.043(3) 0.054(3)
F36 0.079(2) 0.092(3) 0.074(2) 0.040(2) 0.0382(16) 0.060(2)
F37 0.072(2) 0.0627(17) 0.091(2) 0.0055(14) 0.0252(16) 0.0416(16)
F38 0.100(2) 0.137(3) 0.107(2) 0.048(2) 0.0570(19) 0.091(2)
F39 0.084(2) 0.107(2) 0.116(2) 0.063(2) 0.0436(18) 0.0708(19)
F40 0.0525(16) 0.086(2) 0.124(3) 0.0393(19) 0.0325(16) 0.0350(15)
O9 0.032(2) 0.0412(17) 0.047(2) 0.0024(18) 0.0090(19) 0.013(2)
C76 0.032(3) 0.0429(17) 0.052(2) 0.011(2) 0.0118(19) 0.014(3)
C77 0.041(3) 0.0480(18) 0.052(2) 0.012(2) 0.015(2) 0.020(2)
C78 0.040(3) 0.058(2) 0.064(2) 0.0190(17) 0.0179(18) 0.0252(19)
C79 0.098(12) 0.074(12) 0.081(8) 0.027(7) 0.047(8) 0.050(9)
C80 0.097(18) 0.076(11) 0.087(15) 0.020(8) 0.026(12) 0.053(10)
F41 0.135(19) 0.114(18) 0.082(9) 0.041(10) 0.066(9) 0.093(15)
F42 0.101(11) 0.048(12) 0.093(13) 0.006(9) 0.040(8) 0.046(9)
O10 0.0369(11) 0.0411(11) 0.0454(12) 0.0079(9) 0.0147(9) 0.0127(9)
C81 0.0372(16) 0.0403(16) 0.0480(18) 0.0087(13) 0.0133(13) 0.0109(13)
C82 0.0402(17) 0.0471(18) 0.054(2) 0.0051(15) 0.0148(14) 0.0121(14)
C83 0.0436(18) 0.052(2) 0.063(2) -0.0003(16) 0.0172(16) 0.0134(16)
C84 0.050(2) 0.048(2) 0.067(2) -0.0005(17) 0.0219(17) 0.0132(16)
C85 0.055(2) 0.065(3) 0.096(4) -0.011(2) 0.025(2) 0.024(2)
F46 0.0548(12) 0.0455(11) 0.0822(15) 0.0048(10) 0.0148(11) 0.0168(9)
F47 0.0777(15) 0.0611(13) 0.0716(15) 0.0110(11) 0.0394(12) 0.0267(11)
F48 0.0758(16) 0.0734(16) 0.117(2) 0.0011(15) 0.0394(15) 0.0390(13)
F49 0.0453(13) 0.0724(17) 0.186(3) -0.0199(19) 0.0333(17) 0.0165(12)
F50 0.0702(16) 0.119(2) 0.096(2) 0.0037(18) 0.0088(15) 0.0569(17)
O11 0.0407(11) 0.0339(11) 0.0630(14) 0.0099(10) 0.0156(10) 0.0114(9)
C86 0.0408(17) 0.0423(17) 0.061(2) 0.0108(15) 0.0193(15) 0.0112(14)
C87 0.0466(19) 0.0454(19) 0.074(2) 0.0089(17) 0.0195(17) 0.0189(15)
C88 0.051(2) 0.060(2) 0.098(3) 0.005(2) 0.028(2) 0.0203(19)
C89 0.065(3) 0.079(3) 0.070(3) 0.007(2) 0.010(2) 0.036(2)
C90 0.079(3) 0.092(4) 0.108(4) 0.012(3) 0.026(3) 0.050(3)
F51 0.0803(17) 0.0840(18) 0.0945(19) -0.0125(15) 0.0028(14) 0.0411(15)
F52 0.099(2) 0.114(2) 0.102(2) 0.0297(18) 0.0297(17) 0.0678(19)
F53 0.088(2) 0.114(2) 0.132(3) 0.006(2) 0.0332(18) 0.0615(19)
F54 0.0558(17) 0.124(3) 0.217(5) -0.030(3) 0.020(2) 0.0373(18)
F55 0.144(3) 0.159(4) 0.192(4) 0.077(3) 0.113(3) 0.102(3)
O12 0.0426(11) 0.0358(11) 0.0513(12) 0.0155(9) 0.0184(10) 0.0140(9)
C91 0.0465(17) 0.0427(17) 0.0530(19) 0.0190(14) 0.0175(15) 0.0178(14)
C92 0.0524(19) 0.0493(19) 0.058(2) 0.0246(16) 0.0207(16) 0.0242(16)
C93 0.059(2) 0.051(2) 0.062(2) 0.0176(16) 0.0233(17) 0.0259(17)
C94 0.060(2) 0.056(2) 0.077(3) 0.0142(19) 0.024(2) 0.0225(19)
C95 0.075(3) 0.063(3) 0.103(4) 0.028(2) 0.025(3) 0.036(2)
F56 0.0764(15) 0.0703(15) 0.0733(15) 0.0161(12) 0.0151(12) 0.0340(12)
F57 0.0640(13) 0.0614(13) 0.0888(16) 0.0172(12) 0.0342(12) 0.0277(11)
F58 0.126(3) 0.0639(16) 0.143(3) 0.0263(17) 0.030(2) 0.0586(17)
F59 0.0925(18) 0.0642(14) 0.0879(18) 0.0263(13) 0.0064(14) 0.0417(14)
F60 0.0789(18) 0.0707(17) 0.154(3) 0.0585(18) 0.0334(18) 0.0230(14)
C96 0.0380(15) 0.0328(15) 0.0432(17) 0.0118(12) 0.0060(13) 0.0059(12)
C97 0.0497(19) 0.0456(18) 0.0496(19) 0.0233(15) 0.0073(15) 0.0031(15)
C98 0.079(3) 0.064(2) 0.042(2) 0.0172(18) 0.0027(19) -0.025(2)
C99 0.110(3) 0.0328(18) 0.052(2) 0.0007(15) 0.038(2) -0.007(2)
C100 0.0426(16) 0.0308(15) 0.0568(19) 0.0136(13) 0.0214(14) 0.0111(13)
C101 0.0364(15) 0.0284(14) 0.0449(17) 0.0116(12) 0.0061(13) 0.0032(12)
C102 0.0353(15) 0.0327(15) 0.0484(18) 0.0133(13) 0.0070(13) 0.0025(12)
C103 0.0417(17) 0.0358(16) 0.0447(17) 0.0126(13) 0.0097(13) 0.0010(13)
C104 0.0422(17) 0.0329(15) 0.0480(18) 0.0168(13) 0.0061(14) 0.0017(13)
C105 0.0415(17) 0.0356(16) 0.0524(19) 0.0169(14) 0.0063(14) 0.0064(13)
C106 0.0408(16) 0.0340(15) 0.0474(17) 0.0163(13) 0.0085(13) 0.0086(13)
C107 0.056(2) 0.051(2) 0.0441(19) 0.0261(16) 0.0048(16) 0.0031(17)
C108 0.055(2) 0.052(2) 0.047(2) 0.0228(16) 0.0011(16) -0.0003(17)
C109 0.067(2) 0.050(2) 0.0410(18) 0.0197(15) 0.0046(16) -0.0027(18)
C110 0.065(2) 0.062(2) 0.0365(19) 0.0193(17) 0.0032(17) -0.013(2)
C111 0.059(2) 0.068(3) 0.047(2) 0.0317(19) 0.0017(18) -0.008(2)
C112 0.053(2) 0.061(2) 0.049(2) 0.0289(17) 0.0046(16) -0.0027(18)
C113 0.091(3) 0.051(2) 0.0349(19) 0.0053(16) 0.005(2) -0.023(2)
C114 0.091(3) 0.054(2) 0.036(2) 0.0045(17) 0.013(2) -0.026(2)
C115 0.099(3) 0.0401(19) 0.0400(19) -0.0014(15) 0.022(2) -0.016(2)
C116 0.107(4) 0.0357(19) 0.043(2) -0.0017(16) 0.029(2) -0.015(2)
C117 0.099(3) 0.042(2) 0.039(2) -0.0044(16) 0.021(2) -0.025(2)
C118 0.084(3) 0.051(2) 0.0392(19) 0.0056(16) 0.0089(19) -0.025(2)
C119 0.079(3) 0.0297(16) 0.058(2) 0.0085(15) 0.039(2) -0.0008(16)
C120 0.087(3) 0.0280(16) 0.071(3) 0.0082(16) 0.052(2) 0.0074(17)
C121 0.059(2) 0.0304(16) 0.080(3) 0.0142(16) 0.0423(19) 0.0100(15)
C122 0.0487(18) 0.0264(14) 0.059(2) 0.0115(13) 0.0282(15) 0.0066(13)
C123 0.0478(18) 0.0300(15) 0.0503(18) 0.0088(13) 0.0239(15) 0.0057(13)
C124 0.057(2) 0.0347(16) 0.051(2) 0.0079(14) 0.0225(16) -0.0032(15)
C125 0.0404(16) 0.0314(15) 0.0441(16) 0.0124(12) 0.0151(13) 0.0111(12)
C126 0.0391(16) 0.0339(15) 0.0503(18) 0.0109(13) 0.0156(13) 0.0131(13)
C127 0.0342(15) 0.0359(15) 0.0448(17) 0.0117(13) 0.0116(12) 0.0088(12)
C128 0.0388(15) 0.0315(14) 0.0359(15) 0.0094(11) 0.0077(12) 0.0084(12)
C129 0.0421(16) 0.0315(14) 0.0361(15) 0.0099(11) 0.0115(12) 0.0139(12)
C130 0.0365(15) 0.0363(15) 0.0389(15) 0.0128(12) 0.0137(12) 0.0125(12)
O13 0.041(3) 0.046(4) 0.039(4) 0.007(4) 0.009(3) 0.012(2)
C131 0.048(4) 0.038(5) 0.051(5) 0.008(4) 0.021(3) 0.014(3)
C132 0.050(5) 0.047(6) 0.057(4) 0.013(3) 0.017(3) 0.018(4)
C133 0.051(3) 0.055(3) 0.065(3) 0.007(2) 0.017(2) 0.019(3)
C134 0.060(3) 0.051(2) 0.066(3) 0.010(2) 0.014(2) 0.021(2)
C135 0.068(3) 0.071(3) 0.071(3) 0.004(2) 0.019(2) 0.031(3)
F61 0.0610(18) 0.075(2) 0.0630(18) 0.0106(15) 0.0123(14) 0.0292(15)
F62 0.089(2) 0.0489(16) 0.090(2) 0.0076(15) 0.0271(19) 0.0227(16)
F63 0.081(3) 0.075(2) 0.103(3) 0.0085(19) 0.047(2) 0.0235(19)
F64 0.075(2) 0.078(2) 0.084(2) -0.0025(18) 0.0250(18) 0.0292(18)
F65 0.104(3) 0.151(5) 0.088(3) 0.011(3) 0.019(2) 0.082(4)
O14 0.030(6) 0.034(9) 0.019(7) 0.001(6) 0.010(5) 0.005(6)
C136 0.029(7) 0.020(8) 0.029(7) -0.008(5) 0.013(6) -0.001(6)
C137 0.039(10) 0.039(16) 0.103(13) 0.013(10) 0.019(9) 0.013(11)
C138 0.051(8) 0.044(9) 0.140(12) 0.004(8) 0.044(7) 0.012(7)
C139 0.059(6) 0.049(6) 0.213(11) 0.004(6) 0.033(6) 0.025(5)
C140 0.091(9) 0.111(10) 0.251(12) -0.010(8) 0.065(8) 0.038(7)
F66 0.062(5) 0.075(6) 0.220(11) 0.004(6) 0.026(6) 0.039(5)
F67 0.080(7) 0.065(6) 0.303(16) 0.045(8) 0.050(9) 0.044(5)
F68 0.069(8) 0.127(10) 0.254(16) 0.002(10) 0.076(10) 0.042(7)
F69 0.094(9) 0.154(12) 0.269(14) -0.038(10) 0.062(9) 0.054(8)
F70 0.111(10) 0.154(13) 0.301(17) 0.009(12) 0.067(11) 0.068(10)
O15 0.0518(13) 0.0561(14) 0.0572(14) 0.0282(11) 0.0116(11) 0.0231(11)
C141 0.0510(19) 0.054(2) 0.056(2) 0.0197(16) 0.0119(16) 0.0176(16)
C142 0.056(2) 0.065(2) 0.063(2) 0.0220(19) 0.0098(18) 0.0261(19)
C143 0.073(3) 0.053(2) 0.071(3) 0.0088(19) -0.002(2) 0.031(2)
C144 0.063(2) 0.069(2) 0.060(2) 0.0079(19) 0.0115(18) 0.040(2)
C145 0.115(4) 0.073(3) 0.087(3) 0.001(3) -0.016(3) 0.062(3)
F71 0.0824(16) 0.0574(13) 0.0591(13) 0.0117(10) 0.0060(11) 0.0287(12)
F72 0.100(2) 0.184(3) 0.096(2) 0.062(2) 0.0449(17) 0.104(2)
F73 0.113(2) 0.093(2) 0.098(2) 0.0208(16) -0.0083(17) 0.0678(18)
F74 0.318(7) 0.105(3) 0.115(3) -0.025(2) -0.060(3) 0.149(4)
F75 0.094(2) 0.083(2) 0.208(4) 0.082(3) -0.002(3) 0.0256(18)
O16 0.055(3) 0.040(3) 0.046(5) -0.008(3) 0.001(2) 0.006(2)
C146 0.053(3) 0.042(3) 0.051(3) 0.008(3) 0.013(3) 0.006(3)
C147 0.053(3) 0.044(3) 0.065(5) 0.011(4) 0.011(3) 0.006(2)
C148 0.053(3) 0.047(3) 0.054(3) 0.009(2) 0.009(3) 0.005(2)
C149 0.053(3) 0.041(3) 0.072(3) 0.015(2) 0.009(2) 0.004(2)
C150 0.054(3) 0.050(3) 0.073(3) 0.014(2) 0.017(2) 0.002(3)
F76 0.053(2) 0.068(3) 0.081(2) -0.014(2) 0.0015(17) -0.0020(19)
F77 0.074(2) 0.082(3) 0.136(4) 0.067(3) 0.044(2) 0.031(2)
F78 0.096(3) 0.075(2) 0.111(3) 0.045(2) 0.052(3) 0.041(2)
F79 0.051(2) 0.062(2) 0.091(4) 0.025(3) 0.022(2) 0.0059(16)
F80 0.062(2) 0.091(3) 0.073(2) 0.000(2) 0.0192(19) 0.0023(19)
O17 0.045(5) 0.038(8) 0.023(6) -0.008(5) 0.001(4) 0.007(4)
C151 0.045(6) 0.043(8) 0.031(6) 0.001(6) 0.009(4) 0.016(5)
C152 0.044(6) 0.054(8) 0.038(7) 0.019(5) 0.010(4) 0.019(5)
C153 0.033(5) 0.056(9) 0.042(6) 0.013(5) 0.009(4) 0.009(4)
C154 0.036(5) 0.062(5) 0.044(5) 0.013(4) 0.007(4) 0.010(4)
C155 0.032(5) 0.084(7) 0.049(5) 0.005(4) 0.010(4) 0.005(4)
F81 0.059(5) 0.063(5) 0.100(7) 0.001(4) 0.023(5) 0.000(4)
F82 0.068(5) 0.174(10) 0.084(5) 0.068(6) 0.021(4) 0.060(6)
F83 0.069(7) 0.090(6) 0.126(10) 0.005(5) 0.046(7) 0.015(5)
F84 0.034(4) 0.106(8) 0.069(8) 0.010(6) 0.014(4) 0.008(4)
F85 0.057(5) 0.179(10) 0.059(5) 0.041(5) 0.032(4) 0.048(6)
O18 0.053(2) 0.062(4) 0.061(3) 0.028(3) 0.001(2) -0.014(2)
C156 0.057(3) 0.098(4) 0.060(3) 0.038(3) 0.002(2) 0.002(2)
C157 0.057(3) 0.074(4) 0.063(3) 0.013(3) 0.006(2) -0.005(3)
C158 0.087(4) 0.058(3) 0.066(3) 0.017(2) 0.016(3) 0.009(3)
C159 0.097(4) 0.049(2) 0.088(3) 0.032(2) 0.034(3) 0.024(2)
C160 0.137(5) 0.104(4) 0.086(4) 0.030(3) 0.047(3) 0.051(4)
F86 0.117(4) 0.0561(18) 0.139(4) 0.045(2) 0.062(3) 0.0265(19)
F87 0.107(3) 0.094(2) 0.109(3) 0.045(2) 0.040(2) 0.041(2)
F88 0.162(5) 0.154(6) 0.138(5) 0.080(5) 0.088(4) 0.085(4)
F89 0.214(6) 0.103(3) 0.114(4) 0.003(3) 0.052(4) 0.057(3)
F90 0.200(5) 0.249(7) 0.089(3) 0.070(4) 0.063(3) 0.138(5)
O19 0.058(11) 0.036(11) 0.088(15) 0.021(11) 0.022(10) 0.017(9)
C161 0.071(10) 0.054(10) 0.073(16) 0.028(9) 0.020(9) 0.029(9)
C162 0.066(10) 0.082(15) 0.081(15) 0.007(12) 0.018(9) 0.034(9)
C163 0.084(13) 0.077(14) 0.095(11) 0.025(9) 0.040(9) 0.042(12)
C164 0.107(11) 0.100(11) 0.100(10) 0.036(8) 0.052(8) 0.058(9)
C165 0.116(11) 0.134(12) 0.096(10) 0.039(8) 0.054(8) 0.075(10)
F91 0.113(11) 0.157(15) 0.109(11) 0.038(10) 0.045(8) 0.055(10)
F92 0.114(15) 0.102(11) 0.108(15) 0.040(9) 0.039(11) 0.059(10)
F93 0.127(18) 0.124(17) 0.094(11) 0.030(10) 0.054(10) 0.073(14)
F94 0.125(11) 0.190(16) 0.106(11) 0.026(10) 0.049(8) 0.093(11)
F95 0.145(15) 0.137(11) 0.110(14) 0.039(9) 0.070(11) 0.087(10)
O20 0.086(2) 0.0692(19) 0.0445(15) 0.0161(13) 0.0146(15) -0.0219(17)
C166 0.098(4) 0.060(3) 0.049(2) 0.0093(19) 0.019(2) -0.017(3)
C167 0.082(3) 0.087(3) 0.053(2) 0.029(2) 0.002(2) -0.023(3)
C168 0.092(4) 0.082(3) 0.061(3) 0.018(2) 0.018(3) -0.018(3)
C169 0.090(4) 0.093(4) 0.064(3) 0.022(3) 0.013(3) -0.013(3)
C170 0.093(4) 0.112(5) 0.113(5) 0.034(4) 0.038(4) 0.007(4)
F96 0.089(2) 0.0802(19) 0.101(2) 0.0303(17) -0.0023(16) -0.0110(16)
F97 0.092(2) 0.177(4) 0.085(2) 0.066(2) 0.0197(17) -0.015(2)
F98 0.090(2) 0.139(3) 0.151(3) 0.037(3) 0.033(2) -0.007(2)
F99 0.124(3) 0.128(3) 0.153(4) -0.021(3) 0.049(3) -0.005(3)
F100 0.114(3) 0.115(3) 0.134(3) 0.040(2) 0.023(2) 0.025(2)
O21 0.096(2) 0.0487(15) 0.0530(16) 0.0129(12) 0.0287(15) -0.0106(16)
C171 0.100(4) 0.047(2) 0.053(2) 0.0098(18) 0.020(2) -0.017(2)
C172 0.074(3) 0.054(2) 0.054(2) 0.0165(18) 0.014(2) -0.009(2)
C173 0.103(4) 0.052(2) 0.062(3) 0.021(2) 0.016(2) 0.002(2)
C174 0.085(3) 0.045(2) 0.062(2) 0.0172(18) 0.007(2) 0.006(2)
C175 0.101(4) 0.058(3) 0.087(3) 0.023(2) 0.011(3) 0.025(3)
F101 0.0832(17) 0.0818(17) 0.0637(15) 0.0271(12) 0.0165(12) 0.0221(13)
F102 0.0730(15) 0.0439(12) 0.0989(18) 0.0162(12) 0.0199(13) 0.0031(11)
F103 0.108(2) 0.095(2) 0.128(3) 0.047(2) 0.047(2) 0.0472(19)
F104 0.108(2) 0.107(2) 0.102(2) 0.0321(19) -0.0032(19) 0.0388(19)
F105 0.134(3) 0.0643(17) 0.136(3) 0.0217(17) 0.018(2) 0.0414(18)
O22 0.060(4) 0.041(2) 0.051(3) 0.005(2) 0.025(3) 0.014(3)
C176 0.066(5) 0.040(3) 0.062(4) 0.012(3) 0.032(4) 0.019(4)
C177 0.086(5) 0.065(4) 0.072(4) 0.019(3) 0.050(4) 0.035(4)
C178 0.095(5) 0.077(5) 0.105(5) 0.036(4) 0.062(4) 0.044(4)
C179 0.195(8) 0.155(7) 0.126(5) 0.074(5) 0.110(5) 0.132(6)
C180 0.249(9) 0.153(7) 0.133(7) 0.065(5) 0.099(6) 0.141(7)
F106 0.193(7) 0.139(5) 0.122(4) 0.077(4) 0.112(4) 0.121(5)
F107 0.183(6) 0.183(6) 0.168(6) 0.065(5) 0.108(5) 0.137(5)
F108 0.357(15) 0.256(12) 0.154(8) 0.083(7) 0.134(9) 0.255(12)
F109 0.457(17) 0.253(11) 0.169(9) 0.113(8) 0.136(9) 0.275(12)
F110 0.247(8) 0.178(7) 0.148(6) 0.048(5) 0.101(6) 0.157(7)
O23 0.040(6) 0.051(4) 0.042(5) 0.006(4) 0.009(4) 0.018(4)
C181 0.039(5) 0.048(6) 0.045(5) 0.008(4) 0.012(4) 0.019(4)
C182 0.039(5) 0.045(5) 0.049(4) 0.009(3) 0.014(4) 0.017(4)
C183 0.049(5) 0.044(5) 0.058(4) 0.014(3) 0.020(4) 0.025(4)
C184 0.062(5) 0.058(5) 0.060(4) 0.020(3) 0.021(3) 0.039(4)
C185 0.092(6) 0.066(5) 0.080(5) 0.022(4) 0.035(4) 0.056(4)
F111 0.142(8) 0.115(6) 0.065(4) 0.024(4) 0.025(4) 0.098(6)
F112 0.074(5) 0.089(5) 0.107(7) -0.020(5) 0.041(4) 0.033(4)
F113 0.112(6) 0.063(4) 0.084(4) 0.020(3) 0.050(4) 0.053(4)
F114 0.098(5) 0.052(4) 0.094(5) 0.026(4) 0.008(4) 0.025(4)
F115 0.103(5) 0.085(5) 0.097(6) 0.009(4) 0.034(4) 0.028(4)
O24 0.0385(11) 0.0392(11) 0.0452(12) 0.0059(9) 0.0142(9) 0.0092(9)
C186 0.0368(15) 0.0370(16) 0.0481(18) 0.0114(13) 0.0108(13) 0.0078(13)
C187 0.0405(16) 0.0359(16) 0.0504(18) 0.0095(13) 0.0095(14) 0.0096(13)
C188 0.0405(17) 0.0393(17) 0.060(2) 0.0093(15) 0.0096(15) 0.0114(14)
C189 0.0502(19) 0.0416(18) 0.060(2) 0.0079(15) 0.0090(16) 0.0153(15)
C190 0.052(2) 0.048(2) 0.078(3) 0.0078(18) 0.0121(18) 0.0198(17)
F116 0.0508(11) 0.0388(10) 0.0931(16) 0.0022(10) 0.0084(11) 0.0140(9)
F117 0.0573(12) 0.0638(13) 0.0634(13) 0.0098(10) 0.0171(10) 0.0298(10)
F118 0.0661(14) 0.0731(15) 0.0976(18) 0.0019(13) 0.0136(13) 0.0404(13)
F119 0.0462(11) 0.0535(12) 0.1032(18) 0.0176(12) 0.0132(11) 0.0180(10)
F120 0.0647(14) 0.0622(13) 0.0886(17) 0.0223(12) 0.0080(12) 0.0299(11)
O25 0.036(3) 0.032(3) 0.051(8) 0.012(4) 0.016(4) 0.011(2)
C191 0.038(4) 0.038(6) 0.061(9) 0.010(4) 0.017(4) 0.015(4)
C192 0.053(6) 0.047(7) 0.095(9) 0.021(5) 0.031(5) 0.025(5)
C193 0.063(5) 0.063(6) 0.116(6) 0.033(4) 0.046(4) 0.038(4)
C194 0.142(7) 0.153(7) 0.126(6) 0.045(5) 0.058(5) 0.112(6)
C195 0.150(8) 0.334(12) 0.163(8) 0.104(8) 0.084(6) 0.170(8)
F121 0.217(8) 0.133(5) 0.129(6) 0.010(4) 0.037(5) 0.116(5)
F122 0.115(5) 0.160(6) 0.122(5) 0.073(4) 0.062(4) 0.093(5)
F123 0.165(9) 0.369(12) 0.247(12) 0.092(9) 0.136(8) 0.136(8)
F124 0.235(10) 0.406(16) 0.173(7) 0.124(8) 0.120(7) 0.254(11)
F125 0.219(13) 0.383(15) 0.151(8) 0.107(9) 0.108(8) 0.230(12)
O26 0.041(5) 0.038(4) 0.048(9) 0.011(5) 0.016(5) 0.018(3)
C196 0.045(6) 0.049(9) 0.068(14) 0.025(7) 0.027(7) 0.022(5)
C197 0.080(9) 0.061(10) 0.121(15) 0.035(8) 0.057(8) 0.041(7)
C198 0.096(9) 0.117(12) 0.194(13) 0.093(10) 0.077(8) 0.071(8)
C199 0.122(7) 0.169(8) 0.247(11) 0.145(7) 0.115(7) 0.112(6)
C200 0.124(8) 0.239(11) 0.290(12) 0.193(9) 0.136(7) 0.134(7)
F126 0.092(5) 0.150(6) 0.284(10) 0.157(7) 0.116(6) 0.088(5)
F127 0.171(10) 0.257(12) 0.254(10) 0.125(8) 0.101(8) 0.145(9)
F128 0.141(8) 0.311(12) 0.311(13) 0.172(10) 0.105(7) 0.167(9)
F129 0.104(7) 0.248(10) 0.331(16) 0.184(10) 0.120(9) 0.138(8)
F130 0.189(11) 0.339(17) 0.327(14) 0.243(13) 0.187(11) 0.198(12)
O27 0.0408(11) 0.0335(10) 0.0519(12) 0.0144(9) 0.0167(9) 0.0151(9)
C201 0.0386(16) 0.0378(16) 0.0513(18) 0.0149(13) 0.0138(13) 0.0145(13)
C202 0.0477(18) 0.0427(17) 0.0540(19) 0.0195(14) 0.0163(15) 0.0231(14)
C203 0.0483(18) 0.0419(17) 0.0551(19) 0.0171(14) 0.0172(15) 0.0226(14)
C204 0.0480(19) 0.0439(18) 0.071(2) 0.0119(17) 0.0198(17) 0.0194(15)
C205 0.068(3) 0.049(2) 0.098(3) 0.027(2) 0.021(2) 0.030(2)
F131 0.0512(12) 0.0546(12) 0.0936(16) 0.0148(11) 0.0281(11) 0.0253(10)
F132 0.0625(13) 0.0530(12) 0.0741(14) 0.0117(10) 0.0177(11) 0.0259(10)
F133 0.119(2) 0.0548(14) 0.138(3) 0.0259(15) 0.0311(19) 0.0567(16)
F134 0.0752(17) 0.0708(16) 0.134(2) 0.0577(17) 0.0342(16) 0.0244(13)
F135 0.0900(17) 0.0609(14) 0.0966(19) 0.0297(13) 0.0091(15) 0.0421(13)
C206 0.113(4) 0.069(3) 0.080(3) 0.016(3) -0.011(3) 0.005(3)
C207 0.176(7) 0.107(5) 0.068(3) -0.008(3) -0.005(4) 0.083(5)
C208 0.081(3) 0.086(3) 0.072(3) 0.039(3) -0.008(3) -0.012(3)
C209 0.163(6) 0.059(3) 0.059(3) 0.008(2) -0.010(3) 0.042(3)
C210 0.071(3) 0.096(4) 0.097(4) 0.051(3) -0.003(3) -0.007(3)
C211 0.115(5) 0.067(3) 0.107(4) 0.035(3) -0.028(3) 0.007(3)
C212 0.127(5) 0.051(3) 0.089(4) 0.017(2) -0.031(3) 0.009(3)
C213 0.133(5) 0.051(2) 0.071(3) 0.011(2) -0.011(3) 0.015(3)
C214 0.108(4) 0.070(3) 0.077(3) 0.041(3) -0.018(3) -0.012(3)
C215 0.131(5) 0.047(2) 0.060(3) 0.0121(19) -0.008(3) 0.012(3)
C216 0.111(5) 0.136(6) 0.090(4) 0.070(4) 0.010(4) -0.001(4)
C217 0.122(5) 0.061(3) 0.082(3) 0.020(2) -0.008(3) 0.004(3)

loop_
_atom_type_symbol
_atom_type_description
_atom_type_scat_dispersion_real
_atom_type_scat_dispersion_imag
_atom_type_scat_source
C C 0.0181 0.0091 'International Tables Vol C Tables 4.2.6.8 and 6.1.1.4'
H H 0.0000 0.0000 'International Tables Vol C Tables 4.2.6.8 and 6.1.1.4'
F F 0.0727 0.0534 'International Tables Vol C Tables 4.2.6.8 and 6.1.1.4'
O O 0.0492 0.0322 'International Tables Vol C Tables 4.2.6.8 and 6.1.1.4'

loop_
_geom_angle_atom_site_label_1
_geom_angle_atom_site_label_2
_geom_angle_atom_site_label_3
_geom_angle
_geom_angle_site_symmetry_1
_geom_angle_site_symmetry_3
_geom_angle_publ_flag
C6 C1 C33 111.3(2) . . ?
C6 C1 H1 109.4 . . ?
C33 C1 H1 109.4 . . ?
C6 C1 H2 109.4 . . ?
C33 C1 H2 109.4 . . ?
H1 C1 H2 108.0 . . ?
C12 C2 C9 110.4(2) . . ?
C12 C2 H3 109.6 . . ?
C9 C2 H3 109.6 . . ?
C12 C2 H4 109.6 . . ?
C9 C2 H4 109.6 . . ?
H3 C2 H4 108.1 . . ?
C15 C3 C18 113.1(3) . . ?
C15 C3 H5 109.0 . . ?
C18 C3 H5 109.0 . . ?
C15 C3 H6 109.0 . . ?
C18 C3 H6 109.0 . . ?
H5 C3 H6 107.8 . . ?
C21 C4 C24 109.6(2) . . ?
C21 C4 H7 109.8 . . ?
C24 C4 H7 109.8 . . ?
C21 C4 H8 109.8 . . ?
C24 C4 H8 109.8 . . ?
H7 C4 H8 108.2 . . ?
C27 C5 C30 112.5(2) . . ?
C27 C5 H9 109.1 . . ?
C30 C5 H9 109.1 . . ?
C27 C5 H10 109.1 . . ?
C30 C5 H10 109.1 . . ?
H9 C5 H10 107.8 . . ?
C11 C6 C7 118.3(3) . . ?
C11 C6 C1 120.0(3) . . ?
C7 C6 C1 121.6(3) . . ?
O1 C7 C8 124.2(3) . . ?
C8 C7 O2 114(2) . . ?
O1 C7 C6 115.6(3) . . ?
C8 C7 C6 120.1(3) . . ?
O2 C7 C6 125(2) . . ?
C9 C8 C7 121.3(3) . . ?
C9 C8 H11 119.3 . . ?
C7 C8 H11 119.3 . . ?
C8 C9 C10 118.8(3) . . ?
C8 C9 C2 120.9(3) . . ?
C10 C9 C2 120.3(3) . . ?
O3 C10 C11 124.1(3) . . ?
O3 C10 C9 116.0(3) . . ?
C11 C10 C9 119.9(3) . . ?
C6 C11 C10 121.4(3) . . ?
C6 C11 H12 119.3 . . ?
C10 C11 H12 119.3 . . ?
C17 C12 C13 118.1(3) . . ?
C17 C12 C2 121.0(3) . . ?
C13 C12 C2 120.9(3) . . ?
C14 C13 O4 123.0(3) . . ?
C14 C13 C12 120.6(3) . . ?
O4 C13 C12 116.3(3) . . ?
C13 C14 C15 121.5(3) . . ?
C13 C14 H13 119.2 . . ?
C15 C14 H13 119.2 . . ?
C14 C15 C16 117.8(3) . . ?
C14 C15 C3 121.0(3) . . ?
C16 C15 C3 121.2(3) . . ?
O5 C16 C17 120.4(3) . . ?
O5 C16 C15 119.0(3) . . ?
C17 C16 C15 120.6(3) . . ?
C12 C17 C16 121.3(3) . . ?
C12 C17 H14 119.3 . . ?
C16 C17 H14 119.3 . . ?
C23 C18 C19 118.8(3) . . ?
C23 C18 C3 120.6(3) . . ?
C19 C18 C3 120.6(3) . . ?
O6 C19 C18 116.9(3) . . ?
O6 C19 C20 123.1(3) . . ?
C18 C19 C20 120.0(3) . . ?
C21 C20 C19 121.3(3) . . ?
C21 C20 H15 119.4 . . ?
C19 C20 H15 119.4 . . ?
C20 C21 C22 118.7(3) . . ?
C20 C21 C4 119.4(3) . . ?
C22 C21 C4 121.9(3) . . ?
O7 C22 C21 115.6(3) . . ?
O7 C22 C23 124.3(3) . . ?
C21 C22 C23 120.2(3) . . ?
C18 C23 C22 121.1(3) . . ?
C18 C23 H16 119.5 . . ?
C22 C23 H16 119.5 . . ?
C25 C24 C29 117.9(3) . . ?
C25 C24 C4 122.7(3) . . ?
C29 C24 C4 119.4(3) . . ?
C26 C25 O8 125.1(3) . . ?
C26 C25 C24 120.7(3) . . ?
O8 C25 C24 114.2(3) . . ?
C26 C25 O9 115(2) . . ?
C24 C25 O9 124(2) . . ?
C25 C26 C27 121.7(3) . . ?
C25 C26 H17 119.1 . . ?
C27 C26 H17 119.1 . . ?
C26 C27 C28 117.6(3) . . ?
C26 C27 C5 121.5(3) . . ?
C28 C27 C5 121.0(3) . . ?
O10 C28 C29 123.0(3) . . ?
O10 C28 C27 116.2(3) . . ?
C29 C28 C27 120.8(3) . . ?
C28 C29 C24 121.3(3) . . ?
C28 C29 H18 119.4 . . ?
C24 C29 H18 119.4 . . ?
C35 C30 C31 118.4(3) . . ?
C35 C30 C5 120.7(3) . . ?
C31 C30 C5 120.9(3) . . ?
O11 C31 C32 123.6(3) . . ?
O11 C31 C30 115.7(3) . . ?
C32 C31 C30 120.7(3) . . ?
C33 C32 C31 120.9(3) . . ?
C33 C32 H19 119.6 . . ?
C31 C32 H19 119.6 . . ?
C32 C33 C34 118.4(3) . . ?
C32 C33 C1 120.8(3) . . ?
C34 C33 C1 120.7(3) . . ?
O12 C34 C35 123.6(3) . . ?
O12 C34 C33 116.1(3) . . ?
C35 C34 C33 120.2(3) . . ?
C30 C35 C34 121.3(3) . . ?
C30 C35 H20 119.3 . . ?
C34 C35 H20 119.3 . . ?
C7 O1 C36 116.3(4) . . ?
O1 C36 C37 106.2(4) . . ?
O1 C36 H21 110.5 . . ?
C37 C36 H21 110.5 . . ?
O1 C36 H22 110.5 . . ?
C37 C36 H22 110.5 . . ?
H21 C36 H22 108.7 . . ?
C36 C37 C38 111.0(5) . . ?
C36 C37 H23 109.4 . . ?
C38 C37 H23 109.4 . . ?
C36 C37 H24 109.4 . . ?
C38 C37 H24 109.4 . . ?
H23 C37 H24 108.0 . . ?
C39 C38 C37 111.6(5) . . ?
C39 C38 H25 109.3 . . ?
C37 C38 H25 109.3 . . ?
C39 C38 H26 109.3 . . ?
C37 C38 H26 109.3 . . ?
H25 C38 H26 108.0 . . ?
F1 C39 F2 105.8(4) . . ?
F1 C39 C38 111.4(4) . . ?
F2 C39 C38 111.4(4) . . ?
F1 C39 C40 106.0(4) . . ?
F2 C39 C40 106.2(4) . . ?
C38 C39 C40 115.4(5) . . ?
F5 C40 F4 108.3(6) . . ?
F5 C40 F3 109.1(5) . . ?
F4 C40 F3 108.0(4) . . ?
F5 C40 C39 110.2(4) . . ?
F4 C40 C39 109.8(4) . . ?
F3 C40 C39 111.4(5) . . ?
C7 O2 C41 131(4) . . ?
O2 C41 C42 108(2) . . ?
O2 C41 H27 110.2 . . ?
C42 C41 H27 110.2 . . ?
O2 C41 H28 110.2 . . ?
C42 C41 H28 110.2 . . ?
H27 C41 H28 108.5 . . ?
C41 C42 C43 113(2) . . ?
C41 C42 H29 108.9 . . ?
C43 C42 H29 108.9 . . ?
C41 C42 H30 108.9 . . ?
C43 C42 H30 108.9 . . ?
H29 C42 H30 107.7 . . ?
C44 C43 C42 114(2) . . ?
C44 C43 H31 108.7 . . ?
C42 C43 H31 108.7 . . ?
C44 C43 H32 108.7 . . ?
C42 C43 H32 108.7 . . ?
H31 C43 H32 107.6 . . ?
F7 C44 F6 105.6(18) . . ?
F7 C44 C43 113(2) . . ?
F6 C44 C43 110.0(19) . . ?
F7 C44 C45 106.1(15) . . ?
F6 C44 C45 107.1(15) . . ?
C43 C44 C45 114.8(17) . . ?
F9 C45 F8 109.7(18) . . ?
F9 C45 F10 105.8(19) . . ?
F8 C45 F10 108.7(19) . . ?
F9 C45 C44 108.3(15) . . ?
F8 C45 C44 111.6(15) . . ?
F10 C45 C44 112.6(18) . . ?
C10 O3 C46 119.4(3) . . ?
O3 C46 C47 106.6(3) . . ?
O3 C46 H33 110.4 . . ?
C47 C46 H33 110.4 . . ?
O3 C46 H34 110.4 . . ?
C47 C46 H34 110.4 . . ?
H33 C46 H34 108.6 . . ?
C46 C47 C48 111.0(3) . . ?
C46 C47 H35 109.4 . . ?
C48 C47 H35 109.4 . . ?
C46 C47 H36 109.4 . . ?
C48 C47 H36 109.4 . . ?
H35 C47 H36 108.0 . . ?
C49 C48 C47 113.1(3) . . ?
C49 C48 H37 109.0 . . ?
C47 C48 H37 109.0 . . ?
C49 C48 H38 109.0 . . ?
C47 C48 H38 109.0 . . ?
H37 C48 H38 107.8 . . ?
F11 C49 F12 107.2(3) . . ?
F11 C49 C48 111.3(4) . . ?
F12 C49 C48 111.2(3) . . ?
F11 C49 C50 106.8(4) . . ?
F12 C49 C50 106.1(3) . . ?
C48 C49 C50 113.9(4) . . ?
F15 C50 F14 107.1(5) . . ?
F15 C50 F13 108.2(4) . . ?
F14 C50 F13 107.6(5) . . ?
F15 C50 C49 111.0(4) . . ?
F14 C50 C49 111.3(4) . . ?
F13 C50 C49 111.3(4) . . ?
C13 O4 C51 117.0(2) . . ?
O4 C51 C52 108.4(3) . . ?
O4 C51 H39 110.0 . . ?
C52 C51 H39 110.0 . . ?
O4 C51 H40 110.0 . . ?
C52 C51 H40 110.0 . . ?
H39 C51 H40 108.4 . . ?
C51 C52 C53 109.5(3) . . ?
C51 C52 H41 109.8 . . ?
C53 C52 H41 109.8 . . ?
C51 C52 H42 109.8 . . ?
C53 C52 H42 109.8 . . ?
H41 C52 H42 108.2 . . ?
C54 C53 C52 114.9(3) . . ?
C54 C53 H43 108.5 . . ?
C52 C53 H43 108.5 . . ?
C54 C53 H44 108.5 . . ?
C52 C53 H44 108.5 . . ?
H43 C53 H44 107.5 . . ?
F17 C54 F16 105.0(3) . . ?
F17 C54 C53 111.7(3) . . ?
F16 C54 C53 111.3(3) . . ?
F17 C54 C55 107.0(3) . . ?
F16 C54 C55 106.6(3) . . ?
C53 C54 C55 114.7(3) . . ?
F20 C55 F18 107.8(3) . . ?
F20 C55 F19 108.9(3) . . ?
F18 C55 F19 106.5(3) . . ?
F20 C55 C54 111.2(3) . . ?
F18 C55 C54 112.6(3) . . ?
F19 C55 C54 109.7(3) . . ?
C16 O5 C56 114.1(2) . . ?
O5 C56 C57 107.0(3) . . ?
O5 C56 H45 110.3 . . ?
C57 C56 H45 110.3 . . ?
O5 C56 H46 110.3 . . ?
C57 C56 H46 110.3 . . ?
H45 C56 H46 108.6 . . ?
C56 C57 C58 111.6(3) . . ?
C56 C57 H47 109.3 . . ?
C58 C57 H47 109.3 . . ?
C56 C57 H48 109.3 . . ?
C58 C57 H48 109.3 . . ?
H47 C57 H48 108.0 . . ?
C59 C58 C57 113.2(4) . . ?
C59 C58 H49 108.9 . . ?
C57 C58 H49 108.9 . . ?
C59 C58 H50 108.9 . . ?
C57 C58 H50 108.9 . . ?
H49 C58 H50 107.8 . . ?
F22 C59 F21 104.2(4) . . ?
F22 C59 C58 111.9(4) . . ?
F21 C59 C58 110.4(3) . . ?
F22 C59 C60 107.1(4) . . ?
F21 C59 C60 106.3(4) . . ?
C58 C59 C60 116.1(5) . . ?
F25 C60 F23 106.7(5) . . ?
F25 C60 F24 109.6(7) . . ?
F23 C60 F24 107.8(4) . . ?
F25 C60 C59 109.8(4) . . ?
F23 C60 C59 112.9(7) . . ?
F24 C60 C59 109.9(5) . . ?
C19 O6 C61 117.1(2) . . ?
O6 C61 C62 108.1(3) . . ?
O6 C61 H51 110.1 . . ?
C62 C61 H51 110.1 . . ?
O6 C61 H52 110.1 . . ?
C62 C61 H52 110.1 . . ?
H51 C61 H52 108.4 . . ?
C61 C62 C63 110.2(3) . . ?
C61 C62 H53 109.6 . . ?
C63 C62 H53 109.6 . . ?
C61 C62 H54 109.6 . . ?
C63 C62 H54 109.6 . . ?
H53 C62 H54 108.1 . . ?
C64 C63 C62 112.3(3) . . ?
C64 C63 H55 109.1 . . ?
C62 C63 H55 109.1 . . ?
C64 C63 H56 109.1 . . ?
C62 C63 H56 109.1 . . ?
H55 C63 H56 107.9 . . ?
F26 C64 F27 106.8(3) . . ?
F26 C64 C63 110.8(3) . . ?
F27 C64 C63 110.5(3) . . ?
F26 C64 C65 106.3(4) . . ?
F27 C64 C65 107.2(4) . . ?
C63 C64 C65 114.9(3) . . ?
F28 C65 F30 108.5(5) . . ?
F28 C65 F29 108.0(5) . . ?
F30 C65 F29 107.0(4) . . ?
F28 C65 C64 112.4(4) . . ?
F30 C65 C64 110.8(4) . . ?
F29 C65 C64 109.8(4) . . ?
C22 O7 C66 119.4(2) . . ?
O7 C66 C67 105.7(3) . . ?
O7 C66 H57 110.6 . . ?
C67 C66 H57 110.6 . . ?
O7 C66 H58 110.6 . . ?
C67 C66 H58 110.6 . . ?
H57 C66 H58 108.7 . . ?
C66 C67 C68 112.3(3) . . ?
C66 C67 H59 109.1 . . ?
C68 C67 H59 109.1 . . ?
C66 C67 H60 109.1 . . ?
C68 C67 H60 109.1 . . ?
H59 C67 H60 107.9 . . ?
C69 C68 C67 111.9(3) . . ?
C69 C68 H61 109.2 . . ?
C67 C68 H61 109.2 . . ?
C69 C68 H62 109.2 . . ?
C67 C68 H62 109.2 . . ?
H61 C68 H62 107.9 . . ?
F31 C69 F32 105.5(3) . . ?
F31 C69 C68 111.0(3) . . ?
F32 C69 C68 110.7(3) . . ?
F31 C69 C70 107.1(3) . . ?
F32 C69 C70 106.2(3) . . ?
C68 C69 C70 115.7(3) . . ?
F34 C70 F33 108.3(4) . . ?
F34 C70 F35 107.9(4) . . ?
F33 C70 F35 107.8(3) . . ?
F34 C70 C69 110.9(3) . . ?
F33 C70 C69 112.2(3) . . ?
F35 C70 C69 109.5(3) . . ?
C25 O8 C71 116.1(4) . . ?
O8 C71 C72 106.3(4) . . ?
O8 C71 H63 110.5 . . ?
C72 C71 H63 110.5 . . ?
O8 C71 H64 110.5 . . ?
C72 C71 H64 110.5 . . ?
H63 C71 H64 108.7 . . ?
C71 C72 C73 110.7(4) . . ?
C71 C72 H65 109.5 . . ?
C73 C72 H65 109.5 . . ?
C71 C72 H66 109.5 . . ?
C73 C72 H66 109.5 . . ?
H65 C72 H66 108.1 . . ?
C74 C73 C72 112.6(4) . . ?
C74 C73 H67 109.1 . . ?
C72 C73 H67 109.1 . . ?
C74 C73 H68 109.1 . . ?
C72 C73 H68 109.1 . . ?
H67 C73 H68 107.8 . . ?
F37 C74 F36 106.8(4) . . ?
F37 C74 C73 111.5(4) . . ?
F36 C74 C73 110.1(4) . . ?
F37 C74 C75 105.7(5) . . ?
F36 C74 C75 106.7(4) . . ?
C73 C74 C75 115.5(5) . . ?
F38 C75 F39 110.5(6) . . ?
F38 C75 F40 107.2(6) . . ?
F39 C75 F40 106.5(6) . . ?
F38 C75 C74 113.1(6) . . ?
F39 C75 C74 111.1(5) . . ?
F40 C75 C74 108.2(6) . . ?
C25 O9 C76 129(3) . . ?
O9 C76 C77 110(2) . . ?
O9 C76 H69 109.6 . . ?
C77 C76 H69 109.6 . . ?
O9 C76 H70 109.6 . . ?
C77 C76 H70 109.6 . . ?
H69 C76 H70 108.2 . . ?
C76 C77 C78 114(2) . . ?
C76 C77 H71 108.8 . . ?
C78 C77 H71 108.8 . . ?
C76 C77 H72 108.8 . . ?
C78 C77 H72 108.8 . . ?
H71 C77 H72 107.7 . . ?
C79 C78 C77 117.5(19) . . ?
C79 C78 H73 107.9 . . ?
C77 C78 H73 107.9 . . ?
C79 C78 H74 107.9 . . ?
C77 C78 H74 107.9 . . ?
H73 C78 H74 107.2 . . ?
F42 C79 F41 106(2) . . ?
F42 C79 C78 114.9(18) . . ?
F41 C79 C78 112(2) . . ?
F42 C79 C80 104.9(16) . . ?
F41 C79 C80 101.1(18) . . ?
C78 C79 C80 116(2) . . ?
F43 C80 F44 108(2) . . ?
F43 C80 F45 110(2) . . ?
F44 C80 F45 108(2) . . ?
F43 C80 C79 112.7(19) . . ?
F44 C80 C79 109.3(18) . . ?
F45 C80 C79 108.2(18) . . ?
C28 O10 C81 116.1(2) . . ?
O10 C81 C82 107.4(3) . . ?
O10 C81 H75 110.2 . . ?
C82 C81 H75 110.2 . . ?
O10 C81 H76 110.2 . . ?
C82 C81 H76 110.2 . . ?
H75 C81 H76 108.5 . . ?
C81 C82 C83 109.8(3) . . ?
C81 C82 H77 109.7 . . ?
C83 C82 H77 109.7 . . ?
C81 C82 H78 109.7 . . ?
C83 C82 H78 109.7 . . ?
H77 C82 H78 108.2 . . ?
C84 C83 C82 112.5(3) . . ?
C84 C83 H79 109.1 . . ?
C82 C83 H79 109.1 . . ?
C84 C83 H80 109.1 . . ?
C82 C83 H80 109.1 . . ?
H79 C83 H80 107.8 . . ?
F47 C84 F46 106.3(3) . . ?
F47 C84 C83 110.9(3) . . ?
F46 C84 C83 110.8(3) . . ?
F47 C84 C85 107.1(3) . . ?
F46 C84 C85 106.5(3) . . ?
C83 C84 C85 114.9(3) . . ?
F50 C85 F48 108.8(4) . . ?
F50 C85 F49 108.0(4) . . ?
F48 C85 F49 107.8(4) . . ?
F50 C85 C84 111.3(4) . . ?
F48 C85 C84 111.8(4) . . ?
F49 C85 C84 109.0(4) . . ?
C31 O11 C86 117.4(2) . . ?
O11 C86 C87 106.7(3) . . ?
O11 C86 H81 110.4 . . ?
C87 C86 H81 110.4 . . ?
O11 C86 H82 110.4 . . ?
C87 C86 H82 110.4 . . ?
H81 C86 H82 108.6 . . ?
C86 C87 C88 109.5(3) . . ?
C86 C87 H83 109.8 . . ?
C88 C87 H83 109.8 . . ?
C86 C87 H84 109.8 . . ?
C88 C87 H84 109.8 . . ?
H83 C87 H84 108.2 . . ?
C89 C88 C87 113.6(4) . . ?
C89 C88 H85 108.8 . . ?
C87 C88 H85 108.8 . . ?
C89 C88 H86 108.8 . . ?
C87 C88 H86 108.8 . . ?
H85 C88 H86 107.7 . . ?
F51 C89 F52 105.0(4) . . ?
F51 C89 C88 112.6(4) . . ?
F52 C89 C88 109.2(4) . . ?
F51 C89 C90 107.5(4) . . ?
F52 C89 C90 106.5(4) . . ?
C88 C89 C90 115.4(4) . . ?
F54 C90 F53 111.4(5) . . ?
F54 C90 F55 107.8(6) . . ?
F53 C90 F55 108.6(5) . . ?
F54 C90 C89 110.5(5) . . ?
F53 C90 C89 111.2(5) . . ?
F55 C90 C89 107.1(4) . . ?
C34 O12 C91 117.7(2) . . ?
O12 C91 C92 108.0(3) . . ?
O12 C91 H87 110.1 . . ?
C92 C91 H87 110.1 . . ?
O12 C91 H88 110.1 . . ?
C92 C91 H88 110.1 . . ?
H87 C91 H88 108.4 . . ?
C91 C92 C93 111.3(3) . . ?
C91 C92 H89 109.4 . . ?
C93 C92 H89 109.4 . . ?
C91 C92 H90 109.4 . . ?
C93 C92 H90 109.4 . . ?
H89 C92 H90 108.0 . . ?
C94 C93 C92 115.3(3) . . ?
C94 C93 H91 108.4 . . ?
C92 C93 H91 108.4 . . ?
C94 C93 H92 108.4 . . ?
C92 C93 H92 108.4 . . ?
H91 C93 H92 107.5 . . ?
F57 C94 F56 105.5(3) . . ?
F57 C94 C95 106.9(4) . . ?
F56 C94 C95 105.2(4) . . ?
F57 C94 C93 111.4(3) . . ?
F56 C94 C93 110.0(3) . . ?
C95 C94 C93 117.1(4) . . ?
F59 C95 F60 110.0(4) . . ?
F59 C95 F58 108.8(4) . . ?
F60 C95 F58 106.7(4) . . ?
F59 C95 C94 109.5(4) . . ?
F60 C95 C94 110.6(4) . . ?
F58 C95 C94 111.1(4) . . ?
C101 C96 C128 112.5(2) . . ?
C101 C96 H93 109.1 . . ?
C128 C96 H93 109.1 . . ?
C101 C96 H94 109.1 . . ?
C128 C96 H94 109.1 . . ?
H93 C96 H94 107.8 . . ?
C107 C97 C104 110.3(3) . . ?
C107 C97 H95 109.6 . . ?
C104 C97 H95 109.6 . . ?
C107 C97 H96 109.6 . . ?
C104 C97 H96 109.6 . . ?
H95 C97 H96 108.1 . . ?
C110 C98 C113 112.5(3) . . ?
C110 C98 H97 109.1 . . ?
C113 C98 H97 109.1 . . ?
C110 C98 H98 109.1 . . ?
C113 C98 H98 109.1 . . ?
H97 C98 H98 107.8 . . ?
C116 C99 C119 110.4(3) . . ?
C116 C99 H99 109.6 . . ?
C119 C99 H99 109.6 . . ?
C116 C99 H100 109.6 . . ?
C119 C99 H100 109.6 . . ?
H99 C99 H100 108.1 . . ?
C122 C100 C125 111.4(3) . . ?
C122 C100 H101 109.3 . . ?
C125 C100 H101 109.3 . . ?
C122 C100 H102 109.3 . . ?
C125 C100 H102 109.3 . . ?
H101 C100 H102 108.0 . . ?
C106 C101 C102 118.2(3) . . ?
C106 C101 C96 120.5(3) . . ?
C102 C101 C96 121.3(3) . . ?
O14 C102 C103 130.0(12) . . ?
O13 C102 C103 120.9(5) . . ?
O14 C102 C101 109.5(11) . . ?
O13 C102 C101 119.0(5) . . ?
C103 C102 C101 120.1(3) . . ?
C104 C103 C102 121.2(3) . . ?
C104 C103 H103 119.4 . . ?
C102 C103 H103 119.4 . . ?
C103 C104 C105 118.8(3) . . ?
C103 C104 C97 120.5(3) . . ?
C105 C104 C97 120.7(3) . . ?
O15 C105 C106 123.9(3) . . ?
O15 C105 C104 116.4(3) . . ?
C106 C105 C104 119.7(3) . . ?
C101 C106 C105 121.9(3) . . ?
C101 C106 H104 119.0 . . ?
C105 C106 H104 119.0 . . ?
C112 C107 C108 117.4(4) . . ?
C112 C107 C97 121.0(4) . . ?
C108 C107 C97 121.5(3) . . ?
O17 C108 C109 133.6(10) . . ?
O17 C108 C107 105.0(9) . . ?
C109 C108 C107 121.2(4) . . ?
C109 C108 O16 118.8(5) . . ?
C107 C108 O16 120.0(5) . . ?
C110 C109 C108 121.3(5) . . ?
C110 C109 H105 119.4 . . ?
C108 C109 H105 119.4 . . ?
C109 C110 C111 117.6(4) . . ?
C109 C110 C98 120.6(5) . . ?
C111 C110 C98 121.8(4) . . ?
O19 C111 C112 133.9(16) . . ?
O19 C111 C110 104.0(13) . . ?
C112 C111 C110 121.0(4) . . ?
C112 C111 O18 117.3(5) . . ?
C110 C111 O18 121.7(4) . . ?
C107 C112 C111 121.5(5) . . ?
C107 C112 H106 119.2 . . ?
C111 C112 H106 119.2 . . ?
C118 C113 C114 119.5(4) . . ?
C118 C113 C98 120.0(6) . . ?
C114 C113 C98 120.5(5) . . ?
O20 C114 C113 117.7(4) . . ?
O20 C114 C115 122.5(6) . . ?
C113 C114 C115 119.8(5) . . ?
C116 C115 C114 121.5(6) . . ?
C116 C115 H107 119.2 . . ?
C114 C115 H107 119.2 . . ?
C115 C116 C117 118.3(4) . . ?
C115 C116 C99 119.7(6) . . ?
C117 C116 C99 122.0(4) . . ?
O21 C117 C116 115.8(4) . . ?
O21 C117 C118 123.3(6) . . ?
C116 C117 C118 120.9(5) . . ?
C113 C118 C117 119.9(6) . . ?
C113 C118 H108 120.0 . . ?
C117 C118 H108 120.0 . . ?
C124 C119 C120 118.2(4) . . ?
C124 C119 C99 120.2(4) . . ?
C120 C119 C99 121.6(4) . . ?
O22 C120 C121 132.3(5) . . ?
O22 C120 C119 107.3(4) . . ?
C121 C120 C119 120.4(3) . . ?
C121 C120 O23 107.4(5) . . ?
C119 C120 O23 132.2(5) . . ?
C120 C121 C122 121.4(4) . . ?
C120 C121 H109 119.3 . . ?
C122 C121 H109 119.3 . . ?
C123 C122 C121 118.1(3) . . ?
C123 C122 C100 121.4(3) . . ?
C121 C122 C100 120.5(3) . . ?
O24 C123 C124 123.6(3) . . ?
O24 C123 C122 116.3(3) . . ?
C124 C123 C122 120.1(3) . . ?
C119 C124 C123 121.7(4) . . ?
C119 C124 H110 119.1 . . ?
C123 C124 H110 119.1 . . ?
C130 C125 C126 118.3(3) . . ?
C130 C125 C100 120.8(3) . . ?
C126 C125 C100 120.8(3) . . ?
O25 C126 C125 116.6(7) . . ?
O25 C126 C127 122.2(7) . . ?
C125 C126 C127 120.6(3) . . ?
C125 C126 O26 114.8(9) . . ?
C127 C126 O26 124.0(10) . . ?
C128 C127 C126 120.6(3) . . ?
C128 C127 H111 119.7 . . ?
C126 C127 H111 119.7 . . ?
C129 C128 C127 118.5(3) . . ?
C129 C128 C96 121.5(3) . . ?
C127 C128 C96 120.0(3) . . ?
O27 C129 C130 123.2(3) . . ?
O27 C129 C128 116.2(2) . . ?
C130 C129 C128 120.6(3) . . ?
C129 C130 C125 121.3(3) . . ?
C129 C130 H112 119.3 . . ?
C125 C130 H112 119.3 . . ?
C102 O13 C131 122.1(7) . . ?
O13 C131 C132 106.0(7) . . ?
O13 C131 H113 110.5 . . ?
C132 C131 H113 110.5 . . ?
O13 C131 H114 110.5 . . ?
C132 C131 H114 110.5 . . ?
H113 C131 H114 108.7 . . ?
C131 C132 C133 114.7(7) . . ?
C131 C132 H115 108.6 . . ?
C133 C132 H115 108.6 . . ?
C131 C132 H116 108.6 . . ?
C133 C132 H116 108.6 . . ?
H115 C132 H116 107.6 . . ?
C134 C133 C132 115.1(8) . . ?
C134 C133 H117 108.5 . . ?
C132 C133 H117 108.5 . . ?
C134 C133 H118 108.5 . . ?
C132 C133 H118 108.5 . . ?
H117 C133 H118 107.5 . . ?
F62 C134 F61 106.7(4) . . ?
F62 C134 C133 111.4(5) . . ?
F61 C134 C133 111.4(5) . . ?
F62 C134 C135 106.9(4) . . ?
F61 C134 C135 106.5(4) . . ?
C133 C134 C135 113.6(5) . . ?
F64 C135 F65 107.9(5) . . ?
F64 C135 F63 108.4(5) . . ?
F65 C135 F63 107.7(6) . . ?
F64 C135 C134 111.3(5) . . ?
F65 C135 C134 111.2(5) . . ?
F63 C135 C134 110.2(5) . . ?
C102 O14 C136 105.5(15) . . ?
O14 C136 C137 107.2(16) . . ?
O14 C136 H119 110.3 . . ?
C137 C136 H119 110.3 . . ?
O14 C136 H120 110.3 . . ?
C137 C136 H120 110.3 . . ?
H119 C136 H120 108.5 . . ?
C136 C137 C138 111.2(17) . . ?
C136 C137 H121 109.4 . . ?
C138 C137 H121 109.4 . . ?
C136 C137 H122 109.4 . . ?
C138 C137 H122 109.4 . . ?
H121 C137 H122 108.0 . . ?
C139 C138 C137 110.0(14) . . ?
C139 C138 H123 109.7 . . ?
C137 C138 H123 109.7 . . ?
C139 C138 H124 109.7 . . ?
C137 C138 H124 109.7 . . ?
H123 C138 H124 108.2 . . ?
F66 C139 F67 106.9(13) . . ?
F66 C139 C138 112.2(12) . . ?
F67 C139 C138 110.6(12) . . ?
F66 C139 C140 105.1(11) . . ?
F67 C139 C140 106.1(12) . . ?
C138 C139 C140 115.3(13) . . ?
F69 C140 F68 108.6(17) . . ?
F69 C140 F70 109.8(17) . . ?
F68 C140 F70 111.5(16) . . ?
F69 C140 C139 109.5(14) . . ?
F68 C140 C139 110.0(13) . . ?
F70 C140 C139 107.5(13) . . ?
C105 O15 C141 118.2(3) . . ?
O15 C141 C142 106.4(3) . . ?
O15 C141 H125 110.5 . . ?
C142 C141 H125 110.5 . . ?
O15 C141 H126 110.5 . . ?
C142 C141 H126 110.5 . . ?
H125 C141 H126 108.6 . . ?
C141 C142 C143 111.0(3) . . ?
C141 C142 H127 109.4 . . ?
C143 C142 H127 109.4 . . ?
C141 C142 H128 109.4 . . ?
C143 C142 H128 109.4 . . ?
H127 C142 H128 108.0 . . ?
C144 C143 C142 111.7(4) . . ?
C144 C143 H129 109.3 . . ?
C142 C143 H129 109.3 . . ?
C144 C143 H130 109.3 . . ?
C142 C143 H130 109.3 . . ?
H129 C143 H130 107.9 . . ?
F72 C144 F71 105.6(4) . . ?
F72 C144 C143 111.9(4) . . ?
F71 C144 C143 110.9(3) . . ?
F72 C144 C145 109.0(4) . . ?
F71 C144 C145 105.5(4) . . ?
C143 C144 C145 113.4(4) . . ?
F75 C145 F74 108.5(6) . . ?
F75 C145 F73 109.6(5) . . ?
F74 C145 F73 107.1(4) . . ?
F75 C145 C144 112.8(4) . . ?
F74 C145 C144 107.8(5) . . ?
F73 C145 C144 110.8(5) . . ?
C108 O16 C146 126.2(6) . . ?
O16 C146 C147 110.9(6) . . ?
O16 C146 H131 109.5 . . ?
C147 C146 H131 109.5 . . ?
O16 C146 H132 109.5 . . ?
C147 C146 H132 109.5 . . ?
H131 C146 H132 108.1 . . ?
C146 C147 C148 110.0(6) . . ?
C146 C147 H133 109.7 . . ?
C148 C147 H133 109.7 . . ?
C146 C147 H134 109.7 . . ?
C148 C147 H134 109.7 . . ?
H133 C147 H134 108.2 . . ?
C149 C148 C147 114.4(5) . . ?
C149 C148 H135 108.7 . . ?
C147 C148 H135 108.7 . . ?
C149 C148 H136 108.7 . . ?
C147 C148 H136 108.7 . . ?
H135 C148 H136 107.6 . . ?
F76 C149 F77 106.3(5) . . ?
F76 C149 C148 111.1(6) . . ?
F77 C149 C148 110.5(5) . . ?
F76 C149 C150 107.4(5) . . ?
F77 C149 C150 104.8(6) . . ?
C148 C149 C150 116.1(5) . . ?
F79 C150 F78 108.9(6) . . ?
F79 C150 F80 108.1(5) . . ?
F78 C150 F80 106.3(6) . . ?
F79 C150 C149 113.4(6) . . ?
F78 C150 C149 110.4(5) . . ?
F80 C150 C149 109.5(6) . . ?
C108 O17 C151 102.3(11) . . ?
O17 C151 C152 104.3(11) . . ?
O17 C151 H137 110.9 . . ?
C152 C151 H137 110.9 . . ?
O17 C151 H138 110.9 . . ?
C152 C151 H138 110.9 . . ?
H137 C151 H138 108.9 . . ?
C153 C152 C151 110.2(12) . . ?
C153 C152 H139 109.6 . . ?
C151 C152 H139 109.6 . . ?
C153 C152 H140 109.6 . . ?
C151 C152 H140 109.6 . . ?
H139 C152 H140 108.1 . . ?
C154 C153 C152 114.1(11) . . ?
C154 C153 H141 108.7 . . ?
C152 C153 H141 108.7 . . ?
C154 C153 H142 108.7 . . ?
C152 C153 H142 108.7 . . ?
H141 C153 H142 107.6 . . ?
F81 C154 F82 106.5(11) . . ?
F81 C154 C153 111.5(11) . . ?
F82 C154 C153 112.3(10) . . ?
F81 C154 C155 105.8(10) . . ?
F82 C154 C155 105.7(9) . . ?
C153 C154 C155 114.3(10) . . ?
F84 C155 F83 107.0(13) . . ?
F84 C155 F85 106.4(12) . . ?
F83 C155 F85 110.2(12) . . ?
F84 C155 C154 112.9(10) . . ?
F83 C155 C154 111.0(11) . . ?
F85 C155 C154 109.2(10) . . ?
C111 O18 C156 117.9(5) . . ?
O18 C156 C157 108.8(5) . . ?
O18 C156 H143 109.9 . . ?
C157 C156 H143 109.9 . . ?
O18 C156 H144 109.9 . . ?
C157 C156 H144 109.9 . . ?
H143 C156 H144 108.3 . . ?
C156 C157 C158 110.4(5) . . ?
C156 C157 H145 109.6 . . ?
C158 C157 H145 109.6 . . ?
C156 C157 H146 109.6 . . ?
C158 C157 H146 109.6 . . ?
H145 C157 H146 108.1 . . ?
C159 C158 C157 113.6(5) . . ?
C159 C158 H147 108.9 . . ?
C157 C158 H147 108.9 . . ?
C159 C158 H148 108.9 . . ?
C157 C158 H148 108.9 . . ?
H147 C158 H148 107.7 . . ?
F87 C159 F86 104.7(5) . . ?
F87 C159 C158 112.1(5) . . ?
F86 C159 C158 111.0(5) . . ?
F87 C159 C160 106.9(5) . . ?
F86 C159 C160 105.5(5) . . ?
C158 C159 C160 115.9(5) . . ?
F88 C160 F90 108.4(7) . . ?
F88 C160 F89 108.6(7) . . ?
F90 C160 F89 107.3(7) . . ?
F88 C160 C159 113.5(7) . . ?
F90 C160 C159 109.8(6) . . ?
F89 C160 C159 109.0(5) . . ?
C111 O19 C161 97.3(17) . . ?
O19 C161 C162 102.7(15) . . ?
O19 C161 H149 111.2 . . ?
C162 C161 H149 111.2 . . ?
O19 C161 H150 111.2 . . ?
C162 C161 H150 111.2 . . ?
H149 C161 H150 109.1 . . ?
C163 C162 C161 114.2(19) . . ?
C163 C162 H151 108.7 . . ?
C161 C162 H151 108.7 . . ?
C163 C162 H152 108.7 . . ?
C161 C162 H152 108.7 . . ?
H151 C162 H152 107.6 . . ?
C164 C163 C162 115.9(18) . . ?
C164 C163 H153 108.3 . . ?
C162 C163 H153 108.3 . . ?
C164 C163 H154 108.3 . . ?
C162 C163 H154 108.3 . . ?
H153 C163 H154 107.4 . . ?
F92 C164 F91 100.3(17) . . ?
F92 C164 C163 112.9(17) . . ?
F91 C164 C163 112.4(17) . . ?
F92 C164 C165 107.4(16) . . ?
F91 C164 C165 104.9(15) . . ?
C163 C164 C165 117.2(14) . . ?
F94 C165 F93 111(2) . . ?
F94 C165 F95 103.4(18) . . ?
F93 C165 F95 107(2) . . ?
F94 C165 C164 112.3(16) . . ?
F93 C165 C164 110.3(18) . . ?
F95 C165 C164 112.0(16) . . ?
C114 O20 C166 117.5(4) . . ?
O20 C166 C167 109.7(4) . . ?
O20 C166 H155 109.7 . . ?
C167 C166 H155 109.7 . . ?
O20 C166 H156 109.7 . . ?
C167 C166 H156 109.7 . . ?
H155 C166 H156 108.2 . . ?
C168 C167 C166 110.7(5) . . ?
C168 C167 H157 109.5 . . ?
C166 C167 H157 109.5 . . ?
C168 C167 H158 109.5 . . ?
C166 C167 H158 109.5 . . ?
H157 C167 H158 108.1 . . ?
C167 C168 C169 113.9(5) . . ?
C167 C168 H159 108.8 . . ?
C169 C168 H159 108.8 . . ?
C167 C168 H160 108.8 . . ?
C169 C168 H160 108.8 . . ?
H159 C168 H160 107.7 . . ?
F96 C169 F97 104.1(5) . . ?
F96 C169 C168 109.5(5) . . ?
F97 C169 C168 110.5(5) . . ?
F96 C169 C170 107.7(5) . . ?
F97 C169 C170 108.0(6) . . ?
C168 C169 C170 116.2(6) . . ?
F99 C170 F100 109.5(7) . . ?
F99 C170 F98 107.9(6) . . ?
F100 C170 F98 106.6(6) . . ?
F99 C170 C169 111.5(6) . . ?
F100 C170 C169 110.4(6) . . ?
F98 C170 C169 110.8(6) . . ?
C117 O21 C171 118.3(4) . . ?
O21 C171 C172 106.0(4) . . ?
O21 C171 H161 110.5 . . ?
C172 C171 H161 110.5 . . ?
O21 C171 H162 110.5 . . ?
C172 C171 H162 110.5 . . ?
H161 C171 H162 108.7 . . ?
C173 C172 C171 111.3(4) . . ?
C173 C172 H163 109.4 . . ?
C171 C172 H163 109.4 . . ?
C173 C172 H164 109.4 . . ?
C171 C172 H164 109.4 . . ?
H163 C172 H164 108.0 . . ?
C174 C173 C172 112.6(4) . . ?
C174 C173 H165 109.1 . . ?
C172 C173 H165 109.1 . . ?
C174 C173 H166 109.1 . . ?
C172 C173 H166 109.1 . . ?
H165 C173 H166 107.8 . . ?
F102 C174 F101 105.3(3) . . ?
F102 C174 C173 110.9(4) . . ?
F101 C174 C173 111.7(4) . . ?
F102 C174 C175 106.2(4) . . ?
F101 C174 C175 106.7(4) . . ?
C173 C174 C175 115.5(4) . . ?
F104 C175 F103 109.1(5) . . ?
F104 C175 F105 108.9(4) . . ?
F103 C175 F105 107.7(5) . . ?
F104 C175 C174 110.6(5) . . ?
F103 C175 C174 111.3(4) . . ?
F105 C175 C174 109.1(4) . . ?
C120 O22 C176 111.3(5) . . ?
O22 C176 C177 105.8(7) . . ?
O22 C176 H167 110.6 . . ?
C177 C176 H167 110.6 . . ?
O22 C176 H168 110.6 . . ?
C177 C176 H168 110.6 . . ?
H167 C176 H168 108.7 . . ?
C178 C177 C176 113.1(8) . . ?
C178 C177 H169 109.0 . . ?
C176 C177 H169 109.0 . . ?
C178 C177 H170 109.0 . . ?
C176 C177 H170 109.0 . . ?
H169 C177 H170 107.8 . . ?
C179 C178 C177 114.5(12) . . ?
C179 C178 H171 108.6 . . ?
C177 C178 H171 108.6 . . ?
C179 C178 H172 108.6 . . ?
C177 C178 H172 108.6 . . ?
H171 C178 H172 107.6 . . ?
F106 C179 C180 105.6(18) . . ?
F106 C179 C178 113.0(12) . . ?
C180 C179 C178 116.6(14) . . ?
F106 C179 F107 107.2(12) . . ?
C180 C179 F107 103.3(14) . . ?
C178 C179 F107 110.5(16) . . ?
F110 C180 F109 114(2) . . ?
F110 C180 C179 113.6(19) . . ?
F109 C180 C179 119(2) . . ?
F110 C180 F108 106.9(16) . . ?
F109 C180 F108 87.0(14) . . ?
C179 C180 F108 112.4(16) . . ?
C181 O23 C120 127.2(8) . . ?
O23 C181 C182 109.7(9) . . ?
O23 C181 H173 109.7 . . ?
C182 C181 H173 109.7 . . ?
O23 C181 H174 109.7 . . ?
C182 C181 H174 109.7 . . ?
H173 C181 H174 108.2 . . ?
C181 C182 C183 113.4(9) . . ?
C181 C182 H175 108.9 . . ?
C183 C182 H175 108.9 . . ?
C181 C182 H176 108.9 . . ?
C183 C182 H176 108.9 . . ?
H175 C182 H176 107.7 . . ?
C184 C183 C182 114.0(9) . . ?
C184 C183 H177 108.7 . . ?
C182 C183 H177 108.7 . . ?
C184 C183 H178 108.7 . . ?
C182 C183 H178 108.7 . . ?
H177 C183 H178 107.6 . . ?
F112 C184 F111 107.2(11) . . ?
F112 C184 C183 111.7(11) . . ?
F111 C184 C183 107.7(9) . . ?
F112 C184 C185 102.9(11) . . ?
F111 C184 C185 109.5(11) . . ?
C183 C184 C185 117.3(11) . . ?
F113 C185 F115 112.7(13) . . ?
F113 C185 F114 127.3(15) . . ?
F115 C185 F114 92.5(13) . . ?
F113 C185 C184 112.2(13) . . ?
F115 C185 C184 106.7(12) . . ?
F114 C185 C184 102.7(12) . . ?
C123 O24 C186 116.2(2) . . ?
O24 C186 C187 106.4(2) . . ?
O24 C186 H179 110.4 . . ?
C187 C186 H179 110.4 . . ?
O24 C186 H180 110.4 . . ?
C187 C186 H180 110.4 . . ?
H179 C186 H180 108.6 . . ?
C186 C187 C188 109.9(3) . . ?
C186 C187 H181 109.7 . . ?
C188 C187 H181 109.7 . . ?
C186 C187 H182 109.7 . . ?
C188 C187 H182 109.7 . . ?
H181 C187 H182 108.2 . . ?
C189 C188 C187 112.3(3) . . ?
C189 C188 H183 109.2 . . ?
C187 C188 H183 109.2 . . ?
C189 C188 H184 109.2 . . ?
C187 C188 H184 109.2 . . ?
H183 C188 H184 107.9 . . ?
F117 C189 F116 106.3(3) . . ?
F117 C189 C188 111.2(3) . . ?
F116 C189 C188 110.7(3) . . ?
F117 C189 C190 106.6(3) . . ?
F116 C189 C190 106.5(3) . . ?
C188 C189 C190 115.1(3) . . ?
F118 C190 F120 109.0(3) . . ?
F118 C190 F119 108.3(3) . . ?
F120 C190 F119 108.1(3) . . ?
F118 C190 C189 111.4(3) . . ?
F120 C190 C189 110.7(3) . . ?
F119 C190 C189 109.2(3) . . ?
C126 O25 C191 118.0(13) . . ?
O25 C191 C192 106.7(11) . . ?
O25 C191 H185 110.4 . . ?
C192 C191 H185 110.4 . . ?
O25 C191 H186 110.4 . . ?
C192 C191 H186 110.4 . . ?
H185 C191 H186 108.6 . . ?
C191 C192 C193 112.4(11) . . ?
C191 C192 H187 109.1 . . ?
C193 C192 H187 109.1 . . ?
C191 C192 H188 109.1 . . ?
C193 C192 H188 109.1 . . ?
H187 C192 H188 107.9 . . ?
C194 C193 C192 111.9(12) . . ?
C194 C193 H189 109.2 . . ?
C192 C193 H189 109.2 . . ?
C194 C193 H190 109.2 . . ?
C192 C193 H190 109.2 . . ?
H189 C193 H190 107.9 . . ?
F121 C194 F122 106.7(9) . . ?
F121 C194 C193 111.9(10) . . ?
F122 C194 C193 110.8(9) . . ?
F121 C194 C195 105.6(9) . . ?
F122 C194 C195 106.0(9) . . ?
C193 C194 C195 115.2(10) . . ?
F124 C195 F123 109.0(14) . . ?
F124 C195 F125 112.2(13) . . ?
F123 C195 F125 113.5(14) . . ?
F124 C195 C194 110.2(11) . . ?
F123 C195 C194 110.0(11) . . ?
F125 C195 C194 101.8(11) . . ?
C126 O26 C196 117.0(15) . . ?
O26 C196 C197 106.7(13) . . ?
O26 C196 H191 110.4 . . ?
C197 C196 H191 110.4 . . ?
O26 C196 H192 110.4 . . ?
C197 C196 H192 110.4 . . ?
H191 C196 H192 108.6 . . ?
C196 C197 C198 116.7(17) . . ?
C196 C197 H193 108.1 . . ?
C198 C197 H193 108.1 . . ?
C196 C197 H194 108.1 . . ?
C198 C197 H194 108.1 . . ?
H193 C197 H194 107.3 . . ?
C199 C198 C197 115.8(15) . . ?
C199 C198 H195 108.3 . . ?
C197 C198 H195 108.3 . . ?
C199 C198 H196 108.3 . . ?
C197 C198 H196 108.3 . . ?
H195 C198 H196 107.4 . . ?
F126 C199 F127 105.4(12) . . ?
F126 C199 C198 113.6(13) . . ?
F127 C199 C198 110.7(14) . . ?
F126 C199 C200 103.6(9) . . ?
F127 C199 C200 104.9(11) . . ?
C198 C199 C200 117.5(11) . . ?
F129 C200 F128 101.0(13) . . ?
F129 C200 F130 104.6(13) . . ?
F128 C200 F130 116.9(15) . . ?
F129 C200 C199 114.7(12) . . ?
F128 C200 C199 110.8(12) . . ?
F130 C200 C199 108.7(11) . . ?
C129 O27 C201 117.4(2) . . ?
O27 C201 C202 107.8(2) . . ?
O27 C201 H197 110.1 . . ?
C202 C201 H197 110.1 . . ?
O27 C201 H198 110.1 . . ?
C202 C201 H198 110.1 . . ?
H197 C201 H198 108.5 . . ?
C201 C202 C203 111.7(3) . . ?
C201 C202 H199 109.3 . . ?
C203 C202 H199 109.3 . . ?
C201 C202 H200 109.3 . . ?
C203 C202 H200 109.3 . . ?
H199 C202 H200 107.9 . . ?
C204 C203 C202 115.5(3) . . ?
C204 C203 H201 108.4 . . ?
C202 C203 H201 108.4 . . ?
C204 C203 H202 108.4 . . ?
C202 C203 H202 108.4 . . ?
H201 C203 H202 107.5 . . ?
F131 C204 F132 106.0(3) . . ?
F131 C204 C203 111.0(3) . . ?
F132 C204 C203 109.1(3) . . ?
F131 C204 C205 106.9(3) . . ?
F132 C204 C205 106.1(3) . . ?
C203 C204 C205 117.1(3) . . ?
F135 C205 F134 108.8(4) . . ?
F135 C205 F133 107.7(4) . . ?
F134 C205 F133 108.1(4) . . ?
F135 C205 C204 110.6(3) . . ?
F134 C205 C204 110.9(3) . . ?
F133 C205 C204 110.7(4) . . ?
C207 C206 H203 109.5 . . ?
C207 C206 H204 109.5 . . ?
H203 C206 H204 109.5 . . ?
C207 C206 H205 109.5 . . ?
H203 C206 H205 109.5 . . ?
H204 C206 H205 109.5 . . ?
C206 C207 C208 117.7(5) . . ?
C206 C207 H206 107.9 . . ?
C208 C207 H206 107.9 . . ?
C206 C207 H207 107.9 . . ?
C208 C207 H207 107.9 . . ?
H206 C207 H207 107.2 . . ?
C207 C208 C209 118.9(5) . . ?
C207 C208 H208 107.6 . . ?
C209 C208 H208 107.6 . . ?
C207 C208 H209 107.6 . . ?
C209 C208 H209 107.6 . . ?
H208 C208 H209 107.0 . . ?
C210 C209 C208 118.6(5) . . ?
C210 C209 H210 107.7 . . ?
C208 C209 H210 107.7 . . ?
C210 C209 H211 107.7 . . ?
C208 C209 H211 107.7 . . ?
H210 C209 H211 107.1 . . ?
C209 C210 C211 120.3(5) . . ?
C209 C210 H212 107.3 . . ?
C211 C210 H212 107.3 . . ?
C209 C210 H213 107.3 . . ?
C211 C210 H213 107.3 . . ?
H212 C210 H213 106.9 . . ?
C210 C211 H214 109.5 . . ?
C210 C211 H215 109.5 . . ?
H214 C211 H215 109.5 . . ?
C210 C211 H216 109.5 . . ?
H214 C211 H216 109.5 . . ?
H215 C211 H216 109.5 . . ?
C213 C212 H217 109.5 . . ?
C213 C212 H218 109.5 . . ?
H217 C212 H218 109.5 . . ?
C213 C212 H219 109.5 . . ?
H217 C212 H219 109.5 . . ?
H218 C212 H219 109.5 . . ?
C214 C213 C212 114.8(5) . . ?
C214 C213 H220 108.6 . . ?
C212 C213 H220 108.6 . . ?
C214 C213 H221 108.6 . . ?
C212 C213 H221 108.6 . . ?
H220 C213 H221 107.6 . . ?
C215 C214 C213 116.1(4) . . ?
C215 C214 H222 108.3 . . ?
C213 C214 H222 108.3 . . ?
C215 C214 H223 108.3 . . ?
C213 C214 H223 108.3 . . ?
H222 C214 H223 107.4 . . ?
C216 C215 C214 118.8(5) . . ?
C216 C215 H224 107.6 . . ?
C214 C215 H224 107.6 . . ?
C216 C215 H225 107.6 . . ?
C214 C215 H225 107.6 . . ?
H224 C215 H225 107.0 . . ?
C217 C216 C215 117.5(5) . . ?
C217 C216 H226 107.9 . . ?
C215 C216 H226 107.9 . . ?
C217 C216 H227 107.9 . . ?
C215 C216 H227 107.9 . . ?
H226 C216 H227 107.2 . . ?
C216 C217 H228 109.5 . . ?
C216 C217 H229 109.5 . . ?
H228 C217 H229 109.5 . . ?
C216 C217 H230 109.5 . . ?
H228 C217 H230 109.5 . . ?
H229 C217 H230 109.5 . . ?

loop_
_geom_bond_atom_site_label_1
_geom_bond_atom_site_label_2
_geom_bond_distance
_geom_bond_site_symmetry_2
_geom_bond_publ_flag
C1 C6 1.517(4) . ?
C1 C33 1.520(4) . ?
C1 H1 0.9900 . ?
C1 H2 0.9900 . ?
C2 C12 1.511(5) . ?
C2 C9 1.526(4) . ?
C2 H3 0.9900 . ?
C2 H4 0.9900 . ?
C3 C15 1.512(5) . ?
C3 C18 1.523(4) . ?
C3 H5 0.9900 . ?
C3 H6 0.9900 . ?
C4 C21 1.513(4) . ?
C4 C24 1.521(4) . ?
C4 H7 0.9900 . ?
C4 H8 0.9900 . ?
C5 C27 1.513(4) . ?
C5 C30 1.525(4) . ?
C5 H9 0.9900 . ?
C5 H10 0.9900 . ?
C6 C11 1.388(5) . ?
C6 C7 1.401(4) . ?
C7 O1 1.381(4) . ?
C7 C8 1.391(4) . ?
C7 O2 1.391(15) . ?
C8 C9 1.381(5) . ?
C8 H11 0.9500 . ?
C9 C10 1.397(4) . ?
C10 O3 1.371(4) . ?
C10 C11 1.392(4) . ?
C11 H12 0.9500 . ?
C12 C17 1.387(5) . ?
C12 C13 1.400(5) . ?
C13 C14 1.382(5) . ?
C13 O4 1.384(4) . ?
C14 C15 1.395(4) . ?
C14 H13 0.9500 . ?
C15 C16 1.398(5) . ?
C16 O5 1.389(4) . ?
C16 C17 1.392(5) . ?
C17 H14 0.9500 . ?
C18 C23 1.385(4) . ?
C18 C19 1.395(5) . ?
C19 O6 1.378(4) . ?
C19 C20 1.395(4) . ?
C20 C21 1.386(4) . ?
C20 H15 0.9500 . ?
C21 C22 1.393(5) . ?
C22 O7 1.379(4) . ?
C22 C23 1.396(4) . ?
C23 H16 0.9500 . ?
C24 C25 1.394(4) . ?
C24 C29 1.397(4) . ?
C25 C26 1.384(4) . ?
C25 O8 1.392(5) . ?
C25 O9 1.402(15) . ?
C26 C27 1.390(4) . ?
C26 H17 0.9500 . ?
C27 C28 1.404(4) . ?
C28 O10 1.383(4) . ?
C28 C29 1.383(4) . ?
C29 H18 0.9500 . ?
C30 C35 1.386(4) . ?
C30 C31 1.394(4) . ?
C31 O11 1.381(4) . ?
C31 C32 1.394(4) . ?
C32 C33 1.394(5) . ?
C32 H19 0.9500 . ?
C33 C34 1.398(4) . ?
C34 O12 1.382(4) . ?
C34 C35 1.397(4) . ?
C35 H20 0.9500 . ?
O1 C36 1.431(5) . ?
C36 C37 1.508(6) . ?
C36 H21 0.9900 . ?
C36 H22 0.9900 . ?
C37 C38 1.524(6) . ?
C37 H23 0.9900 . ?
C37 H24 0.9900 . ?
C38 C39 1.496(7) . ?
C38 H25 0.9900 . ?
C38 H26 0.9900 . ?
C39 F1 1.358(5) . ?
C39 F2 1.358(5) . ?
C39 C40 1.529(7) . ?
C40 F5 1.316(7) . ?
C40 F4 1.329(7) . ?
C40 F3 1.330(7) . ?
O2 C41 1.425(15) . ?
C41 C42 1.511(16) . ?
C41 H27 0.9900 . ?
C41 H28 0.9900 . ?
C42 C43 1.522(16) . ?
C42 H29 0.9900 . ?
C42 H30 0.9900 . ?
C43 C44 1.480(14) . ?
C43 H31 0.9900 . ?
C43 H32 0.9900 . ?
C44 F7 1.356(14) . ?
C44 F6 1.361(14) . ?
C44 C45 1.540(14) . ?
C45 F9 1.294(15) . ?
C45 F8 1.308(15) . ?
C45 F10 1.328(15) . ?
O3 C46 1.417(4) . ?
C46 C47 1.508(5) . ?
C46 H33 0.9900 . ?
C46 H34 0.9900 . ?
C47 C48 1.536(6) . ?
C47 H35 0.9900 . ?
C47 H36 0.9900 . ?
C48 C49 1.490(5) . ?
C48 H37 0.9900 . ?
C48 H38 0.9900 . ?
C49 F11 1.336(5) . ?
C49 F12 1.346(5) . ?
C49 C50 1.529(6) . ?
C50 F15 1.282(6) . ?
C50 F14 1.301(6) . ?
C50 F13 1.333(5) . ?
O4 C51 1.424(4) . ?
C51 C52 1.502(5) . ?
C51 H39 0.9900 . ?
C51 H40 0.9900 . ?
C52 C53 1.516(5) . ?
C52 H41 0.9900 . ?
C52 H42 0.9900 . ?
C53 C54 1.486(5) . ?
C53 H43 0.9900 . ?
C53 H44 0.9900 . ?
C54 F17 1.356(4) . ?
C54 F16 1.361(4) . ?
C54 C55 1.521(5) . ?
C55 F20 1.313(5) . ?
C55 F18 1.324(4) . ?
C55 F19 1.330(5) . ?
O5 C56 1.448(4) . ?
C56 C57 1.506(5) . ?
C56 H45 0.9900 . ?
C56 H46 0.9900 . ?
C57 C58 1.512(6) . ?
C57 H47 0.9900 . ?
C57 H48 0.9900 . ?
C58 C59 1.486(6) . ?
C58 H49 0.9900 . ?
C58 H50 0.9900 . ?
C59 F22 1.357(6) . ?
C59 F21 1.377(5) . ?
C59 C60 1.498(9) . ?
C60 F25 1.318(8) . ?
C60 F23 1.320(7) . ?
C60 F24 1.340(6) . ?
O6 C61 1.425(4) . ?
C61 C62 1.512(4) . ?
C61 H51 0.9900 . ?
C61 H52 0.9900 . ?
C62 C63 1.523(5) . ?
C62 H53 0.9900 . ?
C62 H54 0.9900 . ?
C63 C64 1.511(5) . ?
C63 H55 0.9900 . ?
C63 H56 0.9900 . ?
C64 F26 1.358(5) . ?
C64 F27 1.358(5) . ?
C64 C65 1.512(6) . ?
C65 F28 1.317(5) . ?
C65 F30 1.330(7) . ?
C65 F29 1.336(7) . ?
O7 C66 1.416(4) . ?
C66 C67 1.515(4) . ?
C66 H57 0.9900 . ?
C66 H58 0.9900 . ?
C67 C68 1.526(5) . ?
C67 H59 0.9900 . ?
C67 H60 0.9900 . ?
C68 C69 1.501(5) . ?
C68 H61 0.9900 . ?
C68 H62 0.9900 . ?
C69 F31 1.361(4) . ?
C69 F32 1.365(4) . ?
C69 C70 1.509(5) . ?
C70 F34 1.314(5) . ?
C70 F33 1.323(4) . ?
C70 F35 1.330(5) . ?
O8 C71 1.419(4) . ?
C71 C72 1.510(5) . ?
C71 H63 0.9900 . ?
C71 H64 0.9900 . ?
C72 C73 1.524(5) . ?
C72 H65 0.9900 . ?
C72 H66 0.9900 . ?
C73 C74 1.485(6) . ?
C73 H67 0.9900 . ?
C73 H68 0.9900 . ?
C74 F37 1.332(6) . ?
C74 F36 1.368(5) . ?
C74 C75 1.539(7) . ?
C75 F38 1.295(9) . ?
C75 F39 1.303(9) . ?
C75 F40 1.373(9) . ?
O9 C76 1.424(15) . ?
C76 C77 1.511(15) . ?
C76 H69 0.9900 . ?
C76 H70 0.9900 . ?
C77 C78 1.516(15) . ?
C77 H71 0.9900 . ?
C77 H72 0.9900 . ?
C78 C79 1.473(14) . ?
C78 H73 0.9900 . ?
C78 H74 0.9900 . ?
C79 F42 1.362(14) . ?
C79 F41 1.363(15) . ?
C79 C80 1.539(14) . ?
C80 F43 1.300(15) . ?
C80 F44 1.305(15) . ?
C80 F45 1.319(15) . ?
O10 C81 1.423(4) . ?
C81 C82 1.509(5) . ?
C81 H75 0.9900 . ?
C81 H76 0.9900 . ?
C82 C83 1.527(5) . ?
C82 H77 0.9900 . ?
C82 H78 0.9900 . ?
C83 C84 1.500(5) . ?
C83 H79 0.9900 . ?
C83 H80 0.9900 . ?
C84 F47 1.352(5) . ?
C84 F46 1.364(4) . ?
C84 C85 1.532(6) . ?
C85 F50 1.320(6) . ?
C85 F48 1.320(5) . ?
C85 F49 1.341(5) . ?
O11 C86 1.426(4) . ?
C86 C87 1.504(5) . ?
C86 H81 0.9900 . ?
C86 H82 0.9900 . ?
C87 C88 1.509(5) . ?
C87 H83 0.9900 . ?
C87 H84 0.9900 . ?
C88 C89 1.460(6) . ?
C88 H85 0.9900 . ?
C88 H86 0.9900 . ?
C89 F51 1.362(5) . ?
C89 F52 1.368(6) . ?
C89 C90 1.540(7) . ?
C90 F54 1.289(7) . ?
C90 F53 1.298(6) . ?
C90 F55 1.346(7) . ?
O12 C91 1.427(4) . ?
C91 C92 1.516(5) . ?
C91 H87 0.9900 . ?
C91 H88 0.9900 . ?
C92 C93 1.528(5) . ?
C92 H89 0.9900 . ?
C92 H90 0.9900 . ?
C93 C94 1.504(5) . ?
C93 H91 0.9900 . ?
C93 H92 0.9900 . ?
C94 F57 1.367(5) . ?
C94 F56 1.399(5) . ?
C94 C95 1.494(6) . ?
C95 F59 1.323(6) . ?
C95 F60 1.330(5) . ?
C95 F58 1.356(6) . ?
C96 C101 1.518(4) . ?
C96 C128 1.521(4) . ?
C96 H93 0.9900 . ?
C96 H94 0.9900 . ?
C97 C107 1.516(5) . ?
C97 C104 1.525(4) . ?
C97 H95 0.9900 . ?
C97 H96 0.9900 . ?
C98 C110 1.515(5) . ?
C98 C113 1.517(6) . ?
C98 H97 0.9900 . ?
C98 H98 0.9900 . ?
C99 C116 1.515(6) . ?
C99 C119 1.518(6) . ?
C99 H99 0.9900 . ?
C99 H100 0.9900 . ?
C100 C122 1.510(5) . ?
C100 C125 1.526(4) . ?
C100 H101 0.9900 . ?
C100 H102 0.9900 . ?
C101 C106 1.381(5) . ?
C101 C102 1.399(5) . ?
C102 O14 1.379(14) . ?
C102 O13 1.391(7) . ?
C102 C103 1.393(4) . ?
C103 C104 1.383(5) . ?
C103 H103 0.9500 . ?
C104 C105 1.394(5) . ?
C105 O15 1.373(4) . ?
C105 C106 1.391(4) . ?
C106 H104 0.9500 . ?
C107 C112 1.388(5) . ?
C107 C108 1.396(6) . ?
C108 O17 1.362(13) . ?
C108 C109 1.392(5) . ?
C108 O16 1.410(7) . ?
C109 C110 1.391(6) . ?
C109 H105 0.9500 . ?
C110 C111 1.395(7) . ?
C111 O19 1.383(15) . ?
C111 C112 1.392(6) . ?
C111 O18 1.416(6) . ?
C112 H106 0.9500 . ?
C113 C118 1.391(7) . ?
C113 C114 1.392(8) . ?
C114 O20 1.376(6) . ?
C114 C115 1.409(6) . ?
C115 C116 1.378(6) . ?
C115 H107 0.9500 . ?
C116 C117 1.398(8) . ?
C117 O21 1.386(6) . ?
C117 C118 1.410(6) . ?
C118 H108 0.9500 . ?
C119 C124 1.385(5) . ?
C119 C120 1.397(7) . ?
C120 O22 1.380(6) . ?
C120 C121 1.383(6) . ?
C120 O23 1.465(10) . ?
C121 C122 1.399(5) . ?
C121 H109 0.9500 . ?
C122 C123 1.395(5) . ?
C123 O24 1.375(4) . ?
C123 C124 1.390(5) . ?
C124 H110 0.9500 . ?
C125 C130 1.388(4) . ?
C125 C126 1.394(4) . ?
C126 O25 1.389(10) . ?
C126 C127 1.397(4) . ?
C126 O26 1.406(11) . ?
C127 C128 1.394(4) . ?
C127 H111 0.9500 . ?
C128 C129 1.392(4) . ?
C129 O27 1.386(4) . ?
C129 C130 1.388(4) . ?
C130 H112 0.9500 . ?
O13 C131 1.435(7) . ?
C131 C132 1.510(8) . ?
C131 H113 0.9900 . ?
C131 H114 0.9900 . ?
C132 C133 1.530(8) . ?
C132 H115 0.9900 . ?
C132 H116 0.9900 . ?
C133 C134 1.493(7) . ?
C133 H117 0.9900 . ?
C133 H118 0.9900 . ?
C134 F62 1.358(6) . ?
C134 F61 1.359(6) . ?
C134 C135 1.543(7) . ?
C135 F64 1.308(7) . ?
C135 F65 1.313(7) . ?
C135 F63 1.323(7) . ?
O14 C136 1.421(13) . ?
C136 C137 1.505(14) . ?
C136 H119 0.9900 . ?
C136 H120 0.9900 . ?
C137 C138 1.531(14) . ?
C137 H121 0.9900 . ?
C137 H122 0.9900 . ?
C138 C139 1.486(13) . ?
C138 H123 0.9900 . ?
C138 H124 0.9900 . ?
C139 F66 1.336(13) . ?
C139 F67 1.360(13) . ?
C139 C140 1.542(13) . ?
C140 F69 1.290(14) . ?
C140 F68 1.309(14) . ?
C140 F70 1.323(14) . ?
O15 C141 1.416(4) . ?
C141 C142 1.509(5) . ?
C141 H125 0.9900 . ?
C141 H126 0.9900 . ?
C142 C143 1.535(6) . ?
C142 H127 0.9900 . ?
C142 H128 0.9900 . ?
C143 C144 1.499(6) . ?
C143 H129 0.9900 . ?
C143 H130 0.9900 . ?
C144 F72 1.337(5) . ?
C144 F71 1.340(5) . ?
C144 C145 1.531(7) . ?
C145 F75 1.268(8) . ?
C145 F74 1.327(6) . ?
C145 F73 1.332(6) . ?
O16 C146 1.411(8) . ?
C146 C147 1.511(8) . ?
C146 H131 0.9900 . ?
C146 H132 0.9900 . ?
C147 C148 1.524(9) . ?
C147 H133 0.9900 . ?
C147 H134 0.9900 . ?
C148 C149 1.490(7) . ?
C148 H135 0.9900 . ?
C148 H136 0.9900 . ?
C149 F76 1.355(7) . ?
C149 F77 1.370(7) . ?
C149 C150 1.520(8) . ?
C150 F79 1.306(7) . ?
C150 F78 1.322(8) . ?
C150 F80 1.332(7) . ?
O17 C151 1.415(12) . ?
C151 C152 1.512(13) . ?
C151 H137 0.9900 . ?
C151 H138 0.9900 . ?
C152 C153 1.510(12) . ?
C152 H139 0.9900 . ?
C152 H140 0.9900 . ?
C153 C154 1.481(12) . ?
C153 H141 0.9900 . ?
C153 H142 0.9900 . ?
C154 F81 1.339(12) . ?
C154 F82 1.355(12) . ?
C154 C155 1.535(12) . ?
C155 F84 1.312(12) . ?
C155 F83 1.320(13) . ?
C155 F85 1.325(12) . ?
O18 C156 1.425(8) . ?
C156 C157 1.509(7) . ?
C156 H143 0.9900 . ?
C156 H144 0.9900 . ?
C157 C158 1.525(7) . ?
C157 H145 0.9900 . ?
C157 H146 0.9900 . ?
C158 C159 1.486(7) . ?
C158 H147 0.9900 . ?
C158 H148 0.9900 . ?
C159 F87 1.340(7) . ?
C159 F86 1.362(6) . ?
C159 C160 1.526(8) . ?
C160 F88 1.305(9) . ?
C160 F90 1.325(8) . ?
C160 F89 1.341(8) . ?
O19 C161 1.427(15) . ?
C161 C162 1.529(15) . ?
C161 H149 0.9900 . ?
C161 H150 0.9900 . ?
C162 C163 1.516(14) . ?
C162 H151 0.9900 . ?
C162 H152 0.9900 . ?
C163 C164 1.472(14) . ?
C163 H153 0.9900 . ?
C163 H154 0.9900 . ?
C164 F92 1.355(15) . ?
C164 F91 1.358(14) . ?
C164 C165 1.530(13) . ?
C165 F94 1.287(14) . ?
C165 F93 1.308(15) . ?
C165 F95 1.318(14) . ?
O20 C166 1.430(7) . ?
C166 C167 1.508(6) . ?
C166 H155 0.9900 . ?
C166 H156 0.9900 . ?
C167 C168 1.504(9) . ?
C167 H157 0.9900 . ?
C167 H158 0.9900 . ?
C168 C169 1.505(7) . ?
C168 H159 0.9900 . ?
C168 H160 0.9900 . ?
C169 F96 1.356(7) . ?
C169 F97 1.361(6) . ?
C169 C170 1.514(10) . ?
C170 F99 1.314(8) . ?
C170 F100 1.325(8) . ?
C170 F98 1.346(7) . ?
O21 C171 1.412(7) . ?
C171 C172 1.519(6) . ?
C171 H161 0.9900 . ?
C171 H162 0.9900 . ?
C172 C173 1.517(8) . ?
C172 H163 0.9900 . ?
C172 H164 0.9900 . ?
C173 C174 1.496(6) . ?
C173 H165 0.9900 . ?
C173 H166 0.9900 . ?
C174 F102 1.364(5) . ?
C174 F101 1.365(5) . ?
C174 C175 1.523(8) . ?
C175 F104 1.312(6) . ?
C175 F103 1.325(6) . ?
C175 F105 1.337(6) . ?
O22 C176 1.397(10) . ?
C176 C177 1.532(10) . ?
C176 H167 0.9900 . ?
C176 H168 0.9900 . ?
C177 C178 1.493(12) . ?
C177 H169 0.9900 . ?
C177 H170 0.9900 . ?
C178 C179 1.474(16) . ?
C178 H171 0.9900 . ?
C178 H172 0.9900 . ?
C179 F106 1.336(18) . ?
C179 C180 1.43(3) . ?
C179 F107 1.49(2) . ?
C180 F110 1.27(2) . ?
C180 F109 1.29(2) . ?
C180 F108 1.451(19) . ?
O23 C181 1.426(13) . ?
C181 C182 1.513(15) . ?
C181 H173 0.9900 . ?
C181 H174 0.9900 . ?
C182 C183 1.544(14) . ?
C182 H175 0.9900 . ?
C182 H176 0.9900 . ?
C183 C184 1.492(16) . ?
C183 H177 0.9900 . ?
C183 H178 0.9900 . ?
C184 F112 1.306(17) . ?
C184 F111 1.349(13) . ?
C184 C185 1.497(17) . ?
C185 F113 1.27(2) . ?
C185 F115 1.364(19) . ?
C185 F114 1.42(2) . ?
O24 C186 1.422(4) . ?
C186 C187 1.511(5) . ?
C186 H179 0.9900 . ?
C186 H180 0.9900 . ?
C187 C188 1.524(5) . ?
C187 H181 0.9900 . ?
C187 H182 0.9900 . ?
C188 C189 1.505(5) . ?
C188 H183 0.9900 . ?
C188 H184 0.9900 . ?
C189 F117 1.361(4) . ?
C189 F116 1.367(4) . ?
C189 C190 1.534(5) . ?
C190 F118 1.320(5) . ?
C190 F120 1.324(5) . ?
C190 F119 1.342(4) . ?
O25 C191 1.425(10) . ?
C191 C192 1.525(12) . ?
C191 H185 0.9900 . ?
C191 H186 0.9900 . ?
C192 C193 1.530(10) . ?
C192 H187 0.9900 . ?
C192 H188 0.9900 . ?
C193 C194 1.464(12) . ?
C193 H189 0.9900 . ?
C193 H190 0.9900 . ?
C194 F121 1.348(11) . ?
C194 F122 1.368(11) . ?
C194 C195 1.572(12) . ?
C195 F124 1.266(12) . ?
C195 F123 1.304(14) . ?
C195 F125 1.309(13) . ?
O26 C196 1.432(12) . ?
C196 C197 1.514(13) . ?
C196 H191 0.9900 . ?
C196 H192 0.9900 . ?
C197 C198 1.516(13) . ?
C197 H193 0.9900 . ?
C197 H194 0.9900 . ?
C198 C199 1.451(12) . ?
C198 H195 0.9900 . ?
C198 H196 0.9900 . ?
C199 F126 1.357(11) . ?
C199 F127 1.367(13) . ?
C199 C200 1.543(12) . ?
C200 F129 1.235(13) . ?
C200 F128 1.291(14) . ?
C200 F130 1.331(13) . ?
O27 C201 1.426(4) . ?
C201 C202 1.515(4) . ?
C201 H197 0.9900 . ?
C201 H198 0.9900 . ?
C202 C203 1.523(5) . ?
C202 H199 0.9900 . ?
C202 H200 0.9900 . ?
C203 C204 1.502(5) . ?
C203 H201 0.9900 . ?
C203 H202 0.9900 . ?
C204 F131 1.356(4) . ?
C204 F132 1.388(4) . ?
C204 C205 1.506(5) . ?
C205 F135 1.313(5) . ?
C205 F134 1.324(5) . ?
C205 F133 1.344(5) . ?
C206 C207 1.453(9) . ?
C206 H203 0.9800 . ?
C206 H204 0.9800 . ?
C206 H205 0.9800 . ?
C207 C208 1.477(9) . ?
C207 H206 0.9900 . ?
C207 H207 0.9900 . ?
C208 C209 1.480(9) . ?
C208 H208 0.9900 . ?
C208 H209 0.9900 . ?
C209 C210 1.461(9) . ?
C209 H210 0.9900 . ?
C209 H211 0.9900 . ?
C210 C211 1.546(9) . ?
C210 H212 0.9900 . ?
C210 H213 0.9900 . ?
C211 H214 0.9800 . ?
C211 H215 0.9800 . ?
C211 H216 0.9800 . ?
C212 C213 1.501(9) . ?
C212 H217 0.9800 . ?
C212 H218 0.9800 . ?
C212 H219 0.9800 . ?
C213 C214 1.500(9) . ?
C213 H220 0.9900 . ?
C213 H221 0.9900 . ?
C214 C215 1.499(9) . ?
C214 H222 0.9900 . ?
C214 H223 0.9900 . ?
C215 C216 1.480(9) . ?
C215 H224 0.9900 . ?
C215 H225 0.9900 . ?
C216 C217 1.479(10) . ?
C216 H226 0.9900 . ?
C216 H227 0.9900 . ?
C217 H228 0.9800 . ?
C217 H229 0.9800 . ?
C217 H230 0.9800 . ?

loop_
_geom_torsion_atom_site_label_1
_geom_torsion_atom_site_label_2
_geom_torsion_atom_site_label_3
_geom_torsion_atom_site_label_4
_geom_torsion
_geom_torsion_site_symmetry_1
_geom_torsion_site_symmetry_2
_geom_torsion_site_symmetry_3
_geom_torsion_site_symmetry_4
_geom_torsion_publ_flag
C33 C1 C6 C11 -84.7(3) . . . . ?
C33 C1 C6 C7 92.9(3) . . . . ?
C11 C6 C7 O1 177.8(3) . . . . ?
C1 C6 C7 O1 0.2(4) . . . . ?
C11 C6 C7 C8 -1.8(4) . . . . ?
C1 C6 C7 C8 -179.4(3) . . . . ?
C11 C6 C7 O2 -171(3) . . . . ?
C1 C6 C7 O2 11(3) . . . . ?
O1 C7 C8 C9 -177.5(3) . . . . ?
O2 C7 C8 C9 173(3) . . . . ?
C6 C7 C8 C9 2.0(4) . . . . ?
C7 C8 C9 C10 0.2(4) . . . . ?
C7 C8 C9 C2 178.6(3) . . . . ?
C12 C2 C9 C8 -90.9(3) . . . . ?
C12 C2 C9 C10 87.5(4) . . . . ?
C8 C9 C10 O3 177.8(3) . . . . ?
C2 C9 C10 O3 -0.6(4) . . . . ?
C8 C9 C10 C11 -2.4(4) . . . . ?
C2 C9 C10 C11 179.2(3) . . . . ?
C7 C6 C11 C10 -0.5(4) . . . . ?
C1 C6 C11 C10 177.2(3) . . . . ?
O3 C10 C11 C6 -177.6(3) . . . . ?
C9 C10 C11 C6 2.6(5) . . . . ?
C9 C2 C12 C17 -89.8(4) . . . . ?
C9 C2 C12 C13 87.7(3) . . . . ?
C17 C12 C13 C14 0.9(4) . . . . ?
C2 C12 C13 C14 -176.7(3) . . . . ?
C17 C12 C13 O4 178.9(3) . . . . ?
C2 C12 C13 O4 1.3(4) . . . . ?
O4 C13 C14 C15 -177.4(3) . . . . ?
C12 C13 C14 C15 0.5(5) . . . . ?
C13 C14 C15 C16 -1.4(4) . . . . ?
C13 C14 C15 C3 177.0(3) . . . . ?
C18 C3 C15 C14 -90.0(3) . . . . ?
C18 C3 C15 C16 88.4(4) . . . . ?
C14 C15 C16 O5 178.6(3) . . . . ?
C3 C15 C16 O5 0.2(4) . . . . ?
C14 C15 C16 C17 1.0(4) . . . . ?
C3 C15 C16 C17 -177.4(3) . . . . ?
C13 C12 C17 C16 -1.3(4) . . . . ?
C2 C12 C17 C16 176.3(3) . . . . ?
O5 C16 C17 C12 -177.2(3) . . . . ?
C15 C16 C17 C12 0.4(5) . . . . ?
C15 C3 C18 C23 -95.4(3) . . . . ?
C15 C3 C18 C19 84.2(4) . . . . ?
C23 C18 C19 O6 177.6(3) . . . . ?
C3 C18 C19 O6 -2.1(4) . . . . ?
C23 C18 C19 C20 -2.2(4) . . . . ?
C3 C18 C19 C20 178.2(3) . . . . ?
O6 C19 C20 C21 -176.7(3) . . . . ?
C18 C19 C20 C21 3.1(4) . . . . ?
C19 C20 C21 C22 -1.7(4) . . . . ?
C19 C20 C21 C4 175.6(3) . . . . ?
C24 C4 C21 C20 -85.1(3) . . . . ?
C24 C4 C21 C22 92.1(3) . . . . ?
C20 C21 C22 O7 179.8(3) . . . . ?
C4 C21 C22 O7 2.6(4) . . . . ?
C20 C21 C22 C23 -0.5(4) . . . . ?
C4 C21 C22 C23 -177.8(3) . . . . ?
C19 C18 C23 C22 0.0(4) . . . . ?
C3 C18 C23 C22 179.6(3) . . . . ?
O7 C22 C23 C18 -179.0(3) . . . . ?
C21 C22 C23 C18 1.4(5) . . . . ?
C21 C4 C24 C25 93.8(3) . . . . ?
C21 C4 C24 C29 -83.1(3) . . . . ?
C29 C24 C25 C26 -1.5(4) . . . . ?
C4 C24 C25 C26 -178.4(3) . . . . ?
C29 C24 C25 O8 179.3(6) . . . . ?
C4 C24 C25 O8 2.3(6) . . . . ?
C29 C24 C25 O9 180(4) . . . . ?
C4 C24 C25 O9 3(4) . . . . ?
O8 C25 C26 C27 -178.7(6) . . . . ?
C24 C25 C26 C27 2.1(4) . . . . ?
O9 C25 C26 C27 -179(4) . . . . ?
C25 C26 C27 C28 -0.8(4) . . . . ?
C25 C26 C27 C5 177.9(3) . . . . ?
C30 C5 C27 C26 -90.3(3) . . . . ?
C30 C5 C27 C28 88.4(3) . . . . ?
C26 C27 C28 O10 178.8(2) . . . . ?
C5 C27 C28 O10 0.0(4) . . . . ?
C26 C27 C28 C29 -1.0(4) . . . . ?
C5 C27 C28 C29 -179.8(3) . . . . ?
O10 C28 C29 C24 -178.1(3) . . . . ?
C27 C28 C29 C24 1.6(4) . . . . ?
C25 C24 C29 C28 -0.4(4) . . . . ?
C4 C24 C29 C28 176.7(3) . . . . ?
C27 C5 C30 C35 -92.3(3) . . . . ?
C27 C5 C30 C31 86.1(4) . . . . ?
C35 C30 C31 O11 179.5(3) . . . . ?
C5 C30 C31 O11 1.0(4) . . . . ?
C35 C30 C31 C32 0.1(4) . . . . ?
C5 C30 C31 C32 -178.4(3) . . . . ?
O11 C31 C32 C33 -178.6(3) . . . . ?
C30 C31 C32 C33 0.7(5) . . . . ?
C31 C32 C33 C34 -1.0(4) . . . . ?
C31 C32 C33 C1 176.4(3) . . . . ?
C6 C1 C33 C32 -90.9(3) . . . . ?
C6 C1 C33 C34 86.4(3) . . . . ?
C32 C33 C34 O12 -179.1(3) . . . . ?
C1 C33 C34 O12 3.6(4) . . . . ?
C32 C33 C34 C35 0.4(4) . . . . ?
C1 C33 C34 C35 -177.0(3) . . . . ?
C31 C30 C35 C34 -0.7(4) . . . . ?
C5 C30 C35 C34 177.8(3) . . . . ?
O12 C34 C35 C30 179.9(3) . . . . ?
C33 C34 C35 C30 0.5(4) . . . . ?
C8 C7 O1 C36 2.9(6) . . . . ?
C6 C7 O1 C36 -176.6(5) . . . . ?
C7 O1 C36 C37 176.0(6) . . . . ?
O1 C36 C37 C38 -179.4(6) . . . . ?
C36 C37 C38 C39 175.9(6) . . . . ?
C37 C38 C39 F1 -55.0(6) . . . . ?
C37 C38 C39 F2 62.9(6) . . . . ?
C37 C38 C39 C40 -175.9(5) . . . . ?
F1 C39 C40 F5 -62.4(6) . . . . ?
F2 C39 C40 F5 -174.7(5) . . . . ?
C38 C39 C40 F5 61.4(6) . . . . ?
F1 C39 C40 F4 178.3(4) . . . . ?
F2 C39 C40 F4 66.1(6) . . . . ?
C38 C39 C40 F4 -57.9(6) . . . . ?
F1 C39 C40 F3 58.8(6) . . . . ?
F2 C39 C40 F3 -53.5(5) . . . . ?
C38 C39 C40 F3 -177.4(4) . . . . ?
C8 C7 O2 C41 15(8) . . . . ?
C6 C7 O2 C41 -174(6) . . . . ?
C7 O2 C41 C42 151(6) . . . . ?
O2 C41 C42 C43 163(6) . . . . ?
C41 C42 C43 C44 80(7) . . . . ?
C42 C43 C44 F7 54(3) . . . . ?
C42 C43 C44 F6 -63(3) . . . . ?
C42 C43 C44 C45 176(3) . . . . ?
F7 C44 C45 F9 -56(2) . . . . ?
F6 C44 C45 F9 56(2) . . . . ?
C43 C44 C45 F9 179(3) . . . . ?
F7 C44 C45 F8 -177(2) . . . . ?
F6 C44 C45 F8 -64(2) . . . . ?
C43 C44 C45 F8 58(3) . . . . ?
F7 C44 C45 F10 61(3) . . . . ?
F6 C44 C45 F10 173(2) . . . . ?
C43 C44 C45 F10 -64(3) . . . . ?
C11 C10 O3 C46 -2.0(5) . . . . ?
C9 C10 O3 C46 177.8(3) . . . . ?
C10 O3 C46 C47 177.4(3) . . . . ?
O3 C46 C47 C48 58.2(4) . . . . ?
C46 C47 C48 C49 -172.4(3) . . . . ?
C47 C48 C49 F11 -59.4(5) . . . . ?
C47 C48 C49 F12 60.0(5) . . . . ?
C47 C48 C49 C50 179.8(4) . . . . ?
F11 C49 C50 F15 -64.6(5) . . . . ?
F12 C49 C50 F15 -178.8(4) . . . . ?
C48 C49 C50 F15 58.6(6) . . . . ?
F11 C49 C50 F14 176.1(4) . . . . ?
F12 C49 C50 F14 62.0(5) . . . . ?
C48 C49 C50 F14 -60.6(5) . . . . ?
F11 C49 C50 F13 56.0(5) . . . . ?
F12 C49 C50 F13 -58.1(5) . . . . ?
C48 C49 C50 F13 179.3(4) . . . . ?
C14 C13 O4 C51 -32.4(4) . . . . ?
C12 C13 O4 C51 149.6(3) . . . . ?
C13 O4 C51 C52 -178.8(3) . . . . ?
O4 C51 C52 C53 178.0(3) . . . . ?
C51 C52 C53 C54 -179.5(3) . . . . ?
C52 C53 C54 F17 60.6(4) . . . . ?
C52 C53 C54 F16 -56.4(4) . . . . ?
C52 C53 C54 C55 -177.5(3) . . . . ?
F17 C54 C55 F20 -171.7(3) . . . . ?
F16 C54 C55 F20 -59.8(4) . . . . ?
C53 C54 C55 F20 63.9(4) . . . . ?
F17 C54 C55 F18 -50.7(4) . . . . ?
F16 C54 C55 F18 61.3(4) . . . . ?
C53 C54 C55 F18 -175.1(3) . . . . ?
F17 C54 C55 F19 67.7(4) . . . . ?
F16 C54 C55 F19 179.7(3) . . . . ?
C53 C54 C55 F19 -56.7(4) . . . . ?
C17 C16 O5 C56 -70.6(4) . . . . ?
C15 C16 O5 C56 111.8(3) . . . . ?
C16 O5 C56 C57 176.4(3) . . . . ?
O5 C56 C57 C58 -66.0(4) . . . . ?
C56 C57 C58 C59 166.6(3) . . . . ?
C57 C58 C59 F22 54.5(5) . . . . ?
C57 C58 C59 F21 -61.1(5) . . . . ?
C57 C58 C59 C60 177.9(4) . . . . ?
F22 C59 C60 F25 -174.4(4) . . . . ?
F21 C59 C60 F25 -63.5(6) . . . . ?
C58 C59 C60 F25 59.8(6) . . . . ?
F22 C59 C60 F23 -55.4(6) . . . . ?
F21 C59 C60 F23 55.5(6) . . . . ?
C58 C59 C60 F23 178.7(4) . . . . ?
F22 C59 C60 F24 65.0(6) . . . . ?
F21 C59 C60 F24 175.8(5) . . . . ?
C58 C59 C60 F24 -60.9(7) . . . . ?
C18 C19 O6 C61 -171.8(3) . . . . ?
C20 C19 O6 C61 8.0(4) . . . . ?
C19 O6 C61 C62 160.1(3) . . . . ?
O6 C61 C62 C63 177.5(3) . . . . ?
C61 C62 C63 C64 173.9(3) . . . . ?
C62 C63 C64 F26 -60.4(4) . . . . ?
C62 C63 C64 F27 57.7(5) . . . . ?
C62 C63 C64 C65 179.1(4) . . . . ?
F26 C64 C65 F28 58.6(6) . . . . ?
F27 C64 C65 F28 -55.3(6) . . . . ?
C63 C64 C65 F28 -178.5(5) . . . . ?
F26 C64 C65 F30 -63.1(5) . . . . ?
F27 C64 C65 F30 -176.9(4) . . . . ?
C63 C64 C65 F30 59.9(6) . . . . ?
F26 C64 C65 F29 178.9(4) . . . . ?
F27 C64 C65 F29 65.0(5) . . . . ?
C63 C64 C65 F29 -58.2(6) . . . . ?
C21 C22 O7 C66 -178.9(3) . . . . ?
C23 C22 O7 C66 1.4(4) . . . . ?
C22 O7 C66 C67 176.6(3) . . . . ?
O7 C66 C67 C68 177.0(3) . . . . ?
C66 C67 C68 C69 -172.2(3) . . . . ?
C67 C68 C69 F31 -59.2(4) . . . . ?
C67 C68 C69 F32 57.6(4) . . . . ?
C67 C68 C69 C70 178.4(3) . . . . ?
F31 C69 C70 F34 178.4(3) . . . . ?
F32 C69 C70 F34 66.0(4) . . . . ?
C68 C69 C70 F34 -57.2(5) . . . . ?
F31 C69 C70 F33 57.1(4) . . . . ?
F32 C69 C70 F33 -55.2(4) . . . . ?
C68 C69 C70 F33 -178.5(3) . . . . ?
F31 C69 C70 F35 -62.6(4) . . . . ?
F32 C69 C70 F35 -174.9(3) . . . . ?
C68 C69 C70 F35 61.8(5) . . . . ?
C26 C25 O8 C71 9.2(12) . . . . ?
C24 C25 O8 C71 -171.5(8) . . . . ?
C25 O8 C71 C72 174.0(10) . . . . ?
O8 C71 C72 C73 175.3(9) . . . . ?
C71 C72 C73 C74 179.6(9) . . . . ?
C72 C73 C74 F37 56.4(8) . . . . ?
C72 C73 C74 F36 -61.9(8) . . . . ?
C72 C73 C74 C75 177.2(7) . . . . ?
F37 C74 C75 F38 -58.2(7) . . . . ?
F36 C74 C75 F38 55.2(7) . . . . ?
C73 C74 C75 F38 177.9(6) . . . . ?
F37 C74 C75 F39 66.7(7) . . . . ?
F36 C74 C75 F39 -179.9(6) . . . . ?
C73 C74 C75 F39 -57.2(8) . . . . ?
F37 C74 C75 F40 -176.8(5) . . . . ?
F36 C74 C75 F40 -63.4(7) . . . . ?
C73 C74 C75 F40 59.3(8) . . . . ?
C26 C25 O9 C76 8(9) . . . . ?
C24 C25 O9 C76 -173(7) . . . . ?
C25 O9 C76 C77 173(8) . . . . ?
O9 C76 C77 C78 179(7) . . . . ?
C76 C77 C78 C79 179(7) . . . . ?
C77 C78 C79 F42 -168(5) . . . . ?
C77 C78 C79 F41 -47(6) . . . . ?
C77 C78 C79 C80 69(5) . . . . ?
F42 C79 C80 F43 -73(3) . . . . ?
F41 C79 C80 F43 176(3) . . . . ?
C78 C79 C80 F43 55(3) . . . . ?
F42 C79 C80 F44 47(3) . . . . ?
F41 C79 C80 F44 -63(3) . . . . ?
C78 C79 C80 F44 175(3) . . . . ?
F42 C79 C80 F45 165(2) . . . . ?
F41 C79 C80 F45 54(3) . . . . ?
C78 C79 C80 F45 -67(3) . . . . ?
C29 C28 O10 C81 5.0(4) . . . . ?
C27 C28 O10 C81 -174.7(2) . . . . ?
C28 O10 C81 C82 176.0(2) . . . . ?
O10 C81 C82 C83 180.0(3) . . . . ?
C81 C82 C83 C84 175.9(3) . . . . ?
C82 C83 C84 F47 57.2(4) . . . . ?
C82 C83 C84 F46 -60.5(5) . . . . ?
C82 C83 C84 C85 178.8(4) . . . . ?
F47 C84 C85 F50 -178.5(3) . . . . ?
F46 C84 C85 F50 -65.2(4) . . . . ?
C83 C84 C85 F50 57.8(5) . . . . ?
F47 C84 C85 F48 -56.7(5) . . . . ?
F46 C84 C85 F48 56.7(5) . . . . ?
C83 C84 C85 F48 179.7(4) . . . . ?
F47 C84 C85 F49 62.4(5) . . . . ?
F46 C84 C85 F49 175.8(4) . . . . ?
C83 C84 C85 F49 -61.2(5) . . . . ?
C32 C31 O11 C86 -6.4(4) . . . . ?
C30 C31 O11 C86 174.2(3) . . . . ?
C31 O11 C86 C87 -177.0(3) . . . . ?
O11 C86 C87 C88 -177.9(3) . . . . ?
C86 C87 C88 C89 -178.9(4) . . . . ?
C87 C88 C89 F51 -51.8(6) . . . . ?
C87 C88 C89 F52 64.5(5) . . . . ?
C87 C88 C89 C90 -175.7(4) . . . . ?
F51 C89 C90 F54 -177.7(5) . . . . ?
F52 C89 C90 F54 70.3(6) . . . . ?
C88 C89 C90 F54 -51.0(7) . . . . ?
F51 C89 C90 F53 58.1(6) . . . . ?
F52 C89 C90 F53 -54.0(6) . . . . ?
C88 C89 C90 F53 -175.3(5) . . . . ?
F51 C89 C90 F55 -60.4(6) . . . . ?
F52 C89 C90 F55 -172.5(4) . . . . ?
C88 C89 C90 F55 66.2(6) . . . . ?
C35 C34 O12 C91 4.3(4) . . . . ?
C33 C34 O12 C91 -176.3(3) . . . . ?
C34 O12 C91 C92 179.3(3) . . . . ?
O12 C91 C92 C93 62.4(3) . . . . ?
C91 C92 C93 C94 164.0(3) . . . . ?
C92 C93 C94 F57 -50.3(5) . . . . ?
C92 C93 C94 F56 -166.9(3) . . . . ?
C92 C93 C94 C95 73.1(5) . . . . ?
F57 C94 C95 F59 63.9(5) . . . . ?
F56 C94 C95 F59 175.7(3) . . . . ?
C93 C94 C95 F59 -61.8(5) . . . . ?
F57 C94 C95 F60 -174.6(4) . . . . ?
F56 C94 C95 F60 -62.8(5) . . . . ?
C93 C94 C95 F60 59.7(6) . . . . ?
F57 C94 C95 F58 -56.3(5) . . . . ?
F56 C94 C95 F58 55.5(5) . . . . ?
C93 C94 C95 F58 178.0(4) . . . . ?
C128 C96 C101 C106 -85.6(4) . . . . ?
C128 C96 C101 C102 93.3(3) . . . . ?
C106 C101 C102 O14 -175.1(17) . . . . ?
C96 C101 C102 O14 6.0(17) . . . . ?
C106 C101 C102 O13 175.7(7) . . . . ?
C96 C101 C102 O13 -3.2(8) . . . . ?
C106 C101 C102 C103 -2.0(4) . . . . ?
C96 C101 C102 C103 179.1(3) . . . . ?
O14 C102 C103 C104 174(2) . . . . ?
O13 C102 C103 C104 -175.0(8) . . . . ?
C101 C102 C103 C104 2.6(5) . . . . ?
C102 C103 C104 C105 -0.8(5) . . . . ?
C102 C103 C104 C97 176.7(3) . . . . ?
C107 C97 C104 C103 -87.7(4) . . . . ?
C107 C97 C104 C105 89.7(4) . . . . ?
C103 C104 C105 O15 177.8(3) . . . . ?
C97 C104 C105 O15 0.4(4) . . . . ?
C103 C104 C105 C106 -1.6(5) . . . . ?
C97 C104 C105 C106 -179.1(3) . . . . ?
C102 C101 C106 C105 -0.4(4) . . . . ?
C96 C101 C106 C105 178.5(3) . . . . ?
O15 C105 C106 C101 -177.1(3) . . . . ?
C104 C105 C106 C101 2.2(5) . . . . ?
C104 C97 C107 C112 -88.5(4) . . . . ?
C104 C97 C107 C108 88.8(4) . . . . ?
C112 C107 C108 O17 177.3(13) . . . . ?
C97 C107 C108 O17 -0.2(13) . . . . ?
C112 C107 C108 C109 2.0(5) . . . . ?
C97 C107 C108 C109 -175.5(3) . . . . ?
C112 C107 C108 O16 -176.5(7) . . . . ?
C97 C107 C108 O16 6.0(8) . . . . ?
O17 C108 C109 C110 -174.6(17) . . . . ?
C107 C108 C109 C110 -0.9(5) . . . . ?
O16 C108 C109 C110 177.6(7) . . . . ?
C108 C109 C110 C111 -1.2(5) . . . . ?
C108 C109 C110 C98 177.6(3) . . . . ?
C113 C98 C110 C109 -91.4(5) . . . . ?
C113 C98 C110 C111 87.3(6) . . . . ?
C109 C110 C111 O19 172(2) . . . . ?
C98 C110 C111 O19 -7(2) . . . . ?
C109 C110 C111 C112 2.2(5) . . . . ?
C98 C110 C111 C112 -176.6(3) . . . . ?
C109 C110 C111 O18 -179.0(4) . . . . ?
C98 C110 C111 O18 2.2(6) . . . . ?
C108 C107 C112 C111 -1.0(5) . . . . ?
C97 C107 C112 C111 176.5(3) . . . . ?
O19 C111 C112 C107 -167(3) . . . . ?
C110 C111 C112 C107 -1.1(5) . . . . ?
O18 C111 C112 C107 -180.0(4) . . . . ?
C110 C98 C113 C118 -92.9(5) . . . . ?
C110 C98 C113 C114 87.0(6) . . . . ?
C118 C113 C114 O20 178.8(3) . . . . ?
C98 C113 C114 O20 -1.0(6) . . . . ?
C118 C113 C114 C115 -1.3(6) . . . . ?
C98 C113 C114 C115 178.8(3) . . . . ?
O20 C114 C115 C116 -178.4(3) . . . . ?
C113 C114 C115 C116 1.8(6) . . . . ?
C114 C115 C116 C117 -0.3(6) . . . . ?
C114 C115 C116 C99 177.2(3) . . . . ?
C119 C99 C116 C115 -88.7(5) . . . . ?
C119 C99 C116 C117 88.8(5) . . . . ?
C115 C116 C117 O21 179.4(3) . . . . ?
C99 C116 C117 O21 1.9(5) . . . . ?
C115 C116 C117 C118 -1.7(6) . . . . ?
C99 C116 C117 C118 -179.2(3) . . . . ?
C114 C113 C118 C117 -0.6(6) . . . . ?
C98 C113 C118 C117 179.3(3) . . . . ?
O21 C117 C118 C113 -179.0(3) . . . . ?
C116 C117 C118 C113 2.2(6) . . . . ?
C116 C99 C119 C124 -83.2(5) . . . . ?
C116 C99 C119 C120 94.8(5) . . . . ?
C124 C119 C120 O22 177.6(4) . . . . ?
C99 C119 C120 O22 -0.3(5) . . . . ?
C124 C119 C120 C121 -1.2(5) . . . . ?
C99 C119 C120 C121 -179.2(3) . . . . ?
C124 C119 C120 O23 -178.2(7) . . . . ?
C99 C119 C120 O23 3.8(8) . . . . ?
O22 C120 C121 C122 -176.1(5) . . . . ?
C119 C120 C121 C122 2.4(5) . . . . ?
O23 C120 C121 C122 -179.9(5) . . . . ?
C120 C121 C122 C123 -1.3(5) . . . . ?
C120 C121 C122 C100 176.3(3) . . . . ?
C125 C100 C122 C123 88.4(3) . . . . ?
C125 C100 C122 C121 -89.1(4) . . . . ?
C121 C122 C123 O24 178.6(3) . . . . ?
C100 C122 C123 O24 1.1(4) . . . . ?
C121 C122 C123 C124 -1.0(4) . . . . ?
C100 C122 C123 C124 -178.5(3) . . . . ?
C120 C119 C124 C123 -1.0(5) . . . . ?
C99 C119 C124 C123 176.9(3) . . . . ?
O24 C123 C124 C119 -177.4(3) . . . . ?
C122 C123 C124 C119 2.2(5) . . . . ?
C122 C100 C125 C130 -91.7(4) . . . . ?
C122 C100 C125 C126 87.0(4) . . . . ?
C130 C125 C126 O25 173.3(7) . . . . ?
C100 C125 C126 O25 -5.5(8) . . . . ?
C130 C125 C126 C127 1.7(5) . . . . ?
C100 C125 C126 C127 -177.1(3) . . . . ?
C130 C125 C126 O26 -169.4(9) . . . . ?
C100 C125 C126 O26 11.8(10) . . . . ?
O25 C126 C127 C128 -171.6(8) . . . . ?
C125 C126 C127 C128 -0.5(5) . . . . ?
O26 C126 C127 C128 169.8(9) . . . . ?
C126 C127 C128 C129 -1.0(5) . . . . ?
C126 C127 C128 C96 177.7(3) . . . . ?
C101 C96 C128 C129 85.0(4) . . . . ?
C101 C96 C128 C127 -93.7(3) . . . . ?
C127 C128 C129 O27 -178.2(3) . . . . ?
C96 C128 C129 O27 3.0(4) . . . . ?
C127 C128 C129 C130 1.2(4) . . . . ?
C96 C128 C129 C130 -177.5(3) . . . . ?
O27 C129 C130 C125 179.5(3) . . . . ?
C128 C129 C130 C125 0.0(5) . . . . ?
C126 C125 C130 C129 -1.5(5) . . . . ?
C100 C125 C130 C129 177.3(3) . . . . ?
C103 C102 O13 C131 -1.5(14) . . . . ?
C101 C102 O13 C131 -179.1(9) . . . . ?
C102 O13 C131 C132 -179.3(13) . . . . ?
O13 C131 C132 C133 165.0(12) . . . . ?
C131 C132 C133 C134 67.3(14) . . . . ?
C132 C133 C134 F62 54.6(8) . . . . ?
C132 C133 C134 F61 -64.4(8) . . . . ?
C132 C133 C134 C135 175.3(7) . . . . ?
F62 C134 C135 F64 -56.2(6) . . . . ?
F61 C134 C135 F64 57.6(6) . . . . ?
C133 C134 C135 F64 -179.4(5) . . . . ?
F62 C134 C135 F65 64.2(6) . . . . ?
F61 C134 C135 F65 177.9(5) . . . . ?
C133 C134 C135 F65 -59.0(7) . . . . ?
F62 C134 C135 F63 -176.5(5) . . . . ?
F61 C134 C135 F63 -62.7(6) . . . . ?
C133 C134 C135 F63 60.3(7) . . . . ?
C103 C102 O14 C136 10(3) . . . . ?
C101 C102 O14 C136 -177.8(17) . . . . ?
C102 O14 C136 C137 167(3) . . . . ?
O14 C136 C137 C138 180(3) . . . . ?
C136 C137 C138 C139 179(3) . . . . ?
C137 C138 C139 F66 63(3) . . . . ?
C137 C138 C139 F67 -56(3) . . . . ?
C137 C138 C139 C140 -177(3) . . . . ?
F66 C139 C140 F69 -174.5(17) . . . . ?
F67 C139 C140 F69 -61(2) . . . . ?
C138 C139 C140 F69 61(2) . . . . ?
F66 C139 C140 F68 66.3(18) . . . . ?
F67 C139 C140 F68 179.3(16) . . . . ?
C138 C139 C140 F68 -57.9(19) . . . . ?
F66 C139 C140 F70 -55.3(17) . . . . ?
F67 C139 C140 F70 57.8(17) . . . . ?
C138 C139 C140 F70 -179.4(16) . . . . ?
C106 C105 O15 C141 3.7(5) . . . . ?
C104 C105 O15 C141 -175.6(3) . . . . ?
C105 O15 C141 C142 175.1(3) . . . . ?
O15 C141 C142 C143 61.8(4) . . . . ?
C141 C142 C143 C144 -168.7(4) . . . . ?
C142 C143 C144 F72 -53.4(5) . . . . ?
C142 C143 C144 F71 64.2(5) . . . . ?
C142 C143 C144 C145 -177.3(4) . . . . ?
F72 C144 C145 F75 -179.6(4) . . . . ?
F71 C144 C145 F75 67.4(5) . . . . ?
C143 C144 C145 F75 -54.1(6) . . . . ?
F72 C144 C145 F74 -59.8(6) . . . . ?
F71 C144 C145 F74 -172.8(5) . . . . ?
C143 C144 C145 F74 65.6(6) . . . . ?
F72 C144 C145 F73 57.1(6) . . . . ?
F71 C144 C145 F73 -55.9(6) . . . . ?
C143 C144 C145 F73 -177.5(4) . . . . ?
C109 C108 O16 C146 -5.9(15) . . . . ?
C107 C108 O16 C146 172.6(9) . . . . ?
C108 O16 C146 C147 -161.9(10) . . . . ?
O16 C146 C147 C148 -174.9(8) . . . . ?
C146 C147 C148 C149 -171.6(6) . . . . ?
C147 C148 C149 F76 -56.0(9) . . . . ?
C147 C148 C149 F77 61.7(9) . . . . ?
C147 C148 C149 C150 -179.0(6) . . . . ?
F76 C149 C150 F79 54.7(8) . . . . ?
F77 C149 C150 F79 -58.1(7) . . . . ?
C148 C149 C150 F79 179.7(6) . . . . ?
F76 C149 C150 F78 -67.9(7) . . . . ?
F77 C149 C150 F78 179.4(5) . . . . ?
C148 C149 C150 F78 57.1(8) . . . . ?
F76 C149 C150 F80 175.5(5) . . . . ?
F77 C149 C150 F80 62.7(6) . . . . ?
C148 C149 C150 F80 -59.6(8) . . . . ?
C109 C108 O17 C151 -34(3) . . . . ?
C107 C108 O17 C151 151.1(16) . . . . ?
C108 O17 C151 C152 170.1(17) . . . . ?
O17 C151 C152 C153 175.6(19) . . . . ?
C151 C152 C153 C154 -175.4(14) . . . . ?
C152 C153 C154 F81 63.2(19) . . . . ?
C152 C153 C154 F82 -56.2(19) . . . . ?
C152 C153 C154 C155 -176.7(14) . . . . ?
F81 C154 C155 F84 -52.7(16) . . . . ?
F82 C154 C155 F84 60.0(16) . . . . ?
C153 C154 C155 F84 -175.9(14) . . . . ?
F81 C154 C155 F83 -172.9(12) . . . . ?
F82 C154 C155 F83 -60.2(14) . . . . ?
C153 C154 C155 F83 63.9(15) . . . . ?
F81 C154 C155 F85 65.3(13) . . . . ?
F82 C154 C155 F85 178.0(11) . . . . ?
C153 C154 C155 F85 -57.8(15) . . . . ?
C112 C111 O18 C156 -70.3(7) . . . . ?
C110 C111 O18 C156 110.8(6) . . . . ?
C111 O18 C156 C157 169.6(5) . . . . ?
O18 C156 C157 C158 -66.7(7) . . . . ?
C156 C157 C158 C159 169.5(5) . . . . ?
C157 C158 C159 F87 57.4(7) . . . . ?
C157 C158 C159 F86 -59.2(7) . . . . ?
C157 C158 C159 C160 -179.6(6) . . . . ?
F87 C159 C160 F88 -54.2(8) . . . . ?
F86 C159 C160 F88 56.8(9) . . . . ?
C158 C159 C160 F88 -179.9(7) . . . . ?
F87 C159 C160 F90 -175.8(6) . . . . ?
F86 C159 C160 F90 -64.8(7) . . . . ?
C158 C159 C160 F90 58.5(8) . . . . ?
F87 C159 C160 F89 67.0(7) . . . . ?
F86 C159 C160 F89 178.0(6) . . . . ?
C158 C159 C160 F89 -58.7(8) . . . . ?
C112 C111 O19 C161 -26(5) . . . . ?
C110 C111 O19 C161 167(3) . . . . ?
C111 O19 C161 C162 -164(2) . . . . ?
O19 C161 C162 C163 -165(3) . . . . ?
C161 C162 C163 C164 84(3) . . . . ?
C162 C163 C164 F92 40(3) . . . . ?
C162 C163 C164 F91 -72(3) . . . . ?
C162 C163 C164 C165 166(2) . . . . ?
F92 C164 C165 F94 74(2) . . . . ?
F91 C164 C165 F94 -180(2) . . . . ?
C163 C164 C165 F94 -54(3) . . . . ?
F92 C164 C165 F93 -50(3) . . . . ?
F91 C164 C165 F93 56(3) . . . . ?
C163 C164 C165 F93 -179(3) . . . . ?
F92 C164 C165 F95 -170(2) . . . . ?
F91 C164 C165 F95 -64(2) . . . . ?
C163 C164 C165 F95 61(3) . . . . ?
C113 C114 O20 C166 -170.8(4) . . . . ?
C115 C114 O20 C166 9.4(5) . . . . ?
C114 O20 C166 C167 164.9(3) . . . . ?
O20 C166 C167 C168 176.9(4) . . . . ?
C166 C167 C168 C169 170.5(4) . . . . ?
C167 C168 C169 F96 -64.3(6) . . . . ?
C167 C168 C169 F97 49.9(7) . . . . ?
C167 C168 C169 C170 173.5(5) . . . . ?
F96 C169 C170 F99 177.2(5) . . . . ?
F97 C169 C170 F99 65.2(6) . . . . ?
C168 C169 C170 F99 -59.7(7) . . . . ?
F96 C169 C170 F100 -60.9(6) . . . . ?
F97 C169 C170 F100 -172.9(5) . . . . ?
C168 C169 C170 F100 62.3(7) . . . . ?
F96 C169 C170 F98 56.9(7) . . . . ?
F97 C169 C170 F98 -55.0(7) . . . . ?
C168 C169 C170 F98 -179.9(5) . . . . ?
C116 C117 O21 C171 179.1(3) . . . . ?
C118 C117 O21 C171 0.2(5) . . . . ?
C117 O21 C171 C172 178.0(3) . . . . ?
O21 C171 C172 C173 179.6(3) . . . . ?
C171 C172 C173 C174 -176.0(3) . . . . ?
C172 C173 C174 F102 58.1(5) . . . . ?
C172 C173 C174 F101 -59.0(5) . . . . ?
C172 C173 C174 C175 178.9(4) . . . . ?
F102 C174 C175 F104 61.8(5) . . . . ?
F101 C174 C175 F104 173.8(4) . . . . ?
C173 C174 C175 F104 -61.5(5) . . . . ?
F102 C174 C175 F103 -59.6(5) . . . . ?
F101 C174 C175 F103 52.3(5) . . . . ?
C173 C174 C175 F103 177.1(4) . . . . ?
F102 C174 C175 F105 -178.3(4) . . . . ?
F101 C174 C175 F105 -66.4(5) . . . . ?
C173 C174 C175 F105 58.3(6) . . . . ?
C121 C120 O22 C176 5.1(8) . . . . ?
C119 C120 O22 C176 -173.5(4) . . . . ?
C120 O22 C176 C177 177.6(5) . . . . ?
O22 C176 C177 C178 176.2(6) . . . . ?
C176 C177 C178 C179 175.7(9) . . . . ?
C177 C178 C179 F106 -52(2) . . . . ?
C177 C178 C179 C180 70.8(19) . . . . ?
C177 C178 C179 F107 -171.8(9) . . . . ?
F106 C179 C180 F110 56.6(18) . . . . ?
C178 C179 C180 F110 -70(2) . . . . ?
F107 C179 C180 F110 169.0(13) . . . . ?
F106 C179 C180 F109 -164.5(17) . . . . ?
C178 C179 C180 F109 69(3) . . . . ?
F107 C179 C180 F109 -52(2) . . . . ?
F106 C179 C180 F108 -65(2) . . . . ?
C178 C179 C180 F108 168.7(14) . . . . ?
F107 C179 C180 F108 47.4(19) . . . . ?
C121 C120 O23 C181 21.1(12) . . . . ?
C119 C120 O23 C181 -161.6(8) . . . . ?
C120 O23 C181 C182 153.2(9) . . . . ?
O23 C181 C182 C183 68.7(12) . . . . ?
C181 C182 C183 C184 -171.8(9) . . . . ?
C182 C183 C184 F112 -51.2(14) . . . . ?
C182 C183 C184 F111 66.4(13) . . . . ?
C182 C183 C184 C185 -169.6(11) . . . . ?
F112 C184 C185 F113 64.7(16) . . . . ?
F111 C184 C185 F113 -49.1(17) . . . . ?
C183 C184 C185 F113 -172.2(12) . . . . ?
F112 C184 C185 F115 -171.5(13) . . . . ?
F111 C184 C185 F115 74.7(15) . . . . ?
C183 C184 C185 F115 -48.4(16) . . . . ?
F112 C184 C185 F114 -75.0(14) . . . . ?
F111 C184 C185 F114 171.2(12) . . . . ?
C183 C184 C185 F114 48.1(16) . . . . ?
C124 C123 O24 C186 5.7(4) . . . . ?
C122 C123 O24 C186 -173.8(3) . . . . ?
C123 O24 C186 C187 176.5(2) . . . . ?
O24 C186 C187 C188 178.5(2) . . . . ?
C186 C187 C188 C189 174.4(3) . . . . ?
C187 C188 C189 F117 57.3(4) . . . . ?
C187 C188 C189 F116 -60.6(4) . . . . ?
C187 C188 C189 C190 178.6(3) . . . . ?
F117 C189 C190 F118 -58.1(4) . . . . ?
F116 C189 C190 F118 55.1(4) . . . . ?
C188 C189 C190 F118 178.2(3) . . . . ?
F117 C189 C190 F120 -179.6(3) . . . . ?
F116 C189 C190 F120 -66.4(4) . . . . ?
C188 C189 C190 F120 56.7(4) . . . . ?
F117 C189 C190 F119 61.5(4) . . . . ?
F116 C189 C190 F119 174.7(3) . . . . ?
C188 C189 C190 F119 -62.2(4) . . . . ?
C125 C126 O25 C191 170.8(19) . . . . ?
C127 C126 O25 C191 -18(2) . . . . ?
C126 O25 C191 C192 -156.8(18) . . . . ?
O25 C191 C192 C193 -173(2) . . . . ?
C191 C192 C193 C194 90(2) . . . . ?
C192 C193 C194 F121 60.9(13) . . . . ?
C192 C193 C194 F122 -58.0(14) . . . . ?
C192 C193 C194 C195 -178.4(11) . . . . ?
F121 C194 C195 F124 -64.8(15) . . . . ?
F122 C194 C195 F124 48.2(15) . . . . ?
C193 C194 C195 F124 171.1(13) . . . . ?
F121 C194 C195 F123 175.0(13) . . . . ?
F122 C194 C195 F123 -72.0(15) . . . . ?
C193 C194 C195 F123 50.9(17) . . . . ?
F121 C194 C195 F125 54.4(13) . . . . ?
F122 C194 C195 F125 167.4(12) . . . . ?
C193 C194 C195 F125 -69.7(15) . . . . ?
C125 C126 O26 C196 180(2) . . . . ?
C127 C126 O26 C196 9(3) . . . . ?
C126 O26 C196 C197 168(2) . . . . ?
O26 C196 C197 C198 160(3) . . . . ?
C196 C197 C198 C199 65(3) . . . . ?
C197 C198 C199 F126 -63(2) . . . . ?
C197 C198 C199 F127 55(2) . . . . ?
C197 C198 C199 C200 175.8(17) . . . . ?
F126 C199 C200 F129 -177.8(15) . . . . ?
F127 C199 C200 F129 71.9(17) . . . . ?
C198 C199 C200 F129 -52(2) . . . . ?
F126 C199 C200 F128 -64.2(15) . . . . ?
F127 C199 C200 F128 -174.6(13) . . . . ?
C198 C199 C200 F128 61.9(19) . . . . ?
F126 C199 C200 F130 65.5(17) . . . . ?
F127 C199 C200 F130 -44.8(17) . . . . ?
C198 C199 C200 F130 -168.3(18) . . . . ?
C130 C129 O27 C201 9.2(4) . . . . ?
C128 C129 O27 C201 -171.3(3) . . . . ?
C129 O27 C201 C202 179.5(2) . . . . ?
O27 C201 C202 C203 62.8(3) . . . . ?
C201 C202 C203 C204 168.7(3) . . . . ?
C202 C203 C204 F131 -54.4(4) . . . . ?
C202 C203 C204 F132 -170.8(3) . . . . ?
C202 C203 C204 C205 68.7(4) . . . . ?
F131 C204 C205 F135 60.1(4) . . . . ?
F132 C204 C205 F135 173.0(3) . . . . ?
C203 C204 C205 F135 -65.1(5) . . . . ?
F131 C204 C205 F134 -179.0(3) . . . . ?
F132 C204 C205 F134 -66.2(4) . . . . ?
C203 C204 C205 F134 55.8(5) . . . . ?
F131 C204 C205 F133 -59.1(4) . . . . ?
F132 C204 C205 F133 53.7(4) . . . . ?
C203 C204 C205 F133 175.7(3) . . . . ?
C206 C207 C208 C209 177.1(5) . . . . ?
C207 C208 C209 C210 173.8(5) . . . . ?
C208 C209 C210 C211 179.9(4) . . . . ?
C212 C213 C214 C215 178.5(4) . . . . ?
C213 C214 C215 C216 174.3(5) . . . . ?
C214 C215 C216 C217 176.3(5) . . . . ?
